data_4036033
loop_
_publ_author_name
'Martin, Max M.'
'Dill, Maximilian'
'Langer, Jens'
'Jux, Norbert'

_publ_section_title
;
 Porphyrin-Hexaphenylbenzene Conjugates via Mixed Cyclotrimerization
 Reactions.
;
_journal_issue 3
_journal_name_full 'The Journal of organic chemistry'
_journal_page_first 1489
_journal_page_last 1499
_journal_paper_doi 10.1021/acs.joc.8b02907
_journal_volume 84
_journal_year 2019
_chemical_formula_moiety 'C150.44 H170.23 N6.61, 0.17(C128 H116 N8)'
_chemical_formula_sum 'C172.61 H190.31 N8'
_chemical_formula_weight 2376.89
_space_group_crystal_system triclinic
_space_group_IT_number 2
_space_group_name_Hall '-P 1'
_space_group_name_H-M_alt 'P -1'
_atom_sites_solution_hydrogens mixed
_atom_sites_solution_primary dual
_audit_creation_date 2018-09-19
_audit_creation_method
;
Olex2 1.2
(compiled 2018.05.29 svn.r3508 for OlexSys, GUI svn.r5506)
;
_cell_angle_alpha 64.385(4)
_cell_angle_beta 66.879(4)
_cell_angle_gamma 89.485(3)
_cell_formula_units_Z 2
_cell_length_a 21.1919(7)
_cell_length_b 21.4423(8)
_cell_length_c 24.3801(12)
_cell_measurement_reflns_used 11265
_cell_measurement_temperature 100.00(10)
_cell_measurement_theta_max 73.5780
_cell_measurement_theta_min 3.5850
_cell_volume 9012.9(8)
_computing_cell_refinement 'CrysAlisPro 1.171.39.46 (Rigaku OD, 2018)'
_computing_data_collection 'CrysAlisPro 1.171.39.46 (Rigaku OD, 2018)'
_computing_data_reduction 'CrysAlisPro 1.171.39.46 (Rigaku OD, 2018)'
_computing_molecular_graphics 'Olex2 (Dolomanov et al., 2009)'
_computing_publication_material 'Olex2 (Dolomanov et al., 2009)'
_computing_structure_refinement 'ShelXL (Sheldrick, 2015)'
_computing_structure_solution 'ShelXT (Sheldrick, 2015)'
_diffrn_ambient_environment N~2~
_diffrn_ambient_temperature 100.00(10)
_diffrn_detector 'CCD plate'
_diffrn_detector_area_resol_mean 5.2903
_diffrn_detector_type AtlasS2
_diffrn_measured_fraction_theta_full 0.995
_diffrn_measured_fraction_theta_max 0.964
_diffrn_measurement_details
;
List of Runs (angles in degrees, time in seconds):

  # Type    Start    End  Width  t~exp~   \w     \q     \k     \f   Frames
--------------------------------------------------------------------------
  1  \w   -113.00 -26.00   1.00   10.00    --  -40.36 -57.00 -90.00   87
  2  \w    -69.00  33.00   1.00   10.00    --  -40.36  59.00  50.00  102
  3  \w    -65.00  32.00   1.00   10.00    --  -40.36  38.00-150.00   97
  4  \w     44.00  96.00   1.00   10.00    --   40.36-125.00-120.00   52
  5  \w     24.00 110.00   1.00   40.00    --  107.07 -94.00   0.00   86
  6  \w     38.00 132.00   1.00   40.00    --  107.07 -30.00 150.00   94
  7  \w     84.00 178.00   1.00   40.00    --  107.07  45.00 -30.00   94
  8  \w     33.00 155.00   1.00   40.00    --  107.07 -15.00 -30.00  122
  9  \w     37.00 118.00   1.00   40.00    --  107.07-125.00-150.00   81
 10  \w     69.00 115.00   1.00   40.00    --  107.07-125.00   0.00   46
 11  \w     49.00 140.00   1.00   40.00    --  107.07 -77.00-180.00   91
 12  \w     37.00 133.00   1.00   40.00    --  107.07 -61.00  30.00   96
 13  \w     39.00  93.00   1.00   40.00    --  107.07 -30.00 -60.00   54
;
_diffrn_measurement_device 'four-circle diffractometer'
_diffrn_measurement_device_type 'SuperNova, Dual, Cu at home/near, AtlasS2'
_diffrn_measurement_method '\w scans'
_diffrn_orient_matrix_type 'CrysAlisPro convention (1999,Acta A55,543-557)'
_diffrn_orient_matrix_UB_11 -0.0081481000
_diffrn_orient_matrix_UB_12 -0.0201908000
_diffrn_orient_matrix_UB_13 -0.0506522000
_diffrn_orient_matrix_UB_21 0.0407515000
_diffrn_orient_matrix_UB_22 -0.0596953000
_diffrn_orient_matrix_UB_23 0.0183976000
_diffrn_orient_matrix_UB_31 -0.0690296000
_diffrn_orient_matrix_UB_32 -0.0512376000
_diffrn_orient_matrix_UB_33 0.0559296000
_diffrn_radiation_monochromator mirror
_diffrn_radiation_probe x-ray
_diffrn_radiation_type CuK\a
_diffrn_radiation_wavelength 1.54184
_diffrn_reflns_av_R_equivalents 0.0298
_diffrn_reflns_av_unetI/netI 0.0486
_diffrn_reflns_Laue_measured_fraction_full 0.995
_diffrn_reflns_Laue_measured_fraction_max 0.964
_diffrn_reflns_limit_h_max 26
_diffrn_reflns_limit_h_min -26
_diffrn_reflns_limit_k_max 23
_diffrn_reflns_limit_k_min -26
_diffrn_reflns_limit_l_max 30
_diffrn_reflns_limit_l_min -28
_diffrn_reflns_number 59214
_diffrn_reflns_point_group_measured_fraction_full 0.995
_diffrn_reflns_point_group_measured_fraction_max 0.964
_diffrn_reflns_theta_full 67.684
_diffrn_reflns_theta_max 73.570
_diffrn_reflns_theta_min 3.586
_diffrn_source 'micro-focus sealed X-ray tube'
_diffrn_source_type 'SuperNova (Cu) X-ray Source'
_exptl_absorpt_coefficient_mu 0.378
_exptl_absorpt_correction_T_max 0.987
_exptl_absorpt_correction_T_min 0.329
_exptl_absorpt_correction_type gaussian
_exptl_absorpt_process_details
;
CrysAlisPro 1.171.39.46 (Rigaku Oxford Diffraction, 2018)
Numerical absorption correction based on gaussian integration over
			a multifaceted crystal model
Empirical absorption correction using spherical harmonics,
 implemented in SCALE3 ABSPACK scaling algorithm.
;
_exptl_crystal_colour 'clear brownish red'
_exptl_crystal_colour_lustre clear
_exptl_crystal_colour_modifier brownish
_exptl_crystal_colour_primary red
_exptl_crystal_density_diffrn 0.876
_exptl_crystal_description block
_exptl_crystal_F_000 2564
_exptl_crystal_size_max 0.374
_exptl_crystal_size_mid 0.243
_exptl_crystal_size_min 0.153
_refine_diff_density_max 0.389
_refine_diff_density_min -0.322
_refine_diff_density_rms 0.054
_refine_ls_extinction_method none
_refine_ls_goodness_of_fit_ref 1.041
_refine_ls_hydrogen_treatment mixed
_refine_ls_matrix_type full
_refine_ls_number_parameters 2443
_refine_ls_number_reflns 35067
_refine_ls_number_restraints 1203
_refine_ls_restrained_S_all 1.038
_refine_ls_R_factor_all 0.1230
_refine_ls_R_factor_gt 0.0901
_refine_ls_shift/su_max 0.002
_refine_ls_shift/su_mean 0.000
_refine_ls_structure_factor_coef Fsqd
_refine_ls_weighting_details 'w=1/[\s^2^(Fo^2^)+(0.0800P)^2^+5.0000P] where P=(Fo^2^+2Fc^2^)/3'
_refine_ls_weighting_scheme calc
_refine_ls_wR_factor_gt 0.2212
_refine_ls_wR_factor_ref 0.2472
_reflns_Friedel_coverage 0.000
_reflns_number_gt 21516
_reflns_number_total 35067
_reflns_threshold_expression 'I > 2\s(I)'
_cod_data_source_file jo8b02907_si_004.cif
_cod_data_source_block compound_16
_cod_original_cell_volume 9012.9(7)
_cod_database_code 4036033
_shelx_shelxl_version_number 2016/6
_chemical_oxdiff_formula 'C H N Cl '
_shelx_space_group_comment
;
The symmetry employed for this shelxl refinement is uniquely defined
by the following loop, which should always be used as a source of
symmetry information in preference to the above space-group names.
They are only intended as comments.
;
_reflns_odcompleteness_completeness 99.59
_reflns_odcompleteness_iscentric 1
_reflns_odcompleteness_theta 66.97
_olex2_refinement_description
;
1. Fixed Uiso
 At 1.2 times of:
  All C(H) groups, All N(H) groups
 At 1.5 times of:
  All C(H,H,H) groups
2. Restrained distances
 C91-C88 \\sim C275-C272
 with sigma of 0.02
 C53-C49 \\sim C192-C49
 with sigma of 0.02
 C53-C56 \\sim C53-C55 \\sim C53-C54 \\sim C193-C192 \\sim C194-C192 \\sim
C195-C192
 with sigma of 0.02
 C44-C43 \\sim C190-C43 \\sim C46-C43 \\sim C191-C43 \\sim C45-C43 \\sim
C189-C43
 with sigma of 0.02
 C24-C26 \\sim C230-C232 \\sim C233-C231 \\sim C27-C25
 with sigma of 0.02
 C24-C27 \\sim C230-C233
 with sigma of 0.02
 C179-C176 \\sim C331-C328
 with sigma of 0.02
 C311-C307 \\sim C159-C153
 with sigma of 0.02
 C251-C255 \\sim C67-C63
 with sigma of 0.02
 C229-C228 \\sim C230-C229 \\sim C234-C233 \\sim C234-C235 \\sim C219-C238
\\sim C220-C219 \\sim C223-
 C224 \\sim C224-C225
 with sigma of 0.02
 C155-C151 \\sim C196-C151
 with sigma of 0.02
 C141-C137 \\sim C200-C137
 with sigma of 0.02
 C201-C200 \\sim C203-C200 \\sim C142-C141 \\sim C143-C141 \\sim C202-C200
\\sim C144-C141
 with sigma of 0.02
 C18-C33 \\sim C224-C239
 with sigma of 0.02
 C39-C35 \\sim C245-C243
 with sigma of 0.02
 N5-C102 \\sim N5-C105 \\sim N13-C289 \\sim N13-C286
 with sigma of 0.02
 C289-C290 \\sim C105-C106
 with sigma of 0.02
 C104-C105 \\sim C288-C289
 with sigma of 0.02
 C103-C104 \\sim C287-C288
 with sigma of 0.02
 C103-C102 \\sim C287-C286
 with sigma of 0.02
 C299-C298 \\sim C297-C296 \\sim C293-C294 \\sim C292-C291 \\sim C288-C289
\\sim C287-C286 \\sim C303-
 C304 \\sim C302-C301
 with sigma of 0.02
 C303-C302 \\sim C298-C297 \\sim C292-C293 \\sim C287-C288
 with sigma of 0.02
 C285-C286 \\sim C285-C304 \\sim C300-C301 \\sim C299-C300 \\sim C296-C295
\\sim C295-C294 \\sim C290-
 C291 \\sim C289-C290
 with sigma of 0.02
 C275-C276 \\sim C278-C275 \\sim C275-C277 \\sim C92-C91 \\sim C94-C91 \\sim
C93-C91
 with sigma of 0.02
 C248-C245 \\sim C247-C245 \\sim C246-C245 \\sim C42-C39 \\sim C41-C39 \\sim
C40-C39
 with sigma of 0.02
 C246-C247 \\sim C247-C248 \\sim C246-C248
 with sigma of 0.02
 C312-C311 \\sim C313-C311 \\sim C314-C311 \\sim C161-C159 \\sim C162-C159
\\sim C160-C159
 with sigma of 0.02
 C180-C179 \\sim C188-C179 \\sim C181-C179 \\sim C187-C179 \\sim C186-C179
\\sim C182-C179 \\sim C334-
 C331 \\sim C331-C333 \\sim C331-C332
 with sigma of 0.02
 C334-C331 \\sim C331-C333 \\sim C331-C332
 with sigma of 0.02
 C258-C255 \\sim C257-C255 \\sim C255-C256 \\sim C69-C67 \\sim C70-C67 \\sim
C68-C67
 with sigma of 0.02
 C257-C258 \\sim C258-C256 \\sim C257-C256
 with sigma of 0.02
 C258-C251 \\sim C251-C257 \\sim C256-C251
 with sigma of 0.02
 C199-C196 \\sim C157-C155 \\sim C196-C198 \\sim C158-C155 \\sim C196-C197
\\sim C156-C155
 with sigma of 0.02
 N13-C289 \\sim N13-C286 \\sim N16-C304 \\sim N16-C301 \\sim N15-C299 \\sim
N15-C296 \\sim N14-C294 ~
 N14-C291
 with sigma of 0.02
 N4-H4 \\sim N2-H2 \\sim N6-H6 \\sim N8-H8
 with sigma of 0.02
3. Uiso/Uaniso restraints and constraints
C128 \\sim C129 \\sim C130 \\sim C204 \\sim C205 \\sim C206: within 2A with
sigma of 0.02 and sigma for terminal atoms of 0.4
C183 \\sim C184 \\sim C185 \\sim C72 \\sim C73 \\sim C74: within 2A with sigma
of 0.02 and sigma for terminal atoms of 0.4
C53 \\sim C54 \\sim C55 \\sim C56 \\sim C192 \\sim C193 \\sim C194 \\sim C195:
within 4A with sigma of 0.02 and sigma for terminal atoms of 0.04
C43 \\sim C44 \\sim C45 \\sim C46 \\sim C189 \\sim C190 \\sim C191: within 4A
with sigma of 0.02 and sigma for terminal atoms of 0.04
C179 \\sim C186 \\sim C187 \\sim C188 \\sim C180 \\sim C181 \\sim C182: within
4A with sigma of 0.02 and sigma for terminal atoms of 0.04
C141 \\sim C142 \\sim C143 \\sim C144 \\sim C200 \\sim C201 \\sim C202 \\sim
C203: within 4A with sigma of 0.02 and sigma for terminal atoms of 0.04
C155 \\sim C196: within 2A with sigma of 0.01 and sigma for terminal atoms of
0.02
C102 \\sim C105 \\sim C286 \\sim C289: within 2A with sigma of 0.04 and sigma
for terminal atoms of 0.08
C102 \\sim C103 \\sim C104 \\sim C105 \\sim C286 \\sim C287 \\sim C288 \\sim
C289: within 2A with sigma of 0.04 and sigma for terminal atoms of 0.08
Uanis(C188) \\sim Ueq: with sigma of 0.01 and sigma for terminal atoms of 0.02
4. Rigid body (RIGU) restrains
 C280, C281, C282, C283, C284
 with sigma for 1-2 distances of 0.004 and sigma for 1-3 distances of 0.004
 C176, C179, C186, C187, C188, C180, C181, C182
 with sigma for 1-2 distances of 0.004 and sigma for 1-3 distances of 0.004
 C137, C200, C201, C202, C203
 with sigma for 1-2 distances of 0.004 and sigma for 1-3 distances of 0.004
 C251, C255, C256
 with sigma for 1-2 distances of 0.004 and sigma for 1-3 distances of 0.004
5. Others
 1*[Sof(N1)+Sof(N2)+Sof(H2)+Sof(N3)+Sof(N4)+Sof(H4)+Sof(N5)+Sof(N6)+Sof(H6)+
 Sof(N7)+Sof(N8)+Sof(H8)+Sof(C1)+Sof(C2)+Sof(C3)+Sof(C4)+Sof(C5)+Sof(C6)+
 Sof(C7)+Sof(C8)+Sof(H8a)+Sof(C9)+Sof(H9)+Sof(C10)+Sof(C11)+Sof(H11)+Sof(C12)+
 Sof(H12)+Sof(C13)+Sof(C14)+Sof(C15)+Sof(H15)+Sof(C16)+Sof(H16)+Sof(C17)+
 Sof(C18)+Sof(C19)+Sof(C20)+Sof(H20)+Sof(C21)+Sof(H21)+Sof(C22)+Sof(C23)+
 Sof(C24)+Sof(C25)+Sof(H25)+Sof(C26)+Sof(H26)+Sof(C27)+Sof(C28)+Sof(C29)+
 Sof(C30)+Sof(H30)+Sof(C31)+Sof(H31)+Sof(C32)+Sof(C33)+Sof(C34)+Sof(H34)+
 Sof(C35)+Sof(C36)+Sof(H36)+Sof(C37)+Sof(C38)+Sof(H38)+Sof(C39)+Sof(C40)+
 Sof(H40a)+Sof(H40b)+Sof(H40c)+Sof(C41)+Sof(H41a)+Sof(H41b)+Sof(H41c)+Sof(C42)+
 Sof(H42a)+Sof(H42b)+Sof(H42c)+Sof(C43)+Sof(C47)+Sof(C48)+Sof(H48)+Sof(C49)+
 Sof(C50)+Sof(H50)+Sof(C51)+Sof(C52)+Sof(H52)+Sof(C57)+Sof(C58)+Sof(H58a)+
 Sof(H58b)+Sof(H58c)+Sof(C59)+Sof(H59a)+Sof(H59b)+Sof(H59c)+Sof(C60)+Sof(H60a)+
 Sof(H60b)+Sof(H60c)+Sof(C61)+Sof(C62)+Sof(H62)+Sof(C63)+Sof(C64)+Sof(H64)+
 Sof(C65)+Sof(C66)+Sof(H66)+Sof(C67)+Sof(C68)+Sof(H68a)+Sof(H68b)+Sof(H68c)+
 Sof(C69)+Sof(H69a)+Sof(H69b)+Sof(H69c)+Sof(C70)+Sof(H70a)+Sof(H70b)+Sof(H70c)+
 Sof(C71)+Sof(C75)+Sof(C76)+Sof(H76)+Sof(C77)+Sof(H77)+Sof(C78)+Sof(C79)+
 Sof(H79)+Sof(C80)+Sof(H80)+Sof(C81)+Sof(C82)+Sof(H82a)+Sof(H82b)+Sof(H82c)+
 Sof(C83)+Sof(H83a)+Sof(H83b)+Sof(H83c)+Sof(C84)+Sof(H84a)+Sof(H84b)+Sof(H84c)+
 Sof(C85)+Sof(C86)+Sof(H86)+Sof(C87)+Sof(H87)+Sof(C88)+Sof(C89)+Sof(H89)+
 Sof(C90)+Sof(H90)+Sof(C91)+Sof(C92)+Sof(H92a)+Sof(H92b)+Sof(H92c)+Sof(C93)+
 Sof(H93a)+Sof(H93b)+Sof(H93c)+Sof(C94)+Sof(H94a)+Sof(H94b)+Sof(H94c)+Sof(C95)+
 Sof(C96)+Sof(H96)+Sof(C97)+Sof(H97)+Sof(C98)+Sof(C99)+Sof(H99)+Sof(C100)+
 Sof(H100)+Sof(C101)+Sof(C102)+Sof(C103)+Sof(H103)+Sof(C104)+Sof(H104)+
 Sof(C105)+Sof(C106)+Sof(C107)+Sof(C108)+Sof(H108)+Sof(C109)+Sof(H109)+
 Sof(C110)+Sof(C111)+Sof(C112)+Sof(C113)+Sof(H113)+Sof(C114)+Sof(H114)+
 Sof(C115)+Sof(C116)+Sof(C117)+Sof(C118)+Sof(H118)+Sof(C119)+Sof(H119)+
 Sof(C120)+Sof(C121)+Sof(C122)+Sof(H122)+Sof(C123)+Sof(C124)+Sof(H124)+
 Sof(C125)+Sof(C126)+Sof(H126)+Sof(C127)+Sof(C131)+Sof(C132)+Sof(H13a)+
 Sof(H13b)+Sof(H13c)+Sof(C133)+Sof(H13d)+Sof(H13e)+Sof(H13f)+Sof(C134)+
 Sof(H13g)+Sof(H13h)+Sof(H13i)+Sof(C135)+Sof(C136)+Sof(H136)+Sof(C137)+
 Sof(C138)+Sof(H138)+Sof(C139)+Sof(C140)+Sof(H140)+Sof(C145)+Sof(C146)+
 Sof(H14a)+Sof(H14b)+Sof(H14c)+Sof(C147)+Sof(H14d)+Sof(H14e)+Sof(H14f)+
 Sof(C148)+Sof(H14g)+Sof(H14h)+Sof(H14i)+Sof(C149)+Sof(C150)+Sof(H150)+
 Sof(C151)+Sof(C152)+Sof(H152)+Sof(C153)+Sof(C154)+Sof(H154)+Sof(C159)+
 Sof(C160)+Sof(H16a)+Sof(H16b)+Sof(H16c)+Sof(C161)+Sof(H16d)+Sof(H16e)+
 Sof(H16f)+Sof(C162)+Sof(H16g)+Sof(H16h)+Sof(H16i)+Sof(C163)+Sof(C164)+
 Sof(H164)+Sof(C165)+Sof(H165)+Sof(C166)+Sof(C167)+Sof(H167)+Sof(C168)+
 Sof(H168)+Sof(C169)+Sof(C170)+Sof(H17a)+Sof(H17b)+Sof(H17c)+Sof(C171)+
 Sof(H17d)+Sof(H17e)+Sof(H17f)+Sof(C172)+Sof(H17g)+Sof(H17h)+Sof(H17i)+
 Sof(C173)+Sof(C174)+Sof(H174)+Sof(C175)+Sof(H175)+Sof(C176)+Sof(C177)+
 Sof(H177)+Sof(C178)+Sof(H178)+Sof(C179)+Sof(N9)+Sof(N10)+Sof(H10)+Sof(N11)+
 Sof(N12)+Sof(H12g)+Sof(N13)+Sof(N14)+Sof(H14)+Sof(N15)+Sof(N16)+Sof(H16j)+
 Sof(C211)+Sof(C210)+Sof(C209)+Sof(C208)+Sof(C207)+Sof(C212)+Sof(C213)+
 Sof(C218)+Sof(H218)+Sof(C217)+Sof(H217)+Sof(C216)+Sof(C215)+Sof(H215)+
 Sof(C214)+Sof(H214)+Sof(C219)+Sof(C220)+Sof(C221)+Sof(H221)+Sof(C222)+
 Sof(H222)+Sof(C223)+Sof(C224)+Sof(C225)+Sof(C226)+Sof(H226)+Sof(C227)+
 Sof(H227)+Sof(C228)+Sof(C229)+Sof(C230)+Sof(C231)+Sof(H231)+Sof(C232)+
 Sof(H232)+Sof(C233)+Sof(C234)+Sof(C235)+Sof(C236)+Sof(H236)+Sof(C237)+
 Sof(H237)+Sof(C238)+Sof(C239)+Sof(C244)+Sof(H244)+Sof(C243)+Sof(C242)+
 Sof(H242)+Sof(C241)+Sof(C240)+Sof(H240)+Sof(C245)+Sof(C246)+Sof(H24a)+
 Sof(H24b)+Sof(H24c)+Sof(C247)+Sof(H24d)+Sof(H24e)+Sof(H24f)+Sof(C248)+
 Sof(H24g)+Sof(H24h)+Sof(H24i)+Sof(C254)+Sof(H254)+Sof(C249)+Sof(C250)+
 Sof(H250)+Sof(C251)+Sof(C252)+Sof(H252)+Sof(C253)+Sof(C255)+Sof(C256)+
 Sof(H25a)+Sof(H25b)+Sof(H25c)+Sof(C257)+Sof(H25d)+Sof(H25e)+Sof(H25f)+
 Sof(C258)+Sof(H25g)+Sof(H25h)+Sof(H25i)+Sof(C264)+Sof(H264)+Sof(C259)+
 Sof(C260)+Sof(H260)+Sof(C261)+Sof(H261)+Sof(C262)+Sof(C263)+Sof(H263)+
 Sof(C265)+Sof(C266)+Sof(H26a)+Sof(H26b)+Sof(H26c)+Sof(C267)+Sof(H26d)+
 Sof(H26e)+Sof(H26f)+Sof(C268)+Sof(H26g)+Sof(H26h)+Sof(H26i)+Sof(C269)+
 Sof(C274)+Sof(H274)+Sof(C273)+Sof(H273)+Sof(C272)+Sof(C271)+Sof(H271)+
 Sof(C270)+Sof(H270)+Sof(C275)+Sof(C276)+Sof(H27a)+Sof(H27b)+Sof(H27c)+
 Sof(C277)+Sof(H27d)+Sof(H27e)+Sof(H27f)+Sof(C278)+Sof(H27g)+Sof(H27h)+
 Sof(H27i)+Sof(C279)+Sof(C280)+Sof(H280)+Sof(C281)+Sof(H281)+Sof(C282)+
 Sof(C283)+Sof(H283)+Sof(C284)+Sof(H284)+Sof(C285)+Sof(C286)+Sof(C287)+
 Sof(H287)+Sof(C288)+Sof(H288)+Sof(C289)+Sof(C290)+Sof(C291)+Sof(C292)+
 Sof(H292)+Sof(C293)+Sof(H293)+Sof(C294)+Sof(C295)+Sof(C296)+Sof(C297)+
 Sof(H297)+Sof(C298)+Sof(H298)+Sof(C299)+Sof(C300)+Sof(C301)+Sof(C302)+
 Sof(H302)+Sof(C303)+Sof(H303)+Sof(C304)+Sof(C309)+Sof(C310)+Sof(H310)+
 Sof(C305)+Sof(C306)+Sof(H306)+Sof(C307)+Sof(C308)+Sof(H308)+Sof(C311)+
 Sof(C312)+Sof(H31a)+Sof(H31b)+Sof(H31c)+Sof(C313)+Sof(H31d)+Sof(H31e)+
 Sof(H31f)+Sof(C314)+Sof(H31g)+Sof(H31h)+Sof(H31i)+Sof(C320)+Sof(H320)+
 Sof(C319)+Sof(H319)+Sof(C318)+Sof(C317)+Sof(H317)+Sof(C316)+Sof(H316)+
 Sof(C315)+Sof(C321)+Sof(C322)+Sof(H32a)+Sof(H32b)+Sof(H32c)+Sof(C323)+
 Sof(H32d)+Sof(H32e)+Sof(H32f)+Sof(C324)+Sof(H32g)+Sof(H32h)+Sof(H32i)+
 Sof(C325)+Sof(C330)+Sof(H330)+Sof(C329)+Sof(H329)+Sof(C328)+Sof(C327)+
 Sof(H327)+Sof(C326)+Sof(H326)+Sof(C331)+Sof(C332)+Sof(H33a)+Sof(H33b)+
 Sof(H33c)+Sof(C333)+Sof(H33d)+Sof(H33e)+Sof(H33f)+Sof(C334)+Sof(H33g)+
 Sof(H33h)+Sof(H33i)]+1*[Sof(C183)+Sof(H18a)+Sof(H18b)+Sof(H18c)+Sof(C184)+
 Sof(H18d)+Sof(H18e)+Sof(H18f)+Sof(C185)+Sof(H18g)+Sof(H18h)+Sof(H18i)]+1*
 [Sof(C72)+Sof(H72a)+Sof(H72b)+Sof(H72c)+Sof(C73)+Sof(H73a)+Sof(H73b)+Sof(H73c)+
 Sof(C74)+Sof(H74a)+Sof(H74b)+Sof(H74c)]=1 with esd of 0.0001
 1*[Sof(N1)+Sof(N2)+Sof(H2)+Sof(N3)+Sof(N4)+Sof(H4)+Sof(N5)+Sof(N6)+Sof(H6)+
 Sof(N7)+Sof(N8)+Sof(H8)+Sof(C1)+Sof(C2)+Sof(C3)+Sof(C4)+Sof(C5)+Sof(C6)+
 Sof(C7)+Sof(C8)+Sof(H8a)+Sof(C9)+Sof(H9)+Sof(C10)+Sof(C11)+Sof(H11)+Sof(C12)+
 Sof(H12)+Sof(C13)+Sof(C14)+Sof(C15)+Sof(H15)+Sof(C16)+Sof(H16)+Sof(C17)+
 Sof(C18)+Sof(C19)+Sof(C20)+Sof(H20)+Sof(C21)+Sof(H21)+Sof(C22)+Sof(C23)+
 Sof(C24)+Sof(C25)+Sof(H25)+Sof(C26)+Sof(H26)+Sof(C27)+Sof(C28)+Sof(C29)+
 Sof(C30)+Sof(H30)+Sof(C31)+Sof(H31)+Sof(C32)+Sof(C33)+Sof(C34)+Sof(H34)+
 Sof(C35)+Sof(C36)+Sof(H36)+Sof(C37)+Sof(C38)+Sof(H38)+Sof(C39)+Sof(C40)+
 Sof(H40a)+Sof(H40b)+Sof(H40c)+Sof(C41)+Sof(H41a)+Sof(H41b)+Sof(H41c)+Sof(C42)+
 Sof(H42a)+Sof(H42b)+Sof(H42c)+Sof(C43)+Sof(C47)+Sof(C48)+Sof(H48)+Sof(C49)+
 Sof(C50)+Sof(H50)+Sof(C51)+Sof(C52)+Sof(H52)+Sof(C57)+Sof(C58)+Sof(H58a)+
 Sof(H58b)+Sof(H58c)+Sof(C59)+Sof(H59a)+Sof(H59b)+Sof(H59c)+Sof(C60)+Sof(H60a)+
 Sof(H60b)+Sof(H60c)+Sof(C61)+Sof(C62)+Sof(H62)+Sof(C63)+Sof(C64)+Sof(H64)+
 Sof(C65)+Sof(C66)+Sof(H66)+Sof(C67)+Sof(C68)+Sof(H68a)+Sof(H68b)+Sof(H68c)+
 Sof(C69)+Sof(H69a)+Sof(H69b)+Sof(H69c)+Sof(C70)+Sof(H70a)+Sof(H70b)+Sof(H70c)+
 Sof(C71)+Sof(C75)+Sof(C76)+Sof(H76)+Sof(C77)+Sof(H77)+Sof(C78)+Sof(C79)+
 Sof(H79)+Sof(C80)+Sof(H80)+Sof(C81)+Sof(C82)+Sof(H82a)+Sof(H82b)+Sof(H82c)+
 Sof(C83)+Sof(H83a)+Sof(H83b)+Sof(H83c)+Sof(C84)+Sof(H84a)+Sof(H84b)+Sof(H84c)+
 Sof(C85)+Sof(C86)+Sof(H86)+Sof(C87)+Sof(H87)+Sof(C88)+Sof(C89)+Sof(H89)+
 Sof(C90)+Sof(H90)+Sof(C91)+Sof(C92)+Sof(H92a)+Sof(H92b)+Sof(H92c)+Sof(C93)+
 Sof(H93a)+Sof(H93b)+Sof(H93c)+Sof(C94)+Sof(H94a)+Sof(H94b)+Sof(H94c)+Sof(C95)+
 Sof(C96)+Sof(H96)+Sof(C97)+Sof(H97)+Sof(C98)+Sof(C99)+Sof(H99)+Sof(C100)+
 Sof(H100)+Sof(C101)+Sof(C102)+Sof(C103)+Sof(H103)+Sof(C104)+Sof(H104)+
 Sof(C105)+Sof(C106)+Sof(C107)+Sof(C108)+Sof(H108)+Sof(C109)+Sof(H109)+
 Sof(C110)+Sof(C111)+Sof(C112)+Sof(C113)+Sof(H113)+Sof(C114)+Sof(H114)+
 Sof(C115)+Sof(C116)+Sof(C117)+Sof(C118)+Sof(H118)+Sof(C119)+Sof(H119)+
 Sof(C120)+Sof(C121)+Sof(C122)+Sof(H122)+Sof(C123)+Sof(C124)+Sof(H124)+
 Sof(C125)+Sof(C126)+Sof(H126)+Sof(C127)+Sof(C131)+Sof(C132)+Sof(H13a)+
 Sof(H13b)+Sof(H13c)+Sof(C133)+Sof(H13d)+Sof(H13e)+Sof(H13f)+Sof(C134)+
 Sof(H13g)+Sof(H13h)+Sof(H13i)+Sof(C135)+Sof(C136)+Sof(H136)+Sof(C137)+
 Sof(C138)+Sof(H138)+Sof(C139)+Sof(C140)+Sof(H140)+Sof(C145)+Sof(C146)+
 Sof(H14a)+Sof(H14b)+Sof(H14c)+Sof(C147)+Sof(H14d)+Sof(H14e)+Sof(H14f)+
 Sof(C148)+Sof(H14g)+Sof(H14h)+Sof(H14i)+Sof(C149)+Sof(C150)+Sof(H150)+
 Sof(C151)+Sof(C152)+Sof(H152)+Sof(C153)+Sof(C154)+Sof(H154)+Sof(C159)+
 Sof(C160)+Sof(H16a)+Sof(H16b)+Sof(H16c)+Sof(C161)+Sof(H16d)+Sof(H16e)+
 Sof(H16f)+Sof(C162)+Sof(H16g)+Sof(H16h)+Sof(H16i)+Sof(C163)+Sof(C164)+
 Sof(H164)+Sof(C165)+Sof(H165)+Sof(C166)+Sof(C167)+Sof(H167)+Sof(C168)+
 Sof(H168)+Sof(C169)+Sof(C170)+Sof(H17a)+Sof(H17b)+Sof(H17c)+Sof(C171)+
 Sof(H17d)+Sof(H17e)+Sof(H17f)+Sof(C172)+Sof(H17g)+Sof(H17h)+Sof(H17i)+
 Sof(C173)+Sof(C174)+Sof(H174)+Sof(C175)+Sof(H175)+Sof(C176)+Sof(C177)+
 Sof(H177)+Sof(C178)+Sof(H178)+Sof(C179)+Sof(N9)+Sof(N10)+Sof(H10)+Sof(N11)+
 Sof(N12)+Sof(H12g)+Sof(N13)+Sof(N14)+Sof(H14)+Sof(N15)+Sof(N16)+Sof(H16j)+
 Sof(C211)+Sof(C210)+Sof(C209)+Sof(C208)+Sof(C207)+Sof(C212)+Sof(C213)+
 Sof(C218)+Sof(H218)+Sof(C217)+Sof(H217)+Sof(C216)+Sof(C215)+Sof(H215)+
 Sof(C214)+Sof(H214)+Sof(C219)+Sof(C220)+Sof(C221)+Sof(H221)+Sof(C222)+
 Sof(H222)+Sof(C223)+Sof(C224)+Sof(C225)+Sof(C226)+Sof(H226)+Sof(C227)+
 Sof(H227)+Sof(C228)+Sof(C229)+Sof(C230)+Sof(C231)+Sof(H231)+Sof(C232)+
 Sof(H232)+Sof(C233)+Sof(C234)+Sof(C235)+Sof(C236)+Sof(H236)+Sof(C237)+
 Sof(H237)+Sof(C238)+Sof(C239)+Sof(C244)+Sof(H244)+Sof(C243)+Sof(C242)+
 Sof(H242)+Sof(C241)+Sof(C240)+Sof(H240)+Sof(C245)+Sof(C246)+Sof(H24a)+
 Sof(H24b)+Sof(H24c)+Sof(C247)+Sof(H24d)+Sof(H24e)+Sof(H24f)+Sof(C248)+
 Sof(H24g)+Sof(H24h)+Sof(H24i)+Sof(C254)+Sof(H254)+Sof(C249)+Sof(C250)+
 Sof(H250)+Sof(C251)+Sof(C252)+Sof(H252)+Sof(C253)+Sof(C255)+Sof(C256)+
 Sof(H25a)+Sof(H25b)+Sof(H25c)+Sof(C257)+Sof(H25d)+Sof(H25e)+Sof(H25f)+
 Sof(C258)+Sof(H25g)+Sof(H25h)+Sof(H25i)+Sof(C264)+Sof(H264)+Sof(C259)+
 Sof(C260)+Sof(H260)+Sof(C261)+Sof(H261)+Sof(C262)+Sof(C263)+Sof(H263)+
 Sof(C265)+Sof(C266)+Sof(H26a)+Sof(H26b)+Sof(H26c)+Sof(C267)+Sof(H26d)+
 Sof(H26e)+Sof(H26f)+Sof(C268)+Sof(H26g)+Sof(H26h)+Sof(H26i)+Sof(C269)+
 Sof(C274)+Sof(H274)+Sof(C273)+Sof(H273)+Sof(C272)+Sof(C271)+Sof(H271)+
 Sof(C270)+Sof(H270)+Sof(C275)+Sof(C276)+Sof(H27a)+Sof(H27b)+Sof(H27c)+
 Sof(C277)+Sof(H27d)+Sof(H27e)+Sof(H27f)+Sof(C278)+Sof(H27g)+Sof(H27h)+
 Sof(H27i)+Sof(C279)+Sof(C280)+Sof(H280)+Sof(C281)+Sof(H281)+Sof(C282)+
 Sof(C283)+Sof(H283)+Sof(C284)+Sof(H284)+Sof(C285)+Sof(C286)+Sof(C287)+
 Sof(H287)+Sof(C288)+Sof(H288)+Sof(C289)+Sof(C290)+Sof(C291)+Sof(C292)+
 Sof(H292)+Sof(C293)+Sof(H293)+Sof(C294)+Sof(C295)+Sof(C296)+Sof(C297)+
 Sof(H297)+Sof(C298)+Sof(H298)+Sof(C299)+Sof(C300)+Sof(C301)+Sof(C302)+
 Sof(H302)+Sof(C303)+Sof(H303)+Sof(C304)+Sof(C309)+Sof(C310)+Sof(H310)+
 Sof(C305)+Sof(C306)+Sof(H306)+Sof(C307)+Sof(C308)+Sof(H308)+Sof(C311)+
 Sof(C312)+Sof(H31a)+Sof(H31b)+Sof(H31c)+Sof(C313)+Sof(H31d)+Sof(H31e)+
 Sof(H31f)+Sof(C314)+Sof(H31g)+Sof(H31h)+Sof(H31i)+Sof(C320)+Sof(H320)+
 Sof(C319)+Sof(H319)+Sof(C318)+Sof(C317)+Sof(H317)+Sof(C316)+Sof(H316)+
 Sof(C315)+Sof(C321)+Sof(C322)+Sof(H32a)+Sof(H32b)+Sof(H32c)+Sof(C323)+
 Sof(H32d)+Sof(H32e)+Sof(H32f)+Sof(C324)+Sof(H32g)+Sof(H32h)+Sof(H32i)+
 Sof(C325)+Sof(C330)+Sof(H330)+Sof(C329)+Sof(H329)+Sof(C328)+Sof(C327)+
 Sof(H327)+Sof(C326)+Sof(H326)+Sof(C331)+Sof(C332)+Sof(H33a)+Sof(H33b)+
 Sof(H33c)+Sof(C333)+Sof(H33d)+Sof(H33e)+Sof(H33f)+Sof(C334)+Sof(H33g)+
 Sof(H33h)+Sof(H33i)]+1*[Sof(C128)+Sof(H12a)+Sof(H12b)+Sof(H12c)+Sof(C129)+
 Sof(H12d)+Sof(H12e)+Sof(H12f)+Sof(C130)+Sof(H13j)+Sof(H13k)+Sof(H13l)]+1*
 [Sof(C204)+Sof(H20j)+Sof(H20k)+Sof(H20l)+Sof(C205)+Sof(H20m)+Sof(H20n)+
 Sof(H20o)+Sof(C206)+Sof(H20p)+Sof(H20q)+Sof(H20r)]=1 with esd of 0.0001
 1*[Sof(N1)+Sof(N2)+Sof(H2)+Sof(N3)+Sof(N4)+Sof(H4)+Sof(N5)+Sof(N6)+Sof(H6)+
 Sof(N7)+Sof(N8)+Sof(H8)+Sof(C1)+Sof(C2)+Sof(C3)+Sof(C4)+Sof(C5)+Sof(C6)+
 Sof(C7)+Sof(C8)+Sof(H8a)+Sof(C9)+Sof(H9)+Sof(C10)+Sof(C11)+Sof(H11)+Sof(C12)+
 Sof(H12)+Sof(C13)+Sof(C14)+Sof(C15)+Sof(H15)+Sof(C16)+Sof(H16)+Sof(C17)+
 Sof(C18)+Sof(C19)+Sof(C20)+Sof(H20)+Sof(C21)+Sof(H21)+Sof(C22)+Sof(C23)+
 Sof(C24)+Sof(C25)+Sof(H25)+Sof(C26)+Sof(H26)+Sof(C27)+Sof(C28)+Sof(C29)+
 Sof(C30)+Sof(H30)+Sof(C31)+Sof(H31)+Sof(C32)+Sof(C33)+Sof(C34)+Sof(H34)+
 Sof(C35)+Sof(C36)+Sof(H36)+Sof(C37)+Sof(C38)+Sof(H38)+Sof(C39)+Sof(C40)+
 Sof(H40a)+Sof(H40b)+Sof(H40c)+Sof(C41)+Sof(H41a)+Sof(H41b)+Sof(H41c)+Sof(C42)+
 Sof(H42a)+Sof(H42b)+Sof(H42c)+Sof(C43)+Sof(C47)+Sof(C48)+Sof(H48)+Sof(C49)+
 Sof(C50)+Sof(H50)+Sof(C51)+Sof(C52)+Sof(H52)+Sof(C57)+Sof(C58)+Sof(H58a)+
 Sof(H58b)+Sof(H58c)+Sof(C59)+Sof(H59a)+Sof(H59b)+Sof(H59c)+Sof(C60)+Sof(H60a)+
 Sof(H60b)+Sof(H60c)+Sof(C61)+Sof(C62)+Sof(H62)+Sof(C63)+Sof(C64)+Sof(H64)+
 Sof(C65)+Sof(C66)+Sof(H66)+Sof(C67)+Sof(C68)+Sof(H68a)+Sof(H68b)+Sof(H68c)+
 Sof(C69)+Sof(H69a)+Sof(H69b)+Sof(H69c)+Sof(C70)+Sof(H70a)+Sof(H70b)+Sof(H70c)+
 Sof(C71)+Sof(C75)+Sof(C76)+Sof(H76)+Sof(C77)+Sof(H77)+Sof(C78)+Sof(C79)+
 Sof(H79)+Sof(C80)+Sof(H80)+Sof(C81)+Sof(C82)+Sof(H82a)+Sof(H82b)+Sof(H82c)+
 Sof(C83)+Sof(H83a)+Sof(H83b)+Sof(H83c)+Sof(C84)+Sof(H84a)+Sof(H84b)+Sof(H84c)+
 Sof(C85)+Sof(C86)+Sof(H86)+Sof(C87)+Sof(H87)+Sof(C88)+Sof(C89)+Sof(H89)+
 Sof(C90)+Sof(H90)+Sof(C91)+Sof(C92)+Sof(H92a)+Sof(H92b)+Sof(H92c)+Sof(C93)+
 Sof(H93a)+Sof(H93b)+Sof(H93c)+Sof(C94)+Sof(H94a)+Sof(H94b)+Sof(H94c)+Sof(C95)+
 Sof(C96)+Sof(H96)+Sof(C97)+Sof(H97)+Sof(C98)+Sof(C99)+Sof(H99)+Sof(C100)+
 Sof(H100)+Sof(C101)+Sof(C102)+Sof(C103)+Sof(H103)+Sof(C104)+Sof(H104)+
 Sof(C105)+Sof(C106)+Sof(C107)+Sof(C108)+Sof(H108)+Sof(C109)+Sof(H109)+
 Sof(C110)+Sof(C111)+Sof(C112)+Sof(C113)+Sof(H113)+Sof(C114)+Sof(H114)+
 Sof(C115)+Sof(C116)+Sof(C117)+Sof(C118)+Sof(H118)+Sof(C119)+Sof(H119)+
 Sof(C120)+Sof(C121)+Sof(C122)+Sof(H122)+Sof(C123)+Sof(C124)+Sof(H124)+
 Sof(C125)+Sof(C126)+Sof(H126)+Sof(C127)+Sof(C131)+Sof(C132)+Sof(H13a)+
 Sof(H13b)+Sof(H13c)+Sof(C133)+Sof(H13d)+Sof(H13e)+Sof(H13f)+Sof(C134)+
 Sof(H13g)+Sof(H13h)+Sof(H13i)+Sof(C135)+Sof(C136)+Sof(H136)+Sof(C137)+
 Sof(C138)+Sof(H138)+Sof(C139)+Sof(C140)+Sof(H140)+Sof(C145)+Sof(C146)+
 Sof(H14a)+Sof(H14b)+Sof(H14c)+Sof(C147)+Sof(H14d)+Sof(H14e)+Sof(H14f)+
 Sof(C148)+Sof(H14g)+Sof(H14h)+Sof(H14i)+Sof(C149)+Sof(C150)+Sof(H150)+
 Sof(C151)+Sof(C152)+Sof(H152)+Sof(C153)+Sof(C154)+Sof(H154)+Sof(C159)+
 Sof(C160)+Sof(H16a)+Sof(H16b)+Sof(H16c)+Sof(C161)+Sof(H16d)+Sof(H16e)+
 Sof(H16f)+Sof(C162)+Sof(H16g)+Sof(H16h)+Sof(H16i)+Sof(C163)+Sof(C164)+
 Sof(H164)+Sof(C165)+Sof(H165)+Sof(C166)+Sof(C167)+Sof(H167)+Sof(C168)+
 Sof(H168)+Sof(C169)+Sof(C170)+Sof(H17a)+Sof(H17b)+Sof(H17c)+Sof(C171)+
 Sof(H17d)+Sof(H17e)+Sof(H17f)+Sof(C172)+Sof(H17g)+Sof(H17h)+Sof(H17i)+
 Sof(C173)+Sof(C174)+Sof(H174)+Sof(C175)+Sof(H175)+Sof(C176)+Sof(C177)+
 Sof(H177)+Sof(C178)+Sof(H178)+Sof(C179)+Sof(N9)+Sof(N10)+Sof(H10)+Sof(N11)+
 Sof(N12)+Sof(H12g)+Sof(N13)+Sof(N14)+Sof(H14)+Sof(N15)+Sof(N16)+Sof(H16j)+
 Sof(C211)+Sof(C210)+Sof(C209)+Sof(C208)+Sof(C207)+Sof(C212)+Sof(C213)+
 Sof(C218)+Sof(H218)+Sof(C217)+Sof(H217)+Sof(C216)+Sof(C215)+Sof(H215)+
 Sof(C214)+Sof(H214)+Sof(C219)+Sof(C220)+Sof(C221)+Sof(H221)+Sof(C222)+
 Sof(H222)+Sof(C223)+Sof(C224)+Sof(C225)+Sof(C226)+Sof(H226)+Sof(C227)+
 Sof(H227)+Sof(C228)+Sof(C229)+Sof(C230)+Sof(C231)+Sof(H231)+Sof(C232)+
 Sof(H232)+Sof(C233)+Sof(C234)+Sof(C235)+Sof(C236)+Sof(H236)+Sof(C237)+
 Sof(H237)+Sof(C238)+Sof(C239)+Sof(C244)+Sof(H244)+Sof(C243)+Sof(C242)+
 Sof(H242)+Sof(C241)+Sof(C240)+Sof(H240)+Sof(C245)+Sof(C246)+Sof(H24a)+
 Sof(H24b)+Sof(H24c)+Sof(C247)+Sof(H24d)+Sof(H24e)+Sof(H24f)+Sof(C248)+
 Sof(H24g)+Sof(H24h)+Sof(H24i)+Sof(C254)+Sof(H254)+Sof(C249)+Sof(C250)+
 Sof(H250)+Sof(C251)+Sof(C252)+Sof(H252)+Sof(C253)+Sof(C255)+Sof(C256)+
 Sof(H25a)+Sof(H25b)+Sof(H25c)+Sof(C257)+Sof(H25d)+Sof(H25e)+Sof(H25f)+
 Sof(C258)+Sof(H25g)+Sof(H25h)+Sof(H25i)+Sof(C264)+Sof(H264)+Sof(C259)+
 Sof(C260)+Sof(H260)+Sof(C261)+Sof(H261)+Sof(C262)+Sof(C263)+Sof(H263)+
 Sof(C265)+Sof(C266)+Sof(H26a)+Sof(H26b)+Sof(H26c)+Sof(C267)+Sof(H26d)+
 Sof(H26e)+Sof(H26f)+Sof(C268)+Sof(H26g)+Sof(H26h)+Sof(H26i)+Sof(C269)+
 Sof(C274)+Sof(H274)+Sof(C273)+Sof(H273)+Sof(C272)+Sof(C271)+Sof(H271)+
 Sof(C270)+Sof(H270)+Sof(C275)+Sof(C276)+Sof(H27a)+Sof(H27b)+Sof(H27c)+
 Sof(C277)+Sof(H27d)+Sof(H27e)+Sof(H27f)+Sof(C278)+Sof(H27g)+Sof(H27h)+
 Sof(H27i)+Sof(C279)+Sof(C280)+Sof(H280)+Sof(C281)+Sof(H281)+Sof(C282)+
 Sof(C283)+Sof(H283)+Sof(C284)+Sof(H284)+Sof(C285)+Sof(C286)+Sof(C287)+
 Sof(H287)+Sof(C288)+Sof(H288)+Sof(C289)+Sof(C290)+Sof(C291)+Sof(C292)+
 Sof(H292)+Sof(C293)+Sof(H293)+Sof(C294)+Sof(C295)+Sof(C296)+Sof(C297)+
 Sof(H297)+Sof(C298)+Sof(H298)+Sof(C299)+Sof(C300)+Sof(C301)+Sof(C302)+
 Sof(H302)+Sof(C303)+Sof(H303)+Sof(C304)+Sof(C309)+Sof(C310)+Sof(H310)+
 Sof(C305)+Sof(C306)+Sof(H306)+Sof(C307)+Sof(C308)+Sof(H308)+Sof(C311)+
 Sof(C312)+Sof(H31a)+Sof(H31b)+Sof(H31c)+Sof(C313)+Sof(H31d)+Sof(H31e)+
 Sof(H31f)+Sof(C314)+Sof(H31g)+Sof(H31h)+Sof(H31i)+Sof(C320)+Sof(H320)+
 Sof(C319)+Sof(H319)+Sof(C318)+Sof(C317)+Sof(H317)+Sof(C316)+Sof(H316)+
 Sof(C315)+Sof(C321)+Sof(C322)+Sof(H32a)+Sof(H32b)+Sof(H32c)+Sof(C323)+
 Sof(H32d)+Sof(H32e)+Sof(H32f)+Sof(C324)+Sof(H32g)+Sof(H32h)+Sof(H32i)+
 Sof(C325)+Sof(C330)+Sof(H330)+Sof(C329)+Sof(H329)+Sof(C328)+Sof(C327)+
 Sof(H327)+Sof(C326)+Sof(H326)+Sof(C331)+Sof(C332)+Sof(H33a)+Sof(H33b)+
 Sof(H33c)+Sof(C333)+Sof(H33d)+Sof(H33e)+Sof(H33f)+Sof(C334)+Sof(H33g)+
 Sof(H33h)+Sof(H33i)]+1*[Sof(C53)+Sof(C54)+Sof(H54a)+Sof(H54b)+Sof(H54c)+
 Sof(C55)+Sof(H55a)+Sof(H55b)+Sof(H55c)+Sof(C56)+Sof(H56a)+Sof(H56b)+Sof(H56c)]+
 1*[Sof(C192)+Sof(C193)+Sof(H19g)+Sof(H19h)+Sof(H19i)+Sof(C194)+Sof(H19j)+
 Sof(H19k)+Sof(H19l)+Sof(C195)+Sof(H19m)+Sof(H19n)+Sof(H19o)]=1 with esd of
 0.0001
 1*[Sof(N1)+Sof(N2)+Sof(H2)+Sof(N3)+Sof(N4)+Sof(H4)+Sof(N5)+Sof(N6)+Sof(H6)+
 Sof(N7)+Sof(N8)+Sof(H8)+Sof(C1)+Sof(C2)+Sof(C3)+Sof(C4)+Sof(C5)+Sof(C6)+
 Sof(C7)+Sof(C8)+Sof(H8a)+Sof(C9)+Sof(H9)+Sof(C10)+Sof(C11)+Sof(H11)+Sof(C12)+
 Sof(H12)+Sof(C13)+Sof(C14)+Sof(C15)+Sof(H15)+Sof(C16)+Sof(H16)+Sof(C17)+
 Sof(C18)+Sof(C19)+Sof(C20)+Sof(H20)+Sof(C21)+Sof(H21)+Sof(C22)+Sof(C23)+
 Sof(C24)+Sof(C25)+Sof(H25)+Sof(C26)+Sof(H26)+Sof(C27)+Sof(C28)+Sof(C29)+
 Sof(C30)+Sof(H30)+Sof(C31)+Sof(H31)+Sof(C32)+Sof(C33)+Sof(C34)+Sof(H34)+
 Sof(C35)+Sof(C36)+Sof(H36)+Sof(C37)+Sof(C38)+Sof(H38)+Sof(C39)+Sof(C40)+
 Sof(H40a)+Sof(H40b)+Sof(H40c)+Sof(C41)+Sof(H41a)+Sof(H41b)+Sof(H41c)+Sof(C42)+
 Sof(H42a)+Sof(H42b)+Sof(H42c)+Sof(C43)+Sof(C47)+Sof(C48)+Sof(H48)+Sof(C49)+
 Sof(C50)+Sof(H50)+Sof(C51)+Sof(C52)+Sof(H52)+Sof(C57)+Sof(C58)+Sof(H58a)+
 Sof(H58b)+Sof(H58c)+Sof(C59)+Sof(H59a)+Sof(H59b)+Sof(H59c)+Sof(C60)+Sof(H60a)+
 Sof(H60b)+Sof(H60c)+Sof(C61)+Sof(C62)+Sof(H62)+Sof(C63)+Sof(C64)+Sof(H64)+
 Sof(C65)+Sof(C66)+Sof(H66)+Sof(C67)+Sof(C68)+Sof(H68a)+Sof(H68b)+Sof(H68c)+
 Sof(C69)+Sof(H69a)+Sof(H69b)+Sof(H69c)+Sof(C70)+Sof(H70a)+Sof(H70b)+Sof(H70c)+
 Sof(C71)+Sof(C75)+Sof(C76)+Sof(H76)+Sof(C77)+Sof(H77)+Sof(C78)+Sof(C79)+
 Sof(H79)+Sof(C80)+Sof(H80)+Sof(C81)+Sof(C82)+Sof(H82a)+Sof(H82b)+Sof(H82c)+
 Sof(C83)+Sof(H83a)+Sof(H83b)+Sof(H83c)+Sof(C84)+Sof(H84a)+Sof(H84b)+Sof(H84c)+
 Sof(C85)+Sof(C86)+Sof(H86)+Sof(C87)+Sof(H87)+Sof(C88)+Sof(C89)+Sof(H89)+
 Sof(C90)+Sof(H90)+Sof(C91)+Sof(C92)+Sof(H92a)+Sof(H92b)+Sof(H92c)+Sof(C93)+
 Sof(H93a)+Sof(H93b)+Sof(H93c)+Sof(C94)+Sof(H94a)+Sof(H94b)+Sof(H94c)+Sof(C95)+
 Sof(C96)+Sof(H96)+Sof(C97)+Sof(H97)+Sof(C98)+Sof(C99)+Sof(H99)+Sof(C100)+
 Sof(H100)+Sof(C101)+Sof(C102)+Sof(C103)+Sof(H103)+Sof(C104)+Sof(H104)+
 Sof(C105)+Sof(C106)+Sof(C107)+Sof(C108)+Sof(H108)+Sof(C109)+Sof(H109)+
 Sof(C110)+Sof(C111)+Sof(C112)+Sof(C113)+Sof(H113)+Sof(C114)+Sof(H114)+
 Sof(C115)+Sof(C116)+Sof(C117)+Sof(C118)+Sof(H118)+Sof(C119)+Sof(H119)+
 Sof(C120)+Sof(C121)+Sof(C122)+Sof(H122)+Sof(C123)+Sof(C124)+Sof(H124)+
 Sof(C125)+Sof(C126)+Sof(H126)+Sof(C127)+Sof(C131)+Sof(C132)+Sof(H13a)+
 Sof(H13b)+Sof(H13c)+Sof(C133)+Sof(H13d)+Sof(H13e)+Sof(H13f)+Sof(C134)+
 Sof(H13g)+Sof(H13h)+Sof(H13i)+Sof(C135)+Sof(C136)+Sof(H136)+Sof(C137)+
 Sof(C138)+Sof(H138)+Sof(C139)+Sof(C140)+Sof(H140)+Sof(C145)+Sof(C146)+
 Sof(H14a)+Sof(H14b)+Sof(H14c)+Sof(C147)+Sof(H14d)+Sof(H14e)+Sof(H14f)+
 Sof(C148)+Sof(H14g)+Sof(H14h)+Sof(H14i)+Sof(C149)+Sof(C150)+Sof(H150)+
 Sof(C151)+Sof(C152)+Sof(H152)+Sof(C153)+Sof(C154)+Sof(H154)+Sof(C159)+
 Sof(C160)+Sof(H16a)+Sof(H16b)+Sof(H16c)+Sof(C161)+Sof(H16d)+Sof(H16e)+
 Sof(H16f)+Sof(C162)+Sof(H16g)+Sof(H16h)+Sof(H16i)+Sof(C163)+Sof(C164)+
 Sof(H164)+Sof(C165)+Sof(H165)+Sof(C166)+Sof(C167)+Sof(H167)+Sof(C168)+
 Sof(H168)+Sof(C169)+Sof(C170)+Sof(H17a)+Sof(H17b)+Sof(H17c)+Sof(C171)+
 Sof(H17d)+Sof(H17e)+Sof(H17f)+Sof(C172)+Sof(H17g)+Sof(H17h)+Sof(H17i)+
 Sof(C173)+Sof(C174)+Sof(H174)+Sof(C175)+Sof(H175)+Sof(C176)+Sof(C177)+
 Sof(H177)+Sof(C178)+Sof(H178)+Sof(C179)+Sof(N9)+Sof(N10)+Sof(H10)+Sof(N11)+
 Sof(N12)+Sof(H12g)+Sof(N13)+Sof(N14)+Sof(H14)+Sof(N15)+Sof(N16)+Sof(H16j)+
 Sof(C211)+Sof(C210)+Sof(C209)+Sof(C208)+Sof(C207)+Sof(C212)+Sof(C213)+
 Sof(C218)+Sof(H218)+Sof(C217)+Sof(H217)+Sof(C216)+Sof(C215)+Sof(H215)+
 Sof(C214)+Sof(H214)+Sof(C219)+Sof(C220)+Sof(C221)+Sof(H221)+Sof(C222)+
 Sof(H222)+Sof(C223)+Sof(C224)+Sof(C225)+Sof(C226)+Sof(H226)+Sof(C227)+
 Sof(H227)+Sof(C228)+Sof(C229)+Sof(C230)+Sof(C231)+Sof(H231)+Sof(C232)+
 Sof(H232)+Sof(C233)+Sof(C234)+Sof(C235)+Sof(C236)+Sof(H236)+Sof(C237)+
 Sof(H237)+Sof(C238)+Sof(C239)+Sof(C244)+Sof(H244)+Sof(C243)+Sof(C242)+
 Sof(H242)+Sof(C241)+Sof(C240)+Sof(H240)+Sof(C245)+Sof(C246)+Sof(H24a)+
 Sof(H24b)+Sof(H24c)+Sof(C247)+Sof(H24d)+Sof(H24e)+Sof(H24f)+Sof(C248)+
 Sof(H24g)+Sof(H24h)+Sof(H24i)+Sof(C254)+Sof(H254)+Sof(C249)+Sof(C250)+
 Sof(H250)+Sof(C251)+Sof(C252)+Sof(H252)+Sof(C253)+Sof(C255)+Sof(C256)+
 Sof(H25a)+Sof(H25b)+Sof(H25c)+Sof(C257)+Sof(H25d)+Sof(H25e)+Sof(H25f)+
 Sof(C258)+Sof(H25g)+Sof(H25h)+Sof(H25i)+Sof(C264)+Sof(H264)+Sof(C259)+
 Sof(C260)+Sof(H260)+Sof(C261)+Sof(H261)+Sof(C262)+Sof(C263)+Sof(H263)+
 Sof(C265)+Sof(C266)+Sof(H26a)+Sof(H26b)+Sof(H26c)+Sof(C267)+Sof(H26d)+
 Sof(H26e)+Sof(H26f)+Sof(C268)+Sof(H26g)+Sof(H26h)+Sof(H26i)+Sof(C269)+
 Sof(C274)+Sof(H274)+Sof(C273)+Sof(H273)+Sof(C272)+Sof(C271)+Sof(H271)+
 Sof(C270)+Sof(H270)+Sof(C275)+Sof(C276)+Sof(H27a)+Sof(H27b)+Sof(H27c)+
 Sof(C277)+Sof(H27d)+Sof(H27e)+Sof(H27f)+Sof(C278)+Sof(H27g)+Sof(H27h)+
 Sof(H27i)+Sof(C279)+Sof(C280)+Sof(H280)+Sof(C281)+Sof(H281)+Sof(C282)+
 Sof(C283)+Sof(H283)+Sof(C284)+Sof(H284)+Sof(C285)+Sof(C286)+Sof(C287)+
 Sof(H287)+Sof(C288)+Sof(H288)+Sof(C289)+Sof(C290)+Sof(C291)+Sof(C292)+
 Sof(H292)+Sof(C293)+Sof(H293)+Sof(C294)+Sof(C295)+Sof(C296)+Sof(C297)+
 Sof(H297)+Sof(C298)+Sof(H298)+Sof(C299)+Sof(C300)+Sof(C301)+Sof(C302)+
 Sof(H302)+Sof(C303)+Sof(H303)+Sof(C304)+Sof(C309)+Sof(C310)+Sof(H310)+
 Sof(C305)+Sof(C306)+Sof(H306)+Sof(C307)+Sof(C308)+Sof(H308)+Sof(C311)+
 Sof(C312)+Sof(H31a)+Sof(H31b)+Sof(H31c)+Sof(C313)+Sof(H31d)+Sof(H31e)+
 Sof(H31f)+Sof(C314)+Sof(H31g)+Sof(H31h)+Sof(H31i)+Sof(C320)+Sof(H320)+
 Sof(C319)+Sof(H319)+Sof(C318)+Sof(C317)+Sof(H317)+Sof(C316)+Sof(H316)+
 Sof(C315)+Sof(C321)+Sof(C322)+Sof(H32a)+Sof(H32b)+Sof(H32c)+Sof(C323)+
 Sof(H32d)+Sof(H32e)+Sof(H32f)+Sof(C324)+Sof(H32g)+Sof(H32h)+Sof(H32i)+
 Sof(C325)+Sof(C330)+Sof(H330)+Sof(C329)+Sof(H329)+Sof(C328)+Sof(C327)+
 Sof(H327)+Sof(C326)+Sof(H326)+Sof(C331)+Sof(C332)+Sof(H33a)+Sof(H33b)+
 Sof(H33c)+Sof(C333)+Sof(H33d)+Sof(H33e)+Sof(H33f)+Sof(C334)+Sof(H33g)+
 Sof(H33h)+Sof(H33i)]+1*[Sof(C44)+Sof(H44a)+Sof(H44b)+Sof(H44c)+Sof(C45)+
 Sof(H45a)+Sof(H45b)+Sof(H45c)+Sof(C46)+Sof(H46a)+Sof(H46b)+Sof(H46c)]+1*
 [Sof(C189)+Sof(H18z)+Sof(Hb)+Sof(Hc)+Sof(C190)+Sof(H19a)+Sof(H19b)+Sof(H19c)+
 Sof(C191)+Sof(H19d)+Sof(H19e)+Sof(H19f)]=1 with esd of 0.0001
 1*[Sof(N1)+Sof(N2)+Sof(H2)+Sof(N3)+Sof(N4)+Sof(H4)+Sof(N5)+Sof(N6)+Sof(H6)+
 Sof(N7)+Sof(N8)+Sof(H8)+Sof(C1)+Sof(C2)+Sof(C3)+Sof(C4)+Sof(C5)+Sof(C6)+
 Sof(C7)+Sof(C8)+Sof(H8a)+Sof(C9)+Sof(H9)+Sof(C10)+Sof(C11)+Sof(H11)+Sof(C12)+
 Sof(H12)+Sof(C13)+Sof(C14)+Sof(C15)+Sof(H15)+Sof(C16)+Sof(H16)+Sof(C17)+
 Sof(C18)+Sof(C19)+Sof(C20)+Sof(H20)+Sof(C21)+Sof(H21)+Sof(C22)+Sof(C23)+
 Sof(C24)+Sof(C25)+Sof(H25)+Sof(C26)+Sof(H26)+Sof(C27)+Sof(C28)+Sof(C29)+
 Sof(C30)+Sof(H30)+Sof(C31)+Sof(H31)+Sof(C32)+Sof(C33)+Sof(C34)+Sof(H34)+
 Sof(C35)+Sof(C36)+Sof(H36)+Sof(C37)+Sof(C38)+Sof(H38)+Sof(C39)+Sof(C40)+
 Sof(H40a)+Sof(H40b)+Sof(H40c)+Sof(C41)+Sof(H41a)+Sof(H41b)+Sof(H41c)+Sof(C42)+
 Sof(H42a)+Sof(H42b)+Sof(H42c)+Sof(C43)+Sof(C47)+Sof(C48)+Sof(H48)+Sof(C49)+
 Sof(C50)+Sof(H50)+Sof(C51)+Sof(C52)+Sof(H52)+Sof(C57)+Sof(C58)+Sof(H58a)+
 Sof(H58b)+Sof(H58c)+Sof(C59)+Sof(H59a)+Sof(H59b)+Sof(H59c)+Sof(C60)+Sof(H60a)+
 Sof(H60b)+Sof(H60c)+Sof(C61)+Sof(C62)+Sof(H62)+Sof(C63)+Sof(C64)+Sof(H64)+
 Sof(C65)+Sof(C66)+Sof(H66)+Sof(C67)+Sof(C68)+Sof(H68a)+Sof(H68b)+Sof(H68c)+
 Sof(C69)+Sof(H69a)+Sof(H69b)+Sof(H69c)+Sof(C70)+Sof(H70a)+Sof(H70b)+Sof(H70c)+
 Sof(C71)+Sof(C75)+Sof(C76)+Sof(H76)+Sof(C77)+Sof(H77)+Sof(C78)+Sof(C79)+
 Sof(H79)+Sof(C80)+Sof(H80)+Sof(C81)+Sof(C82)+Sof(H82a)+Sof(H82b)+Sof(H82c)+
 Sof(C83)+Sof(H83a)+Sof(H83b)+Sof(H83c)+Sof(C84)+Sof(H84a)+Sof(H84b)+Sof(H84c)+
 Sof(C85)+Sof(C86)+Sof(H86)+Sof(C87)+Sof(H87)+Sof(C88)+Sof(C89)+Sof(H89)+
 Sof(C90)+Sof(H90)+Sof(C91)+Sof(C92)+Sof(H92a)+Sof(H92b)+Sof(H92c)+Sof(C93)+
 Sof(H93a)+Sof(H93b)+Sof(H93c)+Sof(C94)+Sof(H94a)+Sof(H94b)+Sof(H94c)+Sof(C95)+
 Sof(C96)+Sof(H96)+Sof(C97)+Sof(H97)+Sof(C98)+Sof(C99)+Sof(H99)+Sof(C100)+
 Sof(H100)+Sof(C101)+Sof(C102)+Sof(C103)+Sof(H103)+Sof(C104)+Sof(H104)+
 Sof(C105)+Sof(C106)+Sof(C107)+Sof(C108)+Sof(H108)+Sof(C109)+Sof(H109)+
 Sof(C110)+Sof(C111)+Sof(C112)+Sof(C113)+Sof(H113)+Sof(C114)+Sof(H114)+
 Sof(C115)+Sof(C116)+Sof(C117)+Sof(C118)+Sof(H118)+Sof(C119)+Sof(H119)+
 Sof(C120)+Sof(C121)+Sof(C122)+Sof(H122)+Sof(C123)+Sof(C124)+Sof(H124)+
 Sof(C125)+Sof(C126)+Sof(H126)+Sof(C127)+Sof(C131)+Sof(C132)+Sof(H13a)+
 Sof(H13b)+Sof(H13c)+Sof(C133)+Sof(H13d)+Sof(H13e)+Sof(H13f)+Sof(C134)+
 Sof(H13g)+Sof(H13h)+Sof(H13i)+Sof(C135)+Sof(C136)+Sof(H136)+Sof(C137)+
 Sof(C138)+Sof(H138)+Sof(C139)+Sof(C140)+Sof(H140)+Sof(C145)+Sof(C146)+
 Sof(H14a)+Sof(H14b)+Sof(H14c)+Sof(C147)+Sof(H14d)+Sof(H14e)+Sof(H14f)+
 Sof(C148)+Sof(H14g)+Sof(H14h)+Sof(H14i)+Sof(C149)+Sof(C150)+Sof(H150)+
 Sof(C151)+Sof(C152)+Sof(H152)+Sof(C153)+Sof(C154)+Sof(H154)+Sof(C159)+
 Sof(C160)+Sof(H16a)+Sof(H16b)+Sof(H16c)+Sof(C161)+Sof(H16d)+Sof(H16e)+
 Sof(H16f)+Sof(C162)+Sof(H16g)+Sof(H16h)+Sof(H16i)+Sof(C163)+Sof(C164)+
 Sof(H164)+Sof(C165)+Sof(H165)+Sof(C166)+Sof(C167)+Sof(H167)+Sof(C168)+
 Sof(H168)+Sof(C169)+Sof(C170)+Sof(H17a)+Sof(H17b)+Sof(H17c)+Sof(C171)+
 Sof(H17d)+Sof(H17e)+Sof(H17f)+Sof(C172)+Sof(H17g)+Sof(H17h)+Sof(H17i)+
 Sof(C173)+Sof(C174)+Sof(H174)+Sof(C175)+Sof(H175)+Sof(C176)+Sof(C177)+
 Sof(H177)+Sof(C178)+Sof(H178)+Sof(C179)+Sof(N9)+Sof(N10)+Sof(H10)+Sof(N11)+
 Sof(N12)+Sof(H12g)+Sof(N13)+Sof(N14)+Sof(H14)+Sof(N15)+Sof(N16)+Sof(H16j)+
 Sof(C211)+Sof(C210)+Sof(C209)+Sof(C208)+Sof(C207)+Sof(C212)+Sof(C213)+
 Sof(C218)+Sof(H218)+Sof(C217)+Sof(H217)+Sof(C216)+Sof(C215)+Sof(H215)+
 Sof(C214)+Sof(H214)+Sof(C219)+Sof(C220)+Sof(C221)+Sof(H221)+Sof(C222)+
 Sof(H222)+Sof(C223)+Sof(C224)+Sof(C225)+Sof(C226)+Sof(H226)+Sof(C227)+
 Sof(H227)+Sof(C228)+Sof(C229)+Sof(C230)+Sof(C231)+Sof(H231)+Sof(C232)+
 Sof(H232)+Sof(C233)+Sof(C234)+Sof(C235)+Sof(C236)+Sof(H236)+Sof(C237)+
 Sof(H237)+Sof(C238)+Sof(C239)+Sof(C244)+Sof(H244)+Sof(C243)+Sof(C242)+
 Sof(H242)+Sof(C241)+Sof(C240)+Sof(H240)+Sof(C245)+Sof(C246)+Sof(H24a)+
 Sof(H24b)+Sof(H24c)+Sof(C247)+Sof(H24d)+Sof(H24e)+Sof(H24f)+Sof(C248)+
 Sof(H24g)+Sof(H24h)+Sof(H24i)+Sof(C254)+Sof(H254)+Sof(C249)+Sof(C250)+
 Sof(H250)+Sof(C251)+Sof(C252)+Sof(H252)+Sof(C253)+Sof(C255)+Sof(C256)+
 Sof(H25a)+Sof(H25b)+Sof(H25c)+Sof(C257)+Sof(H25d)+Sof(H25e)+Sof(H25f)+
 Sof(C258)+Sof(H25g)+Sof(H25h)+Sof(H25i)+Sof(C264)+Sof(H264)+Sof(C259)+
 Sof(C260)+Sof(H260)+Sof(C261)+Sof(H261)+Sof(C262)+Sof(C263)+Sof(H263)+
 Sof(C265)+Sof(C266)+Sof(H26a)+Sof(H26b)+Sof(H26c)+Sof(C267)+Sof(H26d)+
 Sof(H26e)+Sof(H26f)+Sof(C268)+Sof(H26g)+Sof(H26h)+Sof(H26i)+Sof(C269)+
 Sof(C274)+Sof(H274)+Sof(C273)+Sof(H273)+Sof(C272)+Sof(C271)+Sof(H271)+
 Sof(C270)+Sof(H270)+Sof(C275)+Sof(C276)+Sof(H27a)+Sof(H27b)+Sof(H27c)+
 Sof(C277)+Sof(H27d)+Sof(H27e)+Sof(H27f)+Sof(C278)+Sof(H27g)+Sof(H27h)+
 Sof(H27i)+Sof(C279)+Sof(C280)+Sof(H280)+Sof(C281)+Sof(H281)+Sof(C282)+
 Sof(C283)+Sof(H283)+Sof(C284)+Sof(H284)+Sof(C285)+Sof(C286)+Sof(C287)+
 Sof(H287)+Sof(C288)+Sof(H288)+Sof(C289)+Sof(C290)+Sof(C291)+Sof(C292)+
 Sof(H292)+Sof(C293)+Sof(H293)+Sof(C294)+Sof(C295)+Sof(C296)+Sof(C297)+
 Sof(H297)+Sof(C298)+Sof(H298)+Sof(C299)+Sof(C300)+Sof(C301)+Sof(C302)+
 Sof(H302)+Sof(C303)+Sof(H303)+Sof(C304)+Sof(C309)+Sof(C310)+Sof(H310)+
 Sof(C305)+Sof(C306)+Sof(H306)+Sof(C307)+Sof(C308)+Sof(H308)+Sof(C311)+
 Sof(C312)+Sof(H31a)+Sof(H31b)+Sof(H31c)+Sof(C313)+Sof(H31d)+Sof(H31e)+
 Sof(H31f)+Sof(C314)+Sof(H31g)+Sof(H31h)+Sof(H31i)+Sof(C320)+Sof(H320)+
 Sof(C319)+Sof(H319)+Sof(C318)+Sof(C317)+Sof(H317)+Sof(C316)+Sof(H316)+
 Sof(C315)+Sof(C321)+Sof(C322)+Sof(H32a)+Sof(H32b)+Sof(H32c)+Sof(C323)+
 Sof(H32d)+Sof(H32e)+Sof(H32f)+Sof(C324)+Sof(H32g)+Sof(H32h)+Sof(H32i)+
 Sof(C325)+Sof(C330)+Sof(H330)+Sof(C329)+Sof(H329)+Sof(C328)+Sof(C327)+
 Sof(H327)+Sof(C326)+Sof(H326)+Sof(C331)+Sof(C332)+Sof(H33a)+Sof(H33b)+
 Sof(H33c)+Sof(C333)+Sof(H33d)+Sof(H33e)+Sof(H33f)+Sof(C334)+Sof(H33g)+
 Sof(H33h)+Sof(H33i)]+1*[Sof(C186)+Sof(H18j)+Sof(H18k)+Sof(H18l)+Sof(C187)+
 Sof(H18m)+Sof(H18n)+Sof(H18o)+Sof(C188)+Sof(H18p)+Sof(H18q)+Sof(H18r)]+1*
 [Sof(C180)+Sof(H18s)+Sof(H18t)+Sof(H18u)+Sof(C181)+Sof(H18v)+Sof(H18w)+
 Sof(H18x)+Sof(C182)+Sof(H18y)+Sof(H)+Sof(Ha)]=1 with esd of 0.0001
 1*[Sof(N1)+Sof(N2)+Sof(H2)+Sof(N3)+Sof(N4)+Sof(H4)+Sof(N5)+Sof(N6)+Sof(H6)+
 Sof(N7)+Sof(N8)+Sof(H8)+Sof(C1)+Sof(C2)+Sof(C3)+Sof(C4)+Sof(C5)+Sof(C6)+
 Sof(C7)+Sof(C8)+Sof(H8a)+Sof(C9)+Sof(H9)+Sof(C10)+Sof(C11)+Sof(H11)+Sof(C12)+
 Sof(H12)+Sof(C13)+Sof(C14)+Sof(C15)+Sof(H15)+Sof(C16)+Sof(H16)+Sof(C17)+
 Sof(C18)+Sof(C19)+Sof(C20)+Sof(H20)+Sof(C21)+Sof(H21)+Sof(C22)+Sof(C23)+
 Sof(C24)+Sof(C25)+Sof(H25)+Sof(C26)+Sof(H26)+Sof(C27)+Sof(C28)+Sof(C29)+
 Sof(C30)+Sof(H30)+Sof(C31)+Sof(H31)+Sof(C32)+Sof(C33)+Sof(C34)+Sof(H34)+
 Sof(C35)+Sof(C36)+Sof(H36)+Sof(C37)+Sof(C38)+Sof(H38)+Sof(C39)+Sof(C40)+
 Sof(H40a)+Sof(H40b)+Sof(H40c)+Sof(C41)+Sof(H41a)+Sof(H41b)+Sof(H41c)+Sof(C42)+
 Sof(H42a)+Sof(H42b)+Sof(H42c)+Sof(C43)+Sof(C47)+Sof(C48)+Sof(H48)+Sof(C49)+
 Sof(C50)+Sof(H50)+Sof(C51)+Sof(C52)+Sof(H52)+Sof(C57)+Sof(C58)+Sof(H58a)+
 Sof(H58b)+Sof(H58c)+Sof(C59)+Sof(H59a)+Sof(H59b)+Sof(H59c)+Sof(C60)+Sof(H60a)+
 Sof(H60b)+Sof(H60c)+Sof(C61)+Sof(C62)+Sof(H62)+Sof(C63)+Sof(C64)+Sof(H64)+
 Sof(C65)+Sof(C66)+Sof(H66)+Sof(C67)+Sof(C68)+Sof(H68a)+Sof(H68b)+Sof(H68c)+
 Sof(C69)+Sof(H69a)+Sof(H69b)+Sof(H69c)+Sof(C70)+Sof(H70a)+Sof(H70b)+Sof(H70c)+
 Sof(C71)+Sof(C75)+Sof(C76)+Sof(H76)+Sof(C77)+Sof(H77)+Sof(C78)+Sof(C79)+
 Sof(H79)+Sof(C80)+Sof(H80)+Sof(C81)+Sof(C82)+Sof(H82a)+Sof(H82b)+Sof(H82c)+
 Sof(C83)+Sof(H83a)+Sof(H83b)+Sof(H83c)+Sof(C84)+Sof(H84a)+Sof(H84b)+Sof(H84c)+
 Sof(C85)+Sof(C86)+Sof(H86)+Sof(C87)+Sof(H87)+Sof(C88)+Sof(C89)+Sof(H89)+
 Sof(C90)+Sof(H90)+Sof(C91)+Sof(C92)+Sof(H92a)+Sof(H92b)+Sof(H92c)+Sof(C93)+
 Sof(H93a)+Sof(H93b)+Sof(H93c)+Sof(C94)+Sof(H94a)+Sof(H94b)+Sof(H94c)+Sof(C95)+
 Sof(C96)+Sof(H96)+Sof(C97)+Sof(H97)+Sof(C98)+Sof(C99)+Sof(H99)+Sof(C100)+
 Sof(H100)+Sof(C101)+Sof(C102)+Sof(C103)+Sof(H103)+Sof(C104)+Sof(H104)+
 Sof(C105)+Sof(C106)+Sof(C107)+Sof(C108)+Sof(H108)+Sof(C109)+Sof(H109)+
 Sof(C110)+Sof(C111)+Sof(C112)+Sof(C113)+Sof(H113)+Sof(C114)+Sof(H114)+
 Sof(C115)+Sof(C116)+Sof(C117)+Sof(C118)+Sof(H118)+Sof(C119)+Sof(H119)+
 Sof(C120)+Sof(C121)+Sof(C122)+Sof(H122)+Sof(C123)+Sof(C124)+Sof(H124)+
 Sof(C125)+Sof(C126)+Sof(H126)+Sof(C127)+Sof(C131)+Sof(C132)+Sof(H13a)+
 Sof(H13b)+Sof(H13c)+Sof(C133)+Sof(H13d)+Sof(H13e)+Sof(H13f)+Sof(C134)+
 Sof(H13g)+Sof(H13h)+Sof(H13i)+Sof(C135)+Sof(C136)+Sof(H136)+Sof(C137)+
 Sof(C138)+Sof(H138)+Sof(C139)+Sof(C140)+Sof(H140)+Sof(C145)+Sof(C146)+
 Sof(H14a)+Sof(H14b)+Sof(H14c)+Sof(C147)+Sof(H14d)+Sof(H14e)+Sof(H14f)+
 Sof(C148)+Sof(H14g)+Sof(H14h)+Sof(H14i)+Sof(C149)+Sof(C150)+Sof(H150)+
 Sof(C151)+Sof(C152)+Sof(H152)+Sof(C153)+Sof(C154)+Sof(H154)+Sof(C159)+
 Sof(C160)+Sof(H16a)+Sof(H16b)+Sof(H16c)+Sof(C161)+Sof(H16d)+Sof(H16e)+
 Sof(H16f)+Sof(C162)+Sof(H16g)+Sof(H16h)+Sof(H16i)+Sof(C163)+Sof(C164)+
 Sof(H164)+Sof(C165)+Sof(H165)+Sof(C166)+Sof(C167)+Sof(H167)+Sof(C168)+
 Sof(H168)+Sof(C169)+Sof(C170)+Sof(H17a)+Sof(H17b)+Sof(H17c)+Sof(C171)+
 Sof(H17d)+Sof(H17e)+Sof(H17f)+Sof(C172)+Sof(H17g)+Sof(H17h)+Sof(H17i)+
 Sof(C173)+Sof(C174)+Sof(H174)+Sof(C175)+Sof(H175)+Sof(C176)+Sof(C177)+
 Sof(H177)+Sof(C178)+Sof(H178)+Sof(C179)+Sof(N9)+Sof(N10)+Sof(H10)+Sof(N11)+
 Sof(N12)+Sof(H12g)+Sof(N13)+Sof(N14)+Sof(H14)+Sof(N15)+Sof(N16)+Sof(H16j)+
 Sof(C211)+Sof(C210)+Sof(C209)+Sof(C208)+Sof(C207)+Sof(C212)+Sof(C213)+
 Sof(C218)+Sof(H218)+Sof(C217)+Sof(H217)+Sof(C216)+Sof(C215)+Sof(H215)+
 Sof(C214)+Sof(H214)+Sof(C219)+Sof(C220)+Sof(C221)+Sof(H221)+Sof(C222)+
 Sof(H222)+Sof(C223)+Sof(C224)+Sof(C225)+Sof(C226)+Sof(H226)+Sof(C227)+
 Sof(H227)+Sof(C228)+Sof(C229)+Sof(C230)+Sof(C231)+Sof(H231)+Sof(C232)+
 Sof(H232)+Sof(C233)+Sof(C234)+Sof(C235)+Sof(C236)+Sof(H236)+Sof(C237)+
 Sof(H237)+Sof(C238)+Sof(C239)+Sof(C244)+Sof(H244)+Sof(C243)+Sof(C242)+
 Sof(H242)+Sof(C241)+Sof(C240)+Sof(H240)+Sof(C245)+Sof(C246)+Sof(H24a)+
 Sof(H24b)+Sof(H24c)+Sof(C247)+Sof(H24d)+Sof(H24e)+Sof(H24f)+Sof(C248)+
 Sof(H24g)+Sof(H24h)+Sof(H24i)+Sof(C254)+Sof(H254)+Sof(C249)+Sof(C250)+
 Sof(H250)+Sof(C251)+Sof(C252)+Sof(H252)+Sof(C253)+Sof(C255)+Sof(C256)+
 Sof(H25a)+Sof(H25b)+Sof(H25c)+Sof(C257)+Sof(H25d)+Sof(H25e)+Sof(H25f)+
 Sof(C258)+Sof(H25g)+Sof(H25h)+Sof(H25i)+Sof(C264)+Sof(H264)+Sof(C259)+
 Sof(C260)+Sof(H260)+Sof(C261)+Sof(H261)+Sof(C262)+Sof(C263)+Sof(H263)+
 Sof(C265)+Sof(C266)+Sof(H26a)+Sof(H26b)+Sof(H26c)+Sof(C267)+Sof(H26d)+
 Sof(H26e)+Sof(H26f)+Sof(C268)+Sof(H26g)+Sof(H26h)+Sof(H26i)+Sof(C269)+
 Sof(C274)+Sof(H274)+Sof(C273)+Sof(H273)+Sof(C272)+Sof(C271)+Sof(H271)+
 Sof(C270)+Sof(H270)+Sof(C275)+Sof(C276)+Sof(H27a)+Sof(H27b)+Sof(H27c)+
 Sof(C277)+Sof(H27d)+Sof(H27e)+Sof(H27f)+Sof(C278)+Sof(H27g)+Sof(H27h)+
 Sof(H27i)+Sof(C279)+Sof(C280)+Sof(H280)+Sof(C281)+Sof(H281)+Sof(C282)+
 Sof(C283)+Sof(H283)+Sof(C284)+Sof(H284)+Sof(C285)+Sof(C286)+Sof(C287)+
 Sof(H287)+Sof(C288)+Sof(H288)+Sof(C289)+Sof(C290)+Sof(C291)+Sof(C292)+
 Sof(H292)+Sof(C293)+Sof(H293)+Sof(C294)+Sof(C295)+Sof(C296)+Sof(C297)+
 Sof(H297)+Sof(C298)+Sof(H298)+Sof(C299)+Sof(C300)+Sof(C301)+Sof(C302)+
 Sof(H302)+Sof(C303)+Sof(H303)+Sof(C304)+Sof(C309)+Sof(C310)+Sof(H310)+
 Sof(C305)+Sof(C306)+Sof(H306)+Sof(C307)+Sof(C308)+Sof(H308)+Sof(C311)+
 Sof(C312)+Sof(H31a)+Sof(H31b)+Sof(H31c)+Sof(C313)+Sof(H31d)+Sof(H31e)+
 Sof(H31f)+Sof(C314)+Sof(H31g)+Sof(H31h)+Sof(H31i)+Sof(C320)+Sof(H320)+
 Sof(C319)+Sof(H319)+Sof(C318)+Sof(C317)+Sof(H317)+Sof(C316)+Sof(H316)+
 Sof(C315)+Sof(C321)+Sof(C322)+Sof(H32a)+Sof(H32b)+Sof(H32c)+Sof(C323)+
 Sof(H32d)+Sof(H32e)+Sof(H32f)+Sof(C324)+Sof(H32g)+Sof(H32h)+Sof(H32i)+
 Sof(C325)+Sof(C330)+Sof(H330)+Sof(C329)+Sof(H329)+Sof(C328)+Sof(C327)+
 Sof(H327)+Sof(C326)+Sof(H326)+Sof(C331)+Sof(C332)+Sof(H33a)+Sof(H33b)+
 Sof(H33c)+Sof(C333)+Sof(H33d)+Sof(H33e)+Sof(H33f)+Sof(C334)+Sof(H33g)+
 Sof(H33h)+Sof(H33i)]+1*[Sof(C155)+Sof(C156)+Sof(H15a)+Sof(H15b)+Sof(H15c)+
 Sof(C157)+Sof(H15d)+Sof(H15e)+Sof(H15f)+Sof(C158)+Sof(H15g)+Sof(H15h)+
 Sof(H15i)]+1*[Sof(C196)+Sof(C197)+Sof(H19p)+Sof(H19q)+Sof(H19r)+Sof(C198)+
 Sof(H19s)+Sof(H19t)+Sof(H19u)+Sof(C199)+Sof(H19v)+Sof(H19w)+Sof(H19x)]=1 with
 esd of 0.0001
 Sof(N1)=Sof(N2)=Sof(H2)=Sof(N3)=Sof(N4)=Sof(H4)=Sof(N5)=Sof(N6)=Sof(H6)=
 Sof(N7)=Sof(N8)=Sof(H8)=Sof(C1)=Sof(C2)=Sof(C3)=Sof(C4)=Sof(C5)=Sof(C6)=
 Sof(C7)=Sof(C8)=Sof(H8a)=Sof(C9)=Sof(H9)=Sof(C10)=Sof(C11)=Sof(H11)=Sof(C12)=
 Sof(H12)=Sof(C13)=Sof(C14)=Sof(C15)=Sof(H15)=Sof(C16)=Sof(H16)=Sof(C17)=
 Sof(C18)=Sof(C19)=Sof(C20)=Sof(H20)=Sof(C21)=Sof(H21)=Sof(C22)=Sof(C23)=
 Sof(C24)=Sof(C25)=Sof(H25)=Sof(C26)=Sof(H26)=Sof(C27)=Sof(C28)=Sof(C29)=
 Sof(C30)=Sof(H30)=Sof(C31)=Sof(H31)=Sof(C32)=Sof(C33)=Sof(C34)=Sof(H34)=
 Sof(C35)=Sof(C36)=Sof(H36)=Sof(C37)=Sof(C38)=Sof(H38)=Sof(C39)=Sof(C40)=
 Sof(H40a)=Sof(H40b)=Sof(H40c)=Sof(C41)=Sof(H41a)=Sof(H41b)=Sof(H41c)=Sof(C42)=
 Sof(H42a)=Sof(H42b)=Sof(H42c)=Sof(C43)=Sof(C47)=Sof(C48)=Sof(H48)=Sof(C49)=
 Sof(C50)=Sof(H50)=Sof(C51)=Sof(C52)=Sof(H52)=Sof(C57)=Sof(C58)=Sof(H58a)=
 Sof(H58b)=Sof(H58c)=Sof(C59)=Sof(H59a)=Sof(H59b)=Sof(H59c)=Sof(C60)=Sof(H60a)=
 Sof(H60b)=Sof(H60c)=Sof(C61)=Sof(C62)=Sof(H62)=Sof(C63)=Sof(C64)=Sof(H64)=
 Sof(C65)=Sof(C66)=Sof(H66)=Sof(C67)=Sof(C68)=Sof(H68a)=Sof(H68b)=Sof(H68c)=
 Sof(C69)=Sof(H69a)=Sof(H69b)=Sof(H69c)=Sof(C70)=Sof(H70a)=Sof(H70b)=Sof(H70c)=
 Sof(C71)=Sof(C75)=Sof(C76)=Sof(H76)=Sof(C77)=Sof(H77)=Sof(C78)=Sof(C79)=
 Sof(H79)=Sof(C80)=Sof(H80)=Sof(C81)=Sof(C82)=Sof(H82a)=Sof(H82b)=Sof(H82c)=
 Sof(C83)=Sof(H83a)=Sof(H83b)=Sof(H83c)=Sof(C84)=Sof(H84a)=Sof(H84b)=Sof(H84c)=
 Sof(C85)=Sof(C86)=Sof(H86)=Sof(C87)=Sof(H87)=Sof(C88)=Sof(C89)=Sof(H89)=
 Sof(C90)=Sof(H90)=Sof(C91)=Sof(C92)=Sof(H92a)=Sof(H92b)=Sof(H92c)=Sof(C93)=
 Sof(H93a)=Sof(H93b)=Sof(H93c)=Sof(C94)=Sof(H94a)=Sof(H94b)=Sof(H94c)=Sof(C95)=
 Sof(C96)=Sof(H96)=Sof(C97)=Sof(H97)=Sof(C98)=Sof(C99)=Sof(H99)=Sof(C100)=
 Sof(H100)=Sof(C101)=Sof(C102)=Sof(C103)=Sof(H103)=Sof(C104)=Sof(H104)=
 Sof(C105)=Sof(C106)=Sof(C107)=Sof(C108)=Sof(H108)=Sof(C109)=Sof(H109)=
 Sof(C110)=Sof(C111)=Sof(C112)=Sof(C113)=Sof(H113)=Sof(C114)=Sof(H114)=
 Sof(C115)=Sof(C116)=Sof(C117)=Sof(C118)=Sof(H118)=Sof(C119)=Sof(H119)=
 Sof(C120)=Sof(C121)=Sof(C122)=Sof(H122)=Sof(C123)=Sof(C124)=Sof(H124)=
 Sof(C125)=Sof(C126)=Sof(H126)=Sof(C127)=Sof(C131)=Sof(C132)=Sof(H13a)=
 Sof(H13b)=Sof(H13c)=Sof(C133)=Sof(H13d)=Sof(H13e)=Sof(H13f)=Sof(C134)=
 Sof(H13g)=Sof(H13h)=Sof(H13i)=Sof(C135)=Sof(C136)=Sof(H136)=Sof(C137)=
 Sof(C138)=Sof(H138)=Sof(C139)=Sof(C140)=Sof(H140)=Sof(C145)=Sof(C146)=
 Sof(H14a)=Sof(H14b)=Sof(H14c)=Sof(C147)=Sof(H14d)=Sof(H14e)=Sof(H14f)=
 Sof(C148)=Sof(H14g)=Sof(H14h)=Sof(H14i)=Sof(C149)=Sof(C150)=Sof(H150)=
 Sof(C151)=Sof(C152)=Sof(H152)=Sof(C153)=Sof(C154)=Sof(H154)=Sof(C159)=
 Sof(C160)=Sof(H16a)=Sof(H16b)=Sof(H16c)=Sof(C161)=Sof(H16d)=Sof(H16e)=
 Sof(H16f)=Sof(C162)=Sof(H16g)=Sof(H16h)=Sof(H16i)=Sof(C163)=Sof(C164)=
 Sof(H164)=Sof(C165)=Sof(H165)=Sof(C166)=Sof(C167)=Sof(H167)=Sof(C168)=
 Sof(H168)=Sof(C169)=Sof(C170)=Sof(H17a)=Sof(H17b)=Sof(H17c)=Sof(C171)=
 Sof(H17d)=Sof(H17e)=Sof(H17f)=Sof(C172)=Sof(H17g)=Sof(H17h)=Sof(H17i)=
 Sof(C173)=Sof(C174)=Sof(H174)=Sof(C175)=Sof(H175)=Sof(C176)=Sof(C177)=
 Sof(H177)=Sof(C178)=Sof(H178)=Sof(C179)=1-FVAR(1)
 Sof(N9)=Sof(N10)=Sof(H10)=Sof(N11)=Sof(N12)=Sof(H12g)=Sof(N13)=Sof(N14)=
 Sof(H14)=Sof(N15)=Sof(N16)=Sof(H16j)=Sof(C211)=Sof(C210)=Sof(C209)=Sof(C208)=
 Sof(C207)=Sof(C212)=Sof(C213)=Sof(C218)=Sof(H218)=Sof(C217)=Sof(H217)=
 Sof(C216)=Sof(C215)=Sof(H215)=Sof(C214)=Sof(H214)=Sof(C219)=Sof(C220)=
 Sof(C221)=Sof(H221)=Sof(C222)=Sof(H222)=Sof(C223)=Sof(C224)=Sof(C225)=
 Sof(C226)=Sof(H226)=Sof(C227)=Sof(H227)=Sof(C228)=Sof(C229)=Sof(C230)=
 Sof(C231)=Sof(H231)=Sof(C232)=Sof(H232)=Sof(C233)=Sof(C234)=Sof(C235)=
 Sof(C236)=Sof(H236)=Sof(C237)=Sof(H237)=Sof(C238)=Sof(C239)=Sof(C244)=
 Sof(H244)=Sof(C243)=Sof(C242)=Sof(H242)=Sof(C241)=Sof(C240)=Sof(H240)=
 Sof(C245)=Sof(C246)=Sof(H24a)=Sof(H24b)=Sof(H24c)=Sof(C247)=Sof(H24d)=
 Sof(H24e)=Sof(H24f)=Sof(C248)=Sof(H24g)=Sof(H24h)=Sof(H24i)=Sof(C254)=
 Sof(H254)=Sof(C249)=Sof(C250)=Sof(H250)=Sof(C251)=Sof(C252)=Sof(H252)=
 Sof(C253)=Sof(C255)=Sof(C256)=Sof(H25a)=Sof(H25b)=Sof(H25c)=Sof(C257)=
 Sof(H25d)=Sof(H25e)=Sof(H25f)=Sof(C258)=Sof(H25g)=Sof(H25h)=Sof(H25i)=
 Sof(C264)=Sof(H264)=Sof(C259)=Sof(C260)=Sof(H260)=Sof(C261)=Sof(H261)=
 Sof(C262)=Sof(C263)=Sof(H263)=Sof(C265)=Sof(C266)=Sof(H26a)=Sof(H26b)=
 Sof(H26c)=Sof(C267)=Sof(H26d)=Sof(H26e)=Sof(H26f)=Sof(C268)=Sof(H26g)=
 Sof(H26h)=Sof(H26i)=Sof(C269)=Sof(C274)=Sof(H274)=Sof(C273)=Sof(H273)=
 Sof(C272)=Sof(C271)=Sof(H271)=Sof(C270)=Sof(H270)=Sof(C275)=Sof(C276)=
 Sof(H27a)=Sof(H27b)=Sof(H27c)=Sof(C277)=Sof(H27d)=Sof(H27e)=Sof(H27f)=
 Sof(C278)=Sof(H27g)=Sof(H27h)=Sof(H27i)=Sof(C279)=Sof(C280)=Sof(H280)=
 Sof(C281)=Sof(H281)=Sof(C282)=Sof(C283)=Sof(H283)=Sof(C284)=Sof(H284)=
 Sof(C285)=Sof(C286)=Sof(C287)=Sof(H287)=Sof(C288)=Sof(H288)=Sof(C289)=
 Sof(C290)=Sof(C291)=Sof(C292)=Sof(H292)=Sof(C293)=Sof(H293)=Sof(C294)=
 Sof(C295)=Sof(C296)=Sof(C297)=Sof(H297)=Sof(C298)=Sof(H298)=Sof(C299)=
 Sof(C300)=Sof(C301)=Sof(C302)=Sof(H302)=Sof(C303)=Sof(H303)=Sof(C304)=
 Sof(C309)=Sof(C310)=Sof(H310)=Sof(C305)=Sof(C306)=Sof(H306)=Sof(C307)=
 Sof(C308)=Sof(H308)=Sof(C311)=Sof(C312)=Sof(H31a)=Sof(H31b)=Sof(H31c)=
 Sof(C313)=Sof(H31d)=Sof(H31e)=Sof(H31f)=Sof(C314)=Sof(H31g)=Sof(H31h)=
 Sof(H31i)=Sof(C320)=Sof(H320)=Sof(C319)=Sof(H319)=Sof(C318)=Sof(C317)=
 Sof(H317)=Sof(C316)=Sof(H316)=Sof(C315)=Sof(C321)=Sof(C322)=Sof(H32a)=
 Sof(H32b)=Sof(H32c)=Sof(C323)=Sof(H32d)=Sof(H32e)=Sof(H32f)=Sof(C324)=
 Sof(H32g)=Sof(H32h)=Sof(H32i)=Sof(C325)=Sof(C330)=Sof(H330)=Sof(C329)=
 Sof(H329)=Sof(C328)=Sof(C327)=Sof(H327)=Sof(C326)=Sof(H326)=Sof(C331)=
 Sof(C332)=Sof(H33a)=Sof(H33b)=Sof(H33c)=Sof(C333)=Sof(H33d)=Sof(H33e)=
 Sof(H33f)=Sof(C334)=Sof(H33g)=Sof(H33h)=Sof(H33i)=FVAR(1)
 Sof(C183)=Sof(H18a)=Sof(H18b)=Sof(H18c)=Sof(C184)=Sof(H18d)=Sof(H18e)=
 Sof(H18f)=Sof(C185)=Sof(H18g)=Sof(H18h)=Sof(H18i)=FVAR(2)
 Sof(C72)=Sof(H72a)=Sof(H72b)=Sof(H72c)=Sof(C73)=Sof(H73a)=Sof(H73b)=Sof(H73c)=
 Sof(C74)=Sof(H74a)=Sof(H74b)=Sof(H74c)=FVAR(3)
 Sof(C128)=Sof(H12a)=Sof(H12b)=Sof(H12c)=Sof(C129)=Sof(H12d)=Sof(H12e)=
 Sof(H12f)=Sof(C130)=Sof(H13j)=Sof(H13k)=Sof(H13l)=FVAR(4)
 Sof(C204)=Sof(H20j)=Sof(H20k)=Sof(H20l)=Sof(C205)=Sof(H20m)=Sof(H20n)=
 Sof(H20o)=Sof(C206)=Sof(H20p)=Sof(H20q)=Sof(H20r)=FVAR(5)
 Sof(C53)=Sof(C54)=Sof(H54a)=Sof(H54b)=Sof(H54c)=Sof(C55)=Sof(H55a)=Sof(H55b)=
 Sof(H55c)=Sof(C56)=Sof(H56a)=Sof(H56b)=Sof(H56c)=FVAR(6)
 Sof(C192)=Sof(C193)=Sof(H19g)=Sof(H19h)=Sof(H19i)=Sof(C194)=Sof(H19j)=
 Sof(H19k)=Sof(H19l)=Sof(C195)=Sof(H19m)=Sof(H19n)=Sof(H19o)=FVAR(7)
 Sof(C44)=Sof(H44a)=Sof(H44b)=Sof(H44c)=Sof(C45)=Sof(H45a)=Sof(H45b)=Sof(H45c)=
 Sof(C46)=Sof(H46a)=Sof(H46b)=Sof(H46c)=FVAR(8)
 Sof(C189)=Sof(H18z)=Sof(Hb)=Sof(Hc)=Sof(C190)=Sof(H19a)=Sof(H19b)=Sof(H19c)=
 Sof(C191)=Sof(H19d)=Sof(H19e)=Sof(H19f)=FVAR(9)
 Sof(C186)=Sof(H18j)=Sof(H18k)=Sof(H18l)=Sof(C187)=Sof(H18m)=Sof(H18n)=
 Sof(H18o)=Sof(C188)=Sof(H18p)=Sof(H18q)=Sof(H18r)=FVAR(10)
 Sof(C180)=Sof(H18s)=Sof(H18t)=Sof(H18u)=Sof(C181)=Sof(H18v)=Sof(H18w)=
 Sof(H18x)=Sof(C182)=Sof(H18y)=Sof(H)=Sof(Ha)=FVAR(11)
 Sof(C155)=Sof(C156)=Sof(H15a)=Sof(H15b)=Sof(H15c)=Sof(C157)=Sof(H15d)=
 Sof(H15e)=Sof(H15f)=Sof(C158)=Sof(H15g)=Sof(H15h)=Sof(H15i)=FVAR(12)
 Sof(C196)=Sof(C197)=Sof(H19p)=Sof(H19q)=Sof(H19r)=Sof(C198)=Sof(H19s)=
 Sof(H19t)=Sof(H19u)=Sof(C199)=Sof(H19v)=Sof(H19w)=Sof(H19x)=FVAR(13)
 Sof(C141)=Sof(C142)=Sof(H14j)=Sof(H14k)=Sof(H14l)=Sof(C143)=Sof(H14m)=
 Sof(H14n)=Sof(H14o)=Sof(C144)=Sof(H14p)=Sof(H14q)=Sof(H14r)=FVAR(14)
 Sof(C200)=Sof(C201)=Sof(H20a)=Sof(H20b)=Sof(H20c)=Sof(C202)=Sof(H20d)=
 Sof(H20e)=Sof(H20f)=Sof(C203)=Sof(H20g)=Sof(H20h)=Sof(H20i)=FVAR(15)
 Fixed Uiso: C243(0.15) C242(0.15) C240(0.15) C246(0.15) C247(0.15) C256(0.15)
 C275(0.06)
6.a Aromatic/amide H refined with riding coordinates:
 C8(H8a), C9(H9), C11(H11), C12(H12), C15(H15), C16(H16), C20(H20), C21(H21),
 C25(H25), C26(H26), C30(H30), C31(H31), C34(H34), C36(H36), C38(H38), C48(H48),
  C50(H50), C52(H52), C62(H62), C64(H64), C66(H66), C76(H76), C77(H77),
 C79(H79), C80(H80), C86(H86), C87(H87), C89(H89), C90(H90), C96(H96), C97(H97),
  C99(H99), C100(H100), C103(H103), C104(H104), C108(H108), C109(H109),
 C113(H113), C114(H114), C118(H118), C119(H119), C122(H122), C124(H124),
 C126(H126), C136(H136), C138(H138), C140(H140), C150(H150), C152(H152),
 C154(H154), C164(H164), C165(H165), C167(H167), C168(H168), C174(H174),
 C175(H175), C177(H177), C178(H178), N10(H10), N12(H12g), N14(H14), N16(H16j),
 C218(H218), C217(H217), C215(H215), C214(H214), C221(H221), C222(H222),
 C226(H226), C227(H227), C231(H231), C232(H232), C236(H236), C237(H237),
 C244(H244), C242(H242), C240(H240), C254(H254), C250(H250), C252(H252),
 C264(H264), C260(H260), C261(H261), C263(H263), C274(H274), C273(H273),
 C271(H271), C270(H270), C280(H280), C281(H281), C283(H283), C284(H284),
 C287(H287), C288(H288), C292(H292), C293(H293), C297(H297), C298(H298),
 C302(H302), C303(H303), C310(H310), C306(H306), C308(H308), C320(H320),
 C319(H319), C317(H317), C316(H316), C330(H330), C329(H329), C327(H327),
 C326(H326)
6.b Fitted hexagon refined as free rotating group:
 C211(C210,C209,C208,C207,C212), C213(C218,C217,C216,C215,C214), C239(C244,
 C243,C242,C241,C240), C254(C249,C250,C251,C252,C253), C264(C259,C260,C261,C262,
 C263), C269(C274,C273,C272,C271,C270), C279(C280,C281,C282,C283,C284),
 C309(C310,C305,C306,C307,C308), C320(C319,C318,C317,C316,C315), C325(C330,C329,
 C328,C327,C326)
6.c Idealised Me refined with riding coordinates:
 C198(H19s,H19t,H19u), C246(H24a,H24b,H24c), C247(H24d,H24e,H24f), C248(H24g,
 H24h,H24i), C256(H25a,H25b,H25c), C257(H25d,H25e,H25f), C258(H25g,H25h,H25i),
 C266(H26a,H26b,H26c), C267(H26d,H26e,H26f), C268(H26g,H26h,H26i), C276(H27a,
 H27b,H27c), C277(H27d,H27e,H27f), C278(H27g,H27h,H27i), C312(H31a,H31b,H31c),
 C313(H31d,H31e,H31f), C314(H31g,H31h,H31i), C322(H32a,H32b,H32c), C323(H32d,
 H32e,H32f), C324(H32g,H32h,H32i), C332(H33a,H33b,H33c), C333(H33d,H33e,H33f),
 C334(H33g,H33h,H33i)
6.d Idealised Me refined as rotating group:
 C40(H40a,H40b,H40c), C41(H41a,H41b,H41c), C42(H42a,H42b,H42c), C58(H58a,H58b,
 H58c), C59(H59a,H59b,H59c), C60(H60a,H60b,H60c), C68(H68a,H68b,H68c), C69(H69a,
 H69b,H69c), C70(H70a,H70b,H70c), C82(H82a,H82b,H82c), C83(H83a,H83b,H83c),
 C84(H84a,H84b,H84c), C92(H92a,H92b,H92c), C93(H93a,H93b,H93c), C94(H94a,H94b,
 H94c), C132(H13a,H13b,H13c), C133(H13d,H13e,H13f), C134(H13g,H13h,H13i),
 C146(H14a,H14b,H14c), C147(H14d,H14e,H14f), C148(H14g,H14h,H14i), C160(H16a,
 H16b,H16c), C161(H16d,H16e,H16f), C162(H16g,H16h,H16i), C170(H17a,H17b,H17c),
 C171(H17d,H17e,H17f), C172(H17g,H17h,H17i), C44(H44a,H44b,H44c), C45(H45a,H45b,
 H45c), C46(H46a,H46b,H46c), C54(H54a,H54b,H54c), C55(H55a,H55b,H55c), C56(H56a,
 H56b,H56c), C128(H12a,H12b,H12c), C129(H12d,H12e,H12f), C130(H13j,H13k,H13l),
 C142(H14j,H14k,H14l), C143(H14m,H14n,H14o), C144(H14p,H14q,H14r), C156(H15a,
 H15b,H15c), C157(H15d,H15e,H15f), C158(H15g,H15h,H15i), C183(H18a,H18b,H18c),
 C184(H18d,H18e,H18f), C185(H18g,H18h,H18i), C186(H18j,H18k,H18l), C187(H18m,
 H18n,H18o), C188(H18p,H18q,H18r), C72(H72a,H72b,H72c), C73(H73a,H73b,H73c),
 C74(H74a,H74b,H74c), C180(H18s,H18t,H18u), C181(H18v,H18w,H18x), C182(H18y,H,
 Ha), C189(H18z,Hb,Hc), C190(H19a,H19b,H19c), C191(H19d,H19e,H19f), C193(H19g,
 H19h,H19i), C194(H19j,H19k,H19l), C195(H19m,H19n,H19o), C197(H19p,H19q,H19r),
 C199(H19v,H19w,H19x), C201(H20a,H20b,H20c), C202(H20d,H20e,H20f), C203(H20g,
 H20h,H20i), C204(H20j,H20k,H20l), C205(H20m,H20n,H20o), C206(H20p,H20q,H20r)
;
_olex2_submission_special_instructions 'No special instructions were received'
_oxdiff_exptl_absorpt_empirical_details
;
Empirical correction (ABSPACK) includes:
- Absorption correction using spherical harmonics
- Frame scaling
- Detector area scaling
;
_oxdiff_exptl_absorpt_empirical_full_max 2.017
_oxdiff_exptl_absorpt_empirical_full_min 0.647

loop_
_space_group_symop_operation_xyz
'x, y, z'
'-x, -y, -z'

loop_
_atom_site_label
_atom_site_type_symbol
_atom_site_fract_x
_atom_site_fract_y
_atom_site_fract_z
_atom_site_U_iso_or_equiv
_atom_site_adp_type
_atom_site_occupancy
_atom_site_site_symmetry_order
_atom_site_calc_flag
_atom_site_refinement_flags_posn
_atom_site_refinement_flags_adp
_atom_site_refinement_flags_occupancy
_atom_site_disorder_assembly
_atom_site_disorder_group
N1 N 0.48393(15) 1.14679(13) 0.32583(14) 0.0419(6) Uani 0.8268(8) 1 d . . P A 1
N2 N 0.56231(18) 1.25801(15) 0.18928(16) 0.0420(8) Uani 0.8268(8) 1 d D . P A 1
H2 H 0.561(3) 1.2046(19) 0.213(3) 0.120(19) Uiso 0.8268(8) 1 d D . P A 1
N3 N 0.61204(15) 1.15148(13) 0.14737(14) 0.0434(6) Uani 0.8268(8) 1 d . . P A 1
N4 N 0.53525(16) 1.04054(15) 0.28490(15) 0.0452(7) Uani 0.8268(8) 1 d D . P A 1
H4 H 0.540(3) 1.0948(19) 0.259(3) 0.115(18) Uiso 0.8268(8) 1 d D . P A 1
N5 N 0.02559(14) 0.34400(13) 1.15926(12) 0.0393(6) Uani 0.8268(8) 1 d D . P A 1
N6 N -0.05416(18) 0.23484(16) 1.29831(17) 0.0416(7) Uani 0.8268(8) 1 d D . P A 1
H6 H -0.042(4) 0.2891(19) 1.271(3) 0.18(3) Uiso 0.8268(8) 1 d D . P A 1
N7 N -0.10019(17) 0.34471(14) 1.33597(15) 0.0442(7) Uani 0.8268(8) 1 d . . P A 1
N8 N -0.02160(15) 0.45226(13) 1.19618(13) 0.0425(6) Uani 0.8268(8) 1 d D . P A 1
H8 H -0.037(4) 0.399(2) 1.230(3) 0.19(3) Uiso 0.8268(8) 1 d D . P A 1
C1 C 0.29462(16) 0.79574(14) 0.67299(14) 0.0404(7) Uani 0.8268(8) 1 d . . P A 1
C2 C 0.29486(15) 0.72473(13) 0.68920(13) 0.0378(6) Uani 0.8268(8) 1 d . . P A 1
C3 C 0.25799(15) 0.67250(13) 0.75664(13) 0.0389(6) Uani 0.8268(8) 1 d . . P A 1
C4 C 0.21962(17) 0.69210(13) 0.80688(15) 0.0384(6) Uani 0.8268(8) 1 d . . P A 1
C5 C 0.21862(16) 0.76315(13) 0.79014(14) 0.0398(6) Uani 0.8268(8) 1 d . . P A 1
C6 C 0.25703(17) 0.81541(14) 0.72318(16) 0.0398(7) Uani 0.8268(8) 1 d . . P A 1
C7 C 0.33581(16) 0.85235(13) 0.60201(14) 0.0405(7) Uani 0.8268(8) 1 d . . P A 1
C8 C 0.30623(18) 0.8817(2) 0.56048(18) 0.0505(11) Uani 0.8268(8) 1 d . . P A 1
H8A H 0.258988 0.866061 0.575010 0.061 Uiso 0.8268(8) 1 calc R . P A 1
C9 C 0.3455(2) 0.9362(2) 0.4946(2) 0.0559(17) Uani 0.8268(8) 1 d . . P A 1
H9 H 0.323274 0.955908 0.466585 0.067 Uiso 0.8268(8) 1 calc R . P A 1
C10 C 0.41405(16) 0.96078(13) 0.47078(14) 0.0411(7) Uani 0.8268(8) 1 d . . P A 1
C11 C 0.4455(2) 0.9280(2) 0.51236(18) 0.0706(11) Uani 0.8268(8) 1 d . . P A 1
H11 H 0.493357 0.941729 0.496839 0.085 Uiso 0.8268(8) 1 calc R . P A 1
C12 C 0.4069(2) 0.8744(2) 0.57753(18) 0.0717(12) Uani 0.8268(8) 1 d . . P A 1
H12 H 0.429166 0.852992 0.605098 0.086 Uiso 0.8268(8) 1 calc R . P A 1
C13 C 0.45580(19) 1.01844(15) 0.40066(17) 0.0414(7) Uani 0.8268(8) 1 d . . P A 1
C14 C 0.45103(17) 1.08784(15) 0.38777(14) 0.0395(7) Uani 0.8268(8) 1 d . . P A 1
C15 C 0.41168(19) 1.10862(17) 0.43919(16) 0.0440(8) Uani 0.8268(8) 1 d . . P A 1
H15 H 0.385047 1.078749 0.484861 0.053 Uiso 0.8268(8) 1 calc R . P A 1
C16 C 0.42132(19) 1.17924(16) 0.40787(15) 0.0447(7) Uani 0.8268(8) 1 d . . P A 1
H16 H 0.402701 1.207388 0.428148 0.054 Uiso 0.8268(8) 1 calc R . P A 1
C17 C 0.46582(18) 1.20387(17) 0.33694(15) 0.0410(7) Uani 0.8268(8) 1 d . . P A 1
C18 C 0.48706(18) 1.27434(16) 0.28723(16) 0.0407(8) Uani 0.8268(8) 1 d D . P A 1
C19 C 0.5330(2) 1.2992(2) 0.2186(2) 0.0414(9) Uani 0.8268(8) 1 d . . P A 1
C20 C 0.5530(2) 1.37147(16) 0.16832(18) 0.0419(8) Uani 0.8268(8) 1 d . . P A 1
H20 H 0.540882 1.410244 0.175030 0.050 Uiso 0.8268(8) 1 calc R . P A 1
C21 C 0.5939(2) 1.37213(16) 0.10781(17) 0.0422(9) Uani 0.8268(8) 1 d . . P A 1
H21 H 0.615088 1.411883 0.065935 0.051 Uiso 0.8268(8) 1 calc R . P A 1
C22 C 0.5980(2) 1.3001(2) 0.1211(2) 0.0407(10) Uani 0.8268(8) 1 d . . P A 1
C23 C 0.6308(3) 1.2785(2) 0.0711(2) 0.0452(12) Uani 0.8268(8) 1 d . . P A 1
C24 C 0.6367(2) 1.20911(15) 0.08508(19) 0.0444(8) Uani 0.8268(8) 1 d D . P A 1
C25 C 0.6686(2) 1.18691(18) 0.03353(19) 0.0524(10) Uani 0.8268(8) 1 d D . P A 1
H25 H 0.688616 1.215894 -0.012840 0.063 Uiso 0.8268(8) 1 calc R . P A 1
C26 C 0.6640(2) 1.11655(17) 0.06522(18) 0.0562(10) Uani 0.8268(8) 1 d D . P A 1
H26 H 0.680923 1.087957 0.045044 0.067 Uiso 0.8268(8) 1 calc R . P A 1
C27 C 0.62730(19) 1.09403(15) 0.1374(2) 0.0479(8) Uani 0.8268(8) 1 d D . P A 1
C28 C 0.60808(19) 1.02369(16) 0.18569(19) 0.0496(9) Uani 0.8268(8) 1 d . . P A 1
C29 C 0.56564(19) 0.99978(16) 0.2545(2) 0.0483(8) Uani 0.8268(8) 1 d . . P A 1
C30 C 0.54573(18) 0.92798(15) 0.30680(18) 0.0552(9) Uani 0.8268(8) 1 d . . P A 1
H30 H 0.559654 0.889138 0.301019 0.066 Uiso 0.8268(8) 1 calc R . P A 1
C31 C 0.5028(2) 0.92655(16) 0.3665(2) 0.0540(10) Uani 0.8268(8) 1 d . . P A 1
H31 H 0.481702 0.886715 0.408348 0.065 Uiso 0.8268(8) 1 calc R . P A 1
C32 C 0.49641(17) 0.99764(14) 0.35276(16) 0.0430(7) Uani 0.8268(8) 1 d . . P A 1
C33 C 0.45391(17) 1.32786(15) 0.30887(14) 0.0404(7) Uani 0.8268(8) 1 d D . P A 1
C34 C 0.4943(2) 1.38400(16) 0.30178(16) 0.0476(8) Uani 0.8268(8) 1 d . . P A 1
H34 H 0.542673 1.388716 0.284166 0.057 Uiso 0.8268(8) 1 calc R . P A 1
C35 C 0.46245(19) 1.43401(16) 0.32109(15) 0.0511(8) Uani 0.8268(8) 1 d D . P A 1
C36 C 0.3892(2) 1.42483(17) 0.34693(15) 0.0551(9) Uani 0.8268(8) 1 d . . P A 1
H36 H 0.367778 1.457525 0.359595 0.066 Uiso 0.8268(8) 1 calc R . P A 1
C37 C 0.3470(2) 1.3695(2) 0.35463(15) 0.0531(8) Uani 0.8268(8) 1 d . . P A 1
C38 C 0.38102(17) 1.32099(15) 0.33474(14) 0.0470(8) Uani 0.8268(8) 1 d . . P A 1
H38 H 0.354487 1.283556 0.338851 0.056 Uiso 0.8268(8) 1 calc R . P A 1
C39 C 0.5083(2) 1.49775(18) 0.3091(2) 0.0682(12) Uani 0.8268(8) 1 d D . P A 1
C40 C 0.4702(3) 1.5266(4) 0.3573(4) 0.139(3) Uani 0.8268(8) 1 d D . P A 1
H40A H 0.433873 1.548176 0.346563 0.209 Uiso 0.8268(8) 1 calc GR . P A 1
H40B H 0.502566 1.561096 0.353309 0.209 Uiso 0.8268(8) 1 calc GR . P A 1
H40C H 0.449917 1.488847 0.402663 0.209 Uiso 0.8268(8) 1 calc GR . P A 1
C41 C 0.5325(3) 1.5529(2) 0.2322(2) 0.0987(17) Uani 0.8268(8) 1 d D . P A 1
H41A H 0.556228 1.531526 0.204407 0.148 Uiso 0.8268(8) 1 calc GR . P A 1
H41B H 0.563598 1.593325 0.220937 0.148 Uiso 0.8268(8) 1 calc GR . P A 1
H41C H 0.492301 1.567397 0.224836 0.148 Uiso 0.8268(8) 1 calc GR . P A 1
C42 C 0.5750(2) 1.48061(19) 0.31703(18) 0.0654(10) Uani 0.8268(8) 1 d D . P A 1
H42A H 0.563239 1.443971 0.361881 0.098 Uiso 0.8268(8) 1 calc GR . P A 1
H42B H 0.601685 1.522005 0.309205 0.098 Uiso 0.8268(8) 1 calc GR . P A 1
H42C H 0.602214 1.465039 0.285011 0.098 Uiso 0.8268(8) 1 calc GR . P A 1
C43 C 0.2670(2) 1.3614(2) 0.38277(18) 0.0665(10) Uani 0.8268(8) 1 d D U P A 1
C47 C 0.65471(16) 1.33420(13) 0.00109(13) 0.0406(6) Uani 0.8268(8) 1 d . . P A 1
C48 C 0.60669(17) 1.36886(17) -0.01924(14) 0.0513(8) Uani 0.8268(8) 1 d . . P A 1
H48 H 0.560255 1.357655 0.012093 0.062 Uiso 0.8268(8) 1 calc R . P A 1
C49 C 0.62574(19) 1.4201(2) -0.08527(15) 0.0599(10) Uani 0.8268(8) 1 d D . P A 1
C50 C 0.69534(17) 1.43404(17) -0.13086(14) 0.0522(8) Uani 0.8268(8) 1 d . . P A 1
H50 H 0.709249 1.468678 -0.175150 0.063 Uiso 0.8268(8) 1 calc R . P A 1
C51 C 0.74459(16) 1.39891(15) -0.11344(14) 0.0438(7) Uani 0.8268(8) 1 d . . P A 1
C52 C 0.72366(16) 1.34965(13) -0.04624(14) 0.0406(6) Uani 0.8268(8) 1 d . . P A 1
H52 H 0.756417 1.326680 -0.032783 0.049 Uiso 0.8268(8) 1 calc R . P A 1
C57 C 0.81980(18) 1.41543(19) -0.16748(15) 0.0556(9) Uani 0.8268(8) 1 d . . P A 1
C58 C 0.8555(2) 1.4893(2) -0.1908(2) 0.0783(13) Uani 0.8268(8) 1 d . . P A 1
H58A H 0.829854 1.522978 -0.209133 0.117 Uiso 0.8268(8) 1 calc GR . P A 1
H58B H 0.902345 1.499259 -0.224773 0.117 Uiso 0.8268(8) 1 calc GR . P A 1
H58C H 0.856979 1.492462 -0.153167 0.117 Uiso 0.8268(8) 1 calc GR . P A 1
C59 C 0.8174(2) 1.4108(3) -0.22819(19) 0.0896(16) Uani 0.8268(8) 1 d . . P A 1
H59A H 0.797500 1.363453 -0.214273 0.134 Uiso 0.8268(8) 1 calc GR . P A 1
H59B H 0.864023 1.423644 -0.263354 0.134 Uiso 0.8268(8) 1 calc GR . P A 1
H59C H 0.789306 1.442427 -0.244657 0.134 Uiso 0.8268(8) 1 calc GR . P A 1
C60 C 0.86284(19) 1.3631(2) -0.14095(18) 0.0640(10) Uani 0.8268(8) 1 d . . P A 1
H60A H 0.867784 1.367859 -0.105360 0.096 Uiso 0.8268(8) 1 calc GR . P A 1
H60B H 0.908248 1.372591 -0.176839 0.096 Uiso 0.8268(8) 1 calc GR . P A 1
H60C H 0.839580 1.316019 -0.123933 0.096 Uiso 0.8268(8) 1 calc GR . P A 1
C61 C 0.63019(19) 0.96749(15) 0.16525(17) 0.0523(9) Uani 0.8268(8) 1 d . . P A 1
C62 C 0.69948(19) 0.96071(16) 0.14215(17) 0.0525(8) Uani 0.8268(8) 1 d . . P A 1
H62 H 0.733162 0.992057 0.138011 0.063 Uiso 0.8268(8) 1 calc R . P A 1
C63 C 0.71908(19) 0.90663(17) 0.12495(17) 0.0539(9) Uani 0.8268(8) 1 d D . P A 1
C64 C 0.6671(2) 0.86097(17) 0.1327(2) 0.0585(10) Uani 0.8268(8) 1 d . . P A 1
H64 H 0.679647 0.824259 0.122510 0.070 Uiso 0.8268(8) 1 calc R . P A 1
C65 C 0.5977(2) 0.86666(18) 0.1546(2) 0.0602(10) Uani 0.8268(8) 1 d . . P A 1
C66 C 0.5797(2) 0.92136(17) 0.1707(2) 0.0601(10) Uani 0.8268(8) 1 d . . P A 1
H66 H 0.533452 0.927011 0.185348 0.072 Uiso 0.8268(8) 1 calc R . P A 1
C67 C 0.7951(2) 0.89557(19) 0.10169(18) 0.0584(9) Uani 0.8268(8) 1 d D . P A 1
C68 C 0.8469(2) 0.9594(2) 0.0786(3) 0.0847(15) Uani 0.8268(8) 1 d D . P A 1
H68A H 0.833999 0.972956 0.113748 0.127 Uiso 0.8268(8) 1 calc GR . P A 1
H68B H 0.846786 0.997562 0.038981 0.127 Uiso 0.8268(8) 1 calc GR . P A 1
H68C H 0.892760 0.948339 0.068535 0.127 Uiso 0.8268(8) 1 calc GR . P A 1
C69 C 0.8147(2) 0.8767(2) 0.04375(19) 0.0738(12) Uani 0.8268(8) 1 d D . P A 1
H69A H 0.785837 0.832792 0.059511 0.111 Uiso 0.8268(8) 1 calc GR . P A 1
H69B H 0.862962 0.872323 0.028157 0.111 Uiso 0.8268(8) 1 calc GR . P A 1
H69C H 0.807713 0.913160 0.007395 0.111 Uiso 0.8268(8) 1 calc GR . P A 1
C70 C 0.8031(3) 0.8350(2) 0.1599(2) 0.0807(14) Uani 0.8268(8) 1 d D . P A 1
H70A H 0.792419 0.846448 0.196169 0.121 Uiso 0.8268(8) 1 calc GR . P A 1
H70B H 0.850294 0.827484 0.144919 0.121 Uiso 0.8268(8) 1 calc GR . P A 1
H70C H 0.771569 0.792899 0.175399 0.121 Uiso 0.8268(8) 1 calc GR . P A 1
C71 C 0.5416(2) 0.8147(2) 0.1639(2) 0.0758(12) Uani 0.8268(8) 1 d . . P A 1
C75 C 0.33447(16) 0.70655(13) 0.63323(13) 0.0403(7) Uani 0.8268(8) 1 d . . P A 1
C76 C 0.40601(18) 0.70990(18) 0.60984(16) 0.0537(8) Uani 0.8268(8) 1 d . . P A 1
H76 H 0.429705 0.719671 0.631100 0.064 Uiso 0.8268(8) 1 calc R . P A 1
C77 C 0.44265(19) 0.69856(19) 0.55413(17) 0.0580(9) Uani 0.8268(8) 1 d . . P A 1
H77 H 0.490705 0.701019 0.538866 0.070 Uiso 0.8268(8) 1 calc R . P A 1
C78 C 0.41006(18) 0.68412(14) 0.52187(18) 0.0492(8) Uani 0.8268(8) 1 d . . P A 1
C79 C 0.33882(18) 0.67992(16) 0.54578(17) 0.0502(8) Uani 0.8268(8) 1 d . . P A 1
H79 H 0.315222 0.669218 0.524898 0.060 Uiso 0.8268(8) 1 calc R . P A 1
C80 C 0.30113(18) 0.69166(16) 0.60155(18) 0.0483(8) Uani 0.8268(8) 1 d . . P A 1
H80 H 0.253074 0.689168 0.616746 0.058 Uiso 0.8268(8) 1 calc R . P A 1
C81 C 0.4531(2) 0.67309(17) 0.45986(18) 0.0596(10) Uani 0.8268(8) 1 d . . P A 1
C82 C 0.4945(2) 0.61391(19) 0.4790(2) 0.0714(12) Uani 0.8268(8) 1 d . . P A 1
H82A H 0.526582 0.627387 0.492627 0.107 Uiso 0.8268(8) 1 calc GR . P A 1
H82B H 0.519989 0.606351 0.440726 0.107 Uiso 0.8268(8) 1 calc GR . P A 1
H82C H 0.462565 0.571204 0.515482 0.107 Uiso 0.8268(8) 1 calc GR . P A 1
C83 C 0.5059(2) 0.74140(18) 0.40457(18) 0.0718(12) Uani 0.8268(8) 1 d . . P A 1
H83A H 0.535779 0.752968 0.421274 0.108 Uiso 0.8268(8) 1 calc GR . P A 1
H83B H 0.481271 0.778979 0.391755 0.108 Uiso 0.8268(8) 1 calc GR . P A 1
H83C H 0.533631 0.735021 0.366074 0.108 Uiso 0.8268(8) 1 calc GR . P A 1
C84 C 0.4078(2) 0.65434(19) 0.43187(18) 0.0675(11) Uani 0.8268(8) 1 d . . P A 1
H84A H 0.375476 0.610820 0.465641 0.101 Uiso 0.8268(8) 1 calc GR . P A 1
H84B H 0.436894 0.649218 0.392977 0.101 Uiso 0.8268(8) 1 calc GR . P A 1
H84C H 0.382270 0.691148 0.419324 0.101 Uiso 0.8268(8) 1 calc GR . P A 1
C85 C 0.26032(17) 0.59601(14) 0.77811(13) 0.0425(7) Uani 0.8268(8) 1 d . . P A 1
C86 C 0.22762(19) 0.55571(15) 0.76110(15) 0.0521(8) Uani 0.8268(8) 1 d . . P A 1
H86 H 0.209404 0.577712 0.729962 0.062 Uiso 0.8268(8) 1 calc R . P A 1
C87 C 0.2220(2) 0.48281(16) 0.79033(16) 0.0567(9) Uani 0.8268(8) 1 d . . P A 1
H87 H 0.199623 0.456776 0.778689 0.068 Uiso 0.8268(8) 1 calc R . P A 1
C88 C 0.24918(19) 0.44818(16) 0.83653(15) 0.0506(8) Uani 0.8268(8) 1 d D . P A 1
C89 C 0.2837(2) 0.4884(2) 0.8509(2) 0.0498(11) Uani 0.8268(8) 1 d . . P A 1
H89 H 0.303572 0.466568 0.880609 0.060 Uiso 0.8268(8) 1 calc R . P A 1
C90 C 0.28973(18) 0.5623(2) 0.82168(17) 0.0425(9) Uani 0.8268(8) 1 d . . P A 1
H90 H 0.313827 0.588420 0.831991 0.051 Uiso 0.8268(8) 1 calc R . P A 1
C91 C 0.2403(2) 0.36652(16) 0.8686(2) 0.0658(12) Uani 0.8268(8) 1 d D . P A 1
C92 C 0.2798(3) 0.34690(18) 0.8129(2) 0.0873(16) Uani 0.8268(8) 1 d D . P A 1
H92A H 0.260449 0.362718 0.780658 0.131 Uiso 0.8268(8) 1 calc GR . P A 1
H92B H 0.275771 0.296643 0.832012 0.131 Uiso 0.8268(8) 1 calc GR . P A 1
H92C H 0.328271 0.368952 0.790839 0.131 Uiso 0.8268(8) 1 calc GR . P A 1
C93 C 0.1627(2) 0.33456(16) 0.90150(18) 0.0636(10) Uani 0.8268(8) 1 d D . P A 1
H93A H 0.156273 0.284096 0.924385 0.095 Uiso 0.8268(8) 1 calc GR . P A 1
H93B H 0.145817 0.348476 0.867524 0.095 Uiso 0.8268(8) 1 calc GR . P A 1
H93C H 0.137294 0.350975 0.933351 0.095 Uiso 0.8268(8) 1 calc GR . P A 1
C94 C 0.2678(2) 0.33822(17) 0.9218(2) 0.0704(11) Uani 0.8268(8) 1 d D . P A 1
H94A H 0.260103 0.287701 0.941881 0.106 Uiso 0.8268(8) 1 calc GR . P A 1
H94B H 0.243687 0.352171 0.955957 0.106 Uiso 0.8268(8) 1 calc GR . P A 1
H94C H 0.316958 0.356870 0.901331 0.106 Uiso 0.8268(8) 1 calc GR . P A 1
C95 C 0.17818(16) 0.63579(13) 0.87767(14) 0.0392(6) Uani 0.8268(8) 1 d . . P A 1
C96 C 0.12517(17) 0.58512(14) 0.89113(14) 0.0453(7) Uani 0.8268(8) 1 d . . P A 1
H96 H 0.115224 0.587582 0.856414 0.054 Uiso 0.8268(8) 1 calc R . P A 1
C97 C 0.08752(16) 0.53117(14) 0.95658(14) 0.0446(7) Uani 0.8268(8) 1 d . . P A 1
H97 H 0.053606 0.496886 0.964866 0.054 Uiso 0.8268(8) 1 calc R . P A 1
C98 C 0.09995(16) 0.52771(13) 1.01030(13) 0.0416(7) Uani 0.8268(8) 1 d . . P A 1
C99 C 0.15399(17) 0.57593(19) 0.99624(16) 0.0420(9) Uani 0.8268(8) 1 d . . P A 1
H99 H 0.164701 0.572894 1.030718 0.050 Uiso 0.8268(8) 1 calc R . P A 1
C100 C 0.19283(18) 0.6295(3) 0.9302(2) 0.0439(13) Uani 0.8268(8) 1 d . . P A 1
H100 H 0.229225 0.661463 0.921440 0.053 Uiso 0.8268(8) 1 calc R . P A 1
C101 C 0.05726(16) 0.47153(15) 1.08136(14) 0.0395(7) Uani 0.8268(8) 1 d . . P A 1
C102 C 0.06053(17) 0.40124(15) 1.09667(16) 0.0398(7) Uani 0.8268(8) 1 d D U P A 1
C103 C 0.10220(17) 0.37802(15) 1.04820(14) 0.0443(7) Uani 0.8268(8) 1 d D U P A 1
H103 H 0.130593 0.406609 1.002632 0.053 Uiso 0.8268(8) 1 calc R . P A 1
C104 C 0.09197(18) 0.30725(16) 1.08169(14) 0.0458(8) Uani 0.8268(8) 1 d D U P A 1
H104 H 0.111881 0.277783 1.063485 0.055 Uiso 0.8268(8) 1 calc R . P A 1
C105 C 0.04421(17) 0.28549(15) 1.15131(14) 0.0396(7) Uani 0.8268(8) 1 d D U P A 1
C106 C 0.0214(2) 0.21458(19) 1.20240(17) 0.0426(8) Uani 0.8268(8) 1 d D . P A 1
C107 C -0.0251(2) 0.19247(17) 1.26985(17) 0.0417(8) Uani 0.8268(8) 1 d . . P A 1
C108 C -0.0465(2) 0.1213(2) 1.32304(19) 0.0448(9) Uani 0.8268(8) 1 d . . P A 1
H108 H -0.035089 0.081585 1.317949 0.054 Uiso 0.8268(8) 1 calc R . P A 1
C109 C -0.0862(2) 0.1218(2) 1.38206(18) 0.0449(9) Uani 0.8268(8) 1 d . . P A 1
H109 H -0.107007 0.082697 1.424450 0.054 Uiso 0.8268(8) 1 calc R . P A 1
C110 C -0.09020(18) 0.19356(17) 1.36693(16) 0.0401(8) Uani 0.8268(8) 1 d . . P A 1
C111 C -0.12198(19) 0.21775(17) 1.41531(17) 0.0413(7) Uani 0.8268(8) 1 d . . P A 1
C112 C -0.12534(17) 0.28837(16) 1.39983(16) 0.0421(7) Uani 0.8268(8) 1 d . . P A 1
C113 C -0.1548(2) 0.31312(18) 1.44990(18) 0.0489(8) Uani 0.8268(8) 1 d . . P A 1
H113 H -0.175094 0.285574 1.496490 0.059 Uiso 0.8268(8) 1 calc R . P A 1
C114 C -0.1471(2) 0.38369(17) 1.41573(18) 0.0498(8) Uani 0.8268(8) 1 d . . P A 1
H114 H -0.161359 0.413937 1.434469 0.060 Uiso 0.8268(8) 1 calc R . P A 1
C115 C -0.11269(18) 0.40376(16) 1.34455(17) 0.0441(8) Uani 0.8268(8) 1 d . . P A 1
C116 C -0.09281(18) 0.47346(15) 1.29296(19) 0.0450(7) Uani 0.8268(8) 1 d . . P A 1
C117 C -0.05296(18) 0.49471(18) 1.22446(17) 0.0442(7) Uani 0.8268(8) 1 d . . P A 1
C118 C -0.0363(2) 0.56514(15) 1.1708(2) 0.0499(8) Uani 0.8268(8) 1 d . . P A 1
H118 H -0.051306 0.604203 1.175498 0.060 Uiso 0.8268(8) 1 calc R . P A 1
C119 C 0.00535(17) 0.56493(15) 1.11193(16) 0.0473(8) Uani 0.8268(8) 1 d . . P A 1
H119 H 0.023642 0.603663 1.069239 0.057 Uiso 0.8268(8) 1 calc R . P A 1
C120 C 0.01599(18) 0.49395(15) 1.12760(16) 0.0411(7) Uani 0.8268(8) 1 d . . P A 1
C121 C 0.05292(16) 0.16135(14) 1.18477(12) 0.0428(7) Uani 0.8268(8) 1 d . . P A 1
C122 C 0.12467(17) 0.16406(16) 1.16439(13) 0.0480(7) Uani 0.8268(8) 1 d . . P A 1
H122 H 0.151305 0.199929 1.162344 0.058 Uiso 0.8268(8) 1 calc R . P A 1
C123 C 0.15715(19) 0.11485(19) 1.14720(14) 0.0547(9) Uani 0.8268(8) 1 d . . P A 1
C124 C 0.1157(2) 0.06189(17) 1.15182(14) 0.0545(8) Uani 0.8268(8) 1 d . . P A 1
H124 H 0.136935 0.027978 1.141102 0.065 Uiso 0.8268(8) 1 calc R . P A 1
C125 C 0.0443(2) 0.05643(15) 1.17157(14) 0.0522(8) Uani 0.8268(8) 1 d . . P A 1
C126 C 0.01390(18) 0.10746(14) 1.18758(14) 0.0474(7) Uani 0.8268(8) 1 d . . P A 1
H126 H -0.033880 0.105536 1.200563 0.057 Uiso 0.8268(8) 1 calc R . P A 1
C127 C 0.2362(2) 0.1191(2) 1.12506(17) 0.0655(10) Uani 0.8268(8) 1 d . . P A 1
C131 C 0.0013(2) -0.00573(17) 1.17807(18) 0.0641(10) Uani 0.8268(8) 1 d . . P A 1
C132 C 0.0359(3) -0.0200(2) 1.1188(3) 0.0880(14) Uani 0.8268(8) 1 d . . P A 1
H13A H 0.079285 -0.034486 1.117350 0.132 Uiso 0.8268(8) 1 calc GR . P A 1
H13B H 0.044761 0.022044 1.077918 0.132 Uiso 0.8268(8) 1 calc GR . P A 1
H13C H 0.005667 -0.056816 1.123370 0.132 Uiso 0.8268(8) 1 calc GR . P A 1
C133 C -0.0703(2) 0.0082(2) 1.18259(18) 0.0755(13) Uani 0.8268(8) 1 d . . P A 1
H13D H -0.095541 0.013822 1.222084 0.113 Uiso 0.8268(8) 1 calc GR . P A 1
H13E H -0.095521 -0.030729 1.185294 0.113 Uiso 0.8268(8) 1 calc GR . P A 1
H13F H -0.065167 0.050515 1.143247 0.113 Uiso 0.8268(8) 1 calc GR . P A 1
C134 C -0.0098(4) -0.0698(2) 1.2440(3) 0.139(3) Uani 0.8268(8) 1 d . . P A 1
H13G H 0.034619 -0.080888 1.242525 0.209 Uiso 0.8268(8) 1 calc GR . P A 1
H13H H -0.037857 -0.109323 1.250220 0.209 Uiso 0.8268(8) 1 calc GR . P A 1
H13I H -0.033301 -0.059545 1.280912 0.209 Uiso 0.8268(8) 1 calc GR . P A 1
C135 C -0.14796(15) 0.16592(14) 1.48904(13) 0.0411(6) Uani 0.8268(8) 1 d . . P A 1
C136 C -0.10138(17) 0.13118(17) 1.51164(13) 0.0500(8) Uani 0.8268(8) 1 d . . P A 1
H136 H -0.055072 0.139758 1.480898 0.060 Uiso 0.8268(8) 1 calc R . P A 1
C137 C -0.12164(18) 0.08325(19) 1.57961(14) 0.0568(9) Uani 0.8268(8) 1 d D U P A 1
C138 C -0.19079(18) 0.07331(17) 1.62442(13) 0.0530(9) Uani 0.8268(8) 1 d . . P A 1
H138 H -0.205341 0.041549 1.669725 0.064 Uiso 0.8268(8) 1 calc R . P A 1
C139 C -0.23863(15) 0.10877(14) 1.60423(14) 0.0427(7) Uani 0.8268(8) 1 d . . P A 1
C140 C -0.21695(16) 0.15402(14) 1.53612(13) 0.0420(7) Uani 0.8268(8) 1 d . . P A 1
H140 H -0.249025 0.176964 1.521453 0.050 Uiso 0.8268(8) 1 calc R . P A 1
C145 C -0.31335(18) 0.09710(19) 1.65778(15) 0.0554(8) Uani 0.8268(8) 1 d . . P A 1
C146 C -0.3094(2) 0.1083(3) 1.7148(2) 0.0846(14) Uani 0.8268(8) 1 d . . P A 1
H14A H -0.285784 0.074293 1.736025 0.127 Uiso 0.8268(8) 1 calc GR . P A 1
H14B H -0.355862 0.102635 1.747473 0.127 Uiso 0.8268(8) 1 calc GR . P A 1
H14C H -0.284126 0.154971 1.696293 0.127 Uiso 0.8268(8) 1 calc GR . P A 1
C147 C -0.3521(2) 0.0227(2) 1.68829(17) 0.0712(11) Uani 0.8268(8) 1 d . . P A 1
H14D H -0.356971 0.015286 1.653915 0.107 Uiso 0.8268(8) 1 calc GR . P A 1
H14E H -0.397554 0.015830 1.723027 0.107 Uiso 0.8268(8) 1 calc GR . P A 1
H14F H -0.326272 -0.010270 1.707273 0.107 Uiso 0.8268(8) 1 calc GR . P A 1
C148 C -0.35460(19) 0.1498(2) 1.62734(19) 0.0688(11) Uani 0.8268(8) 1 d . . P A 1
H14G H -0.398442 0.145812 1.662655 0.103 Uiso 0.8268(8) 1 calc GR . P A 1
H14H H -0.363039 0.139673 1.595839 0.103 Uiso 0.8268(8) 1 calc GR . P A 1
H14I H -0.328091 0.196821 1.604502 0.103 Uiso 0.8268(8) 1 calc GR . P A 1
C149 C -0.11556(18) 0.52986(16) 1.31383(15) 0.0484(8) Uani 0.8268(8) 1 d . . P A 1
C150 C -0.0668(2) 0.57800(17) 1.30775(19) 0.0576(9) Uani 0.8268(8) 1 d . . P A 1
H150 H -0.019572 0.576459 1.288945 0.069 Uiso 0.8268(8) 1 calc R . P A 1
C151 C -0.0873(2) 0.62935(18) 1.3295(2) 0.0607(10) Uani 0.8268(8) 1 d D . P A 1
C152 C -0.1577(2) 0.62990(18) 1.35574(18) 0.0590(10) Uani 0.8268(8) 1 d . . P A 1
H152 H -0.172213 0.663492 1.370065 0.071 Uiso 0.8268(8) 1 calc R . P A 1
C153 C -0.2079(2) 0.58365(19) 1.36208(17) 0.0551(9) Uani 0.8268(8) 1 d D . P A 1
C154 C -0.18560(18) 0.53226(16) 1.34123(15) 0.0484(8) Uani 0.8268(8) 1 d . . P A 1
H154 H -0.218456 0.499557 1.346005 0.058 Uiso 0.8268(8) 1 calc R . P A 1
C159 C -0.2851(2) 0.5881(2) 1.39254(18) 0.0614(10) Uani 0.8268(8) 1 d D . P A 1
C160 C -0.2947(3) 0.6636(2) 1.3531(3) 0.0819(15) Uani 0.8268(8) 1 d D . P A 1
H16A H -0.265565 0.696693 1.354118 0.123 Uiso 0.8268(8) 1 calc GR . P A 1
H16B H -0.342744 0.666947 1.373445 0.123 Uiso 0.8268(8) 1 calc GR . P A 1
H16C H -0.281724 0.673955 1.307181 0.123 Uiso 0.8268(8) 1 calc GR . P A 1
C161 C -0.3085(3) 0.5704(3) 1.4655(2) 0.0998(17) Uani 0.8268(8) 1 d D . P A 1
H16D H -0.304066 0.522914 1.490244 0.150 Uiso 0.8268(8) 1 calc GR . P A 1
H16E H -0.356468 0.574809 1.484211 0.150 Uiso 0.8268(8) 1 calc GR . P A 1
H16F H -0.279883 0.602255 1.468358 0.150 Uiso 0.8268(8) 1 calc GR . P A 1
C162 C -0.3314(2) 0.5383(2) 1.3891(2) 0.0704(11) Uani 0.8268(8) 1 d D . P A 1
H16G H -0.317050 0.549028 1.342884 0.106 Uiso 0.8268(8) 1 calc GR . P A 1
H16H H -0.379020 0.543470 1.407931 0.106 Uiso 0.8268(8) 1 calc GR . P A 1
H16I H -0.327466 0.490676 1.414158 0.106 Uiso 0.8268(8) 1 calc GR . P A 1
C163 C 0.17860(16) 0.78230(13) 0.84467(14) 0.0402(7) Uani 0.8268(8) 1 d . . P A 1
C164 C 0.10648(17) 0.76571(15) 0.87683(14) 0.0472(7) Uani 0.8268(8) 1 d . . P A 1
H164 H 0.082052 0.746523 0.861524 0.057 Uiso 0.8268(8) 1 calc R . P A 1
C165 C 0.06974(18) 0.77743(16) 0.93217(15) 0.0503(8) Uani 0.8268(8) 1 d . . P A 1
H165 H 0.021137 0.765975 0.953182 0.060 Uiso 0.8268(8) 1 calc R . P A 1
C166 C 0.10492(18) 0.80605(14) 0.95629(15) 0.0479(8) Uani 0.8268(8) 1 d . . P A 1
C167 C 0.1767(2) 0.82390(16) 0.92250(19) 0.0539(8) Uani 0.8268(8) 1 d . . P A 1
H167 H 0.201501 0.843807 0.937031 0.065 Uiso 0.8268(8) 1 calc R . P A 1
C168 C 0.21307(18) 0.81275(16) 0.86682(18) 0.0525(8) Uani 0.8268(8) 1 d . . P A 1
H168 H 0.261534 0.826222 0.844408 0.063 Uiso 0.8268(8) 1 calc R . P A 1
C169 C 0.0629(2) 0.81498(16) 1.02014(17) 0.0531(8) Uani 0.8268(8) 1 d . . P A 1
C170 C 0.1101(2) 0.83556(18) 1.04542(19) 0.0646(10) Uani 0.8268(8) 1 d . . P A 1
H17A H 0.138562 0.800818 1.054594 0.097 Uiso 0.8268(8) 1 calc GR . P A 1
H17B H 0.082058 0.838247 1.085980 0.097 Uiso 0.8268(8) 1 calc GR . P A 1
H17C H 0.139670 0.880637 1.011679 0.097 Uiso 0.8268(8) 1 calc GR . P A 1
C171 C 0.0134(2) 0.74581(19) 1.07725(17) 0.0668(11) Uani 0.8268(8) 1 d . . P A 1
H17D H -0.022090 0.735442 1.065580 0.100 Uiso 0.8268(8) 1 calc GR . P A 1
H17E H -0.008140 0.750136 1.117881 0.100 Uiso 0.8268(8) 1 calc GR . P A 1
H17F H 0.039311 0.708401 1.084184 0.100 Uiso 0.8268(8) 1 calc GR . P A 1
C172 C 0.0196(2) 0.87250(19) 1.00397(18) 0.0628(10) Uani 0.8268(8) 1 d . . P A 1
H17G H -0.011149 0.859984 0.988533 0.094 Uiso 0.8268(8) 1 calc GR . P A 1
H17H H 0.050435 0.916638 0.969422 0.094 Uiso 0.8268(8) 1 calc GR . P A 1
H17I H -0.007482 0.876812 1.043836 0.094 Uiso 0.8268(8) 1 calc GR . P A 1
C173 C 0.25704(17) 0.89167(14) 0.70277(14) 0.0436(7) Uani 0.8268(8) 1 d . . P A 1
C174 C 0.3118(3) 0.93452(19) 0.6925(3) 0.0896(16) Uani 0.8268(8) 1 d . . P A 1
H174 H 0.348633 0.915302 0.700676 0.107 Uiso 0.8268(8) 1 calc R . P A 1
C175 C 0.3139(3) 1.00623(19) 0.6702(3) 0.0907(16) Uani 0.8268(8) 1 d . . P A 1
H175 H 0.351385 1.033644 0.665365 0.109 Uiso 0.8268(8) 1 calc R . P A 1
C176 C 0.2622(2) 1.03789(18) 0.65512(16) 0.0579(11) Uani 0.8268(8) 1 d D U P A 1
C177 C 0.2089(3) 0.9960(3) 0.6621(3) 0.0634(13) Uani 0.8268(8) 1 d . . P A 1
H177 H 0.173733 1.015735 0.650854 0.076 Uiso 0.8268(8) 1 calc R . P A 1
C178 C 0.2064(3) 0.9234(3) 0.6861(3) 0.0568(14) Uani 0.8268(8) 1 d . . P A 1
H178 H 0.169025 0.895874 0.690932 0.068 Uiso 0.8268(8) 1 calc R . P A 1
C179 C 0.2666(3) 1.1178(2) 0.6318(2) 0.0824(19) Uani 0.8268(8) 1 d D U P A 1
C44 C 0.2375(4) 1.3009(4) 0.4523(3) 0.091(2) Uani 0.515(2) 1 d D U P A 3
H44A H 0.187547 1.295628 0.472843 0.136 Uiso 0.515(2) 1 calc GR . P A 3
H44B H 0.256509 1.309714 0.478727 0.136 Uiso 0.515(2) 1 calc GR . P A 3
H44C H 0.249561 1.258511 0.450145 0.136 Uiso 0.515(2) 1 calc GR . P A 3
C45 C 0.2445(4) 1.3563(5) 0.3326(4) 0.090(2) Uani 0.515(2) 1 d D U P A 3
H45A H 0.263616 1.320034 0.322031 0.135 Uiso 0.515(2) 1 calc GR . P A 3
H45B H 0.261236 1.400615 0.292178 0.135 Uiso 0.515(2) 1 calc GR . P A 3
H45C H 0.194354 1.345075 0.351905 0.135 Uiso 0.515(2) 1 calc GR . P A 3
C46 C 0.2458(4) 1.4288(4) 0.3880(4) 0.0768(19) Uani 0.515(2) 1 d D U P A 3
H46A H 0.267972 1.469110 0.344261 0.115 Uiso 0.515(2) 1 calc GR . P A 3
H46B H 0.260297 1.434697 0.418421 0.115 Uiso 0.515(2) 1 calc GR . P A 3
H46C H 0.195912 1.424349 0.404559 0.115 Uiso 0.515(2) 1 calc GR . P A 3
C53 C 0.5649(6) 1.4483(6) -0.1041(6) 0.094(5) Uani 0.448(3) 1 d D U P A 3
C54 C 0.5297(7) 1.4829(7) -0.0602(4) 0.120(5) Uani 0.448(3) 1 d D U P A 3
H54A H 0.489004 1.497615 -0.066511 0.180 Uiso 0.448(3) 1 calc GR . P A 3
H54B H 0.561670 1.523245 -0.072688 0.180 Uiso 0.448(3) 1 calc GR . P A 3
H54C H 0.515999 1.449849 -0.013779 0.180 Uiso 0.448(3) 1 calc GR . P A 3
C55 C 0.5084(5) 1.3905(7) -0.0854(5) 0.130(5) Uani 0.448(3) 1 d D U P A 3
H55A H 0.472999 1.411040 -0.098539 0.194 Uiso 0.448(3) 1 calc GR . P A 3
H55B H 0.487905 1.360455 -0.037511 0.194 Uiso 0.448(3) 1 calc GR . P A 3
H55C H 0.528474 1.363230 -0.108142 0.194 Uiso 0.448(3) 1 calc GR . P A 3
C56 C 0.5955(8) 1.5045(6) -0.1791(5) 0.091(5) Uani 0.448(3) 1 d D U P A 3
H56A H 0.628031 1.541673 -0.186839 0.137 Uiso 0.448(3) 1 calc GR . P A 3
H56B H 0.558380 1.523558 -0.189913 0.137 Uiso 0.448(3) 1 calc GR . P A 3
H56C H 0.619258 1.483161 -0.206965 0.137 Uiso 0.448(3) 1 calc GR . P A 3
C128 C 0.2717(4) 0.1798(5) 1.0610(3) 0.074(2) Uani 0.447(3) 1 d . U P A 3
H12A H 0.258466 0.221219 1.064736 0.111 Uiso 0.447(3) 1 calc GR . P A 3
H12B H 0.259065 0.175611 1.028774 0.111 Uiso 0.447(3) 1 calc GR . P A 3
H12C H 0.321259 0.183356 1.046355 0.111 Uiso 0.447(3) 1 calc GR . P A 3
C129 C 0.2568(5) 0.0505(5) 1.1176(5) 0.086(3) Uani 0.447(3) 1 d . U P A 3
H12D H 0.232572 0.009316 1.160295 0.129 Uiso 0.447(3) 1 calc GR . P A 3
H12E H 0.306345 0.053218 1.102913 0.129 Uiso 0.447(3) 1 calc GR . P A 3
H12F H 0.243911 0.047723 1.084972 0.129 Uiso 0.447(3) 1 calc GR . P A 3
C130 C 0.2520(4) 0.1174(5) 1.1810(4) 0.073(2) Uani 0.447(3) 1 d . U P A 3
H13J H 0.237783 0.156582 1.188706 0.110 Uiso 0.447(3) 1 calc GR . P A 3
H13K H 0.301317 0.120269 1.168233 0.110 Uiso 0.447(3) 1 calc GR . P A 3
H13L H 0.226965 0.074147 1.221488 0.110 Uiso 0.447(3) 1 calc GR . P A 3
C141 C -0.0758(4) 0.0335(3) 1.6062(4) 0.0462(17) Uani 0.461(5) 1 d D U P A 3
C142 C 0.0005(4) 0.0577(4) 1.5525(4) 0.0565(19) Uani 0.461(5) 1 d D U P A 3
H14J H 0.015669 0.106845 1.536884 0.085 Uiso 0.461(5) 1 calc GR . P A 3
H14K H 0.003849 0.050562 1.515238 0.085 Uiso 0.461(5) 1 calc GR . P A 3
H14L H 0.029684 0.030844 1.571696 0.085 Uiso 0.461(5) 1 calc GR . P A 3
C143 C -0.1010(4) -0.0425(3) 1.6295(3) 0.0602(19) Uani 0.461(5) 1 d D U P A 3
H14M H -0.148898 -0.056804 1.662479 0.090 Uiso 0.461(5) 1 calc GR . P A 3
H14N H -0.072813 -0.070665 1.649208 0.090 Uiso 0.461(5) 1 calc GR . P A 3
H14O H -0.097505 -0.048665 1.591764 0.090 Uiso 0.461(5) 1 calc GR . P A 3
C144 C -0.0748(5) 0.0419(4) 1.6650(4) 0.0559(19) Uani 0.461(5) 1 d D U P A 3
H14P H -0.061411 0.090918 1.651017 0.084 Uiso 0.461(5) 1 calc GR . P A 3
H14Q H -0.041881 0.016389 1.678978 0.084 Uiso 0.461(5) 1 calc GR . P A 3
H14R H -0.120604 0.023630 1.702000 0.084 Uiso 0.461(5) 1 calc GR . P A 3
C155 C -0.0309(4) 0.6789(4) 1.3254(4) 0.068(2) Uani 0.586(3) 1 d D U P A 3
C156 C 0.0124(4) 0.7303(4) 1.2508(3) 0.100(3) Uani 0.586(3) 1 d D . P A 3
H15A H 0.037725 0.704930 1.227767 0.151 Uiso 0.586(3) 1 calc GR . P A 3
H15B H 0.044812 0.764906 1.246642 0.151 Uiso 0.586(3) 1 calc GR . P A 3
H15C H -0.018089 0.753308 1.231279 0.151 Uiso 0.586(3) 1 calc GR . P A 3
C157 C 0.0162(4) 0.6404(4) 1.3559(5) 0.102(3) Uani 0.586(3) 1 d D . P A 3
H15D H -0.010012 0.613992 1.403967 0.154 Uiso 0.586(3) 1 calc GR . P A 3
H15E H 0.054217 0.673848 1.345504 0.154 Uiso 0.586(3) 1 calc GR . P A 3
H15F H 0.034262 0.608797 1.337835 0.154 Uiso 0.586(3) 1 calc GR . P A 3
C158 C -0.0630(5) 0.7236(4) 1.3598(3) 0.0646(17) Uani 0.586(3) 1 d D . P A 3
H15G H -0.026626 0.758421 1.350126 0.097 Uiso 0.586(3) 1 calc GR . P A 3
H15H H -0.086894 0.693945 1.407624 0.097 Uiso 0.586(3) 1 calc GR . P A 3
H15I H -0.095530 0.746599 1.343314 0.097 Uiso 0.586(3) 1 calc GR . P A 3
C183 C 0.4722(6) 0.8248(7) 0.1956(9) 0.095(5) Uani 0.336(3) 1 d . U P A 4
H18A H 0.465389 0.824363 0.237158 0.143 Uiso 0.336(3) 1 calc GR . P A 4
H18B H 0.438832 0.787542 0.204801 0.143 Uiso 0.336(3) 1 calc GR . P A 4
H18C H 0.466035 0.869310 0.166266 0.143 Uiso 0.336(3) 1 calc GR . P A 4
C184 C 0.5426(7) 0.7384(5) 0.2225(8) 0.109(5) Uani 0.336(3) 1 d . U P A 4
H18D H 0.525078 0.739245 0.264936 0.164 Uiso 0.336(3) 1 calc GR . P A 4
H18E H 0.589660 0.730360 0.210514 0.164 Uiso 0.336(3) 1 calc GR . P A 4
H18F H 0.513628 0.701295 0.226248 0.164 Uiso 0.336(3) 1 calc GR . P A 4
C185 C 0.5635(9) 0.8075(12) 0.1043(10) 0.135(9) Uani 0.336(3) 1 d . U P A 4
H18G H 0.556042 0.847227 0.070521 0.202 Uiso 0.336(3) 1 calc GR . P A 4
H18H H 0.536868 0.764971 0.113989 0.202 Uiso 0.336(3) 1 calc GR . P A 4
H18I H 0.612258 0.805290 0.088000 0.202 Uiso 0.336(3) 1 calc GR . P A 4
C186 C 0.2437(12) 1.1534(9) 0.5731(9) 0.112(5) Uani 0.300(3) 1 d D U P A 4
H18J H 0.266430 1.138038 0.539817 0.168 Uiso 0.300(3) 1 calc GR . P A 4
H18K H 0.256782 1.203706 0.552886 0.168 Uiso 0.300(3) 1 calc GR . P A 4
H18L H 0.193938 1.140252 0.590808 0.168 Uiso 0.300(3) 1 calc GR . P A 4
C187 C 0.2242(14) 1.1418(9) 0.6830(8) 0.124(7) Uani 0.300(3) 1 d D U P A 4
H18M H 0.205420 1.102285 0.727422 0.186 Uiso 0.300(3) 1 calc GR . P A 4
H18N H 0.186505 1.160953 0.673251 0.186 Uiso 0.300(3) 1 calc GR . P A 4
H18O H 0.253666 1.177242 0.680932 0.186 Uiso 0.300(3) 1 calc GR . P A 4
C188 C 0.3445(8) 1.1551(13) 0.5891(10) 0.092(5) Uani 0.300(3) 1 d D U P A 4
H18P H 0.367015 1.146442 0.618313 0.138 Uiso 0.300(3) 1 calc GR . P A 4
H18Q H 0.347391 1.204953 0.564644 0.138 Uiso 0.300(3) 1 calc GR . P A 4
H18R H 0.367194 1.137159 0.557907 0.138 Uiso 0.300(3) 1 calc GR . P A 4
C72 C 0.5689(7) 0.7673(5) 0.1340(6) 0.081(3) Uani 0.490(3) 1 d . U P A 3
H72A H 0.598309 0.794983 0.086694 0.122 Uiso 0.490(3) 1 calc GR . P A 3
H72B H 0.530568 0.737385 0.140363 0.122 Uiso 0.490(3) 1 calc GR . P A 3
H72C H 0.595648 0.738818 0.155679 0.122 Uiso 0.490(3) 1 calc GR . P A 3
C73 C 0.4887(5) 0.7769(6) 0.2340(5) 0.108(4) Uani 0.490(3) 1 d . U P A 3
H73A H 0.454314 0.744814 0.237526 0.163 Uiso 0.490(3) 1 calc GR . P A 3
H73B H 0.466523 0.810186 0.247844 0.163 Uiso 0.490(3) 1 calc GR . P A 3
H73C H 0.510702 0.751121 0.262412 0.163 Uiso 0.490(3) 1 calc GR . P A 3
C74 C 0.4967(7) 0.8598(5) 0.1260(9) 0.147(6) Uani 0.490(3) 1 d . U P A 3
H74A H 0.483509 0.895913 0.139252 0.220 Uiso 0.490(3) 1 calc GR . P A 3
H74B H 0.455417 0.829282 0.138145 0.220 Uiso 0.490(3) 1 calc GR . P A 3
H74C H 0.524384 0.881203 0.078139 0.220 Uiso 0.490(3) 1 calc GR . P A 3
C180 C 0.3317(5) 1.1599(6) 0.5695(5) 0.101(4) Uani 0.527(3) 1 d D U P A 3
H18S H 0.371676 1.147847 0.578345 0.152 Uiso 0.527(3) 1 calc GR . P A 3
H18T H 0.332068 1.209211 0.555637 0.152 Uiso 0.527(3) 1 calc GR . P A 3
H18U H 0.333463 1.149793 0.534250 0.152 Uiso 0.527(3) 1 calc GR . P A 3
C181 C 0.2675(5) 1.1286(3) 0.6909(3) 0.093(3) Uani 0.527(3) 1 d D U P A 3
H18V H 0.257506 1.174158 0.685356 0.139 Uiso 0.527(3) 1 calc GR . P A 3
H18W H 0.312751 1.125488 0.690789 0.139 Uiso 0.527(3) 1 calc GR . P A 3
H18X H 0.232666 1.092737 0.733038 0.139 Uiso 0.527(3) 1 calc GR . P A 3
C182 C 0.2007(4) 1.1402(3) 0.6258(4) 0.104(3) Uani 0.527(3) 1 d D U P A 3
H18Y H 0.204979 1.190118 0.610329 0.156 Uiso 0.527(3) 1 calc GR . P A 3
H H 0.161319 1.115813 0.669022 0.156 Uiso 0.527(3) 1 calc GR . P A 3
HA H 0.193946 1.128918 0.594154 0.156 Uiso 0.527(3) 1 calc GR . P A 3
C189 C 0.2253(6) 1.2911(7) 0.3957(7) 0.092(4) Uani 0.312(2) 1 d D U P A 4
H18Z H 0.231833 1.294130 0.353277 0.139 Uiso 0.312(2) 1 calc GR . P A 4
HB H 0.176426 1.285636 0.422779 0.139 Uiso 0.312(2) 1 calc GR . P A 4
HC H 0.242645 1.251263 0.418709 0.139 Uiso 0.312(2) 1 calc GR . P A 4
C190 C 0.2315(6) 1.3599(7) 0.4504(4) 0.077(3) Uani 0.312(2) 1 d D U P A 4
H19A H 0.246632 1.325488 0.481363 0.115 Uiso 0.312(2) 1 calc GR . P A 4
H19B H 0.181730 1.347642 0.467152 0.115 Uiso 0.312(2) 1 calc GR . P A 4
H19C H 0.243480 1.405507 0.445760 0.115 Uiso 0.312(2) 1 calc GR . P A 4
C191 C 0.2438(6) 1.4175(7) 0.3324(5) 0.081(3) Uani 0.312(2) 1 d D U P A 4
H19D H 0.254125 1.462575 0.329627 0.121 Uiso 0.312(2) 1 calc GR . P A 4
H19E H 0.194368 1.404801 0.347456 0.121 Uiso 0.312(2) 1 calc GR . P A 4
H19F H 0.268383 1.420149 0.288701 0.121 Uiso 0.312(2) 1 calc GR . P A 4
C192 C 0.5792(5) 1.4718(5) -0.1094(6) 0.053(2) Uani 0.379(3) 1 d D U P A 4
C193 C 0.5033(5) 1.4381(6) -0.0615(6) 0.081(3) Uani 0.379(3) 1 d D U P A 4
H19G H 0.496017 1.389043 -0.050002 0.121 Uiso 0.379(3) 1 calc GR . P A 4
H19H H 0.474087 1.461187 -0.082786 0.121 Uiso 0.379(3) 1 calc GR . P A 4
H19I H 0.491500 1.442592 -0.021295 0.121 Uiso 0.379(3) 1 calc GR . P A 4
C194 C 0.5989(6) 1.5456(5) -0.1225(6) 0.090(3) Uani 0.379(3) 1 d D U P A 4
H19J H 0.589312 1.545632 -0.080616 0.134 Uiso 0.379(3) 1 calc GR . P A 4
H19K H 0.572101 1.575182 -0.143172 0.134 Uiso 0.379(3) 1 calc GR . P A 4
H19L H 0.647813 1.563067 -0.152014 0.134 Uiso 0.379(3) 1 calc GR . P A 4
C195 C 0.5848(10) 1.4729(8) -0.1745(7) 0.090(5) Uani 0.379(3) 1 d D U P A 4
H19M H 0.575308 1.425422 -0.166855 0.135 Uiso 0.379(3) 1 calc GR . P A 4
H19N H 0.631182 1.495553 -0.209527 0.135 Uiso 0.379(3) 1 calc GR . P A 4
H19O H 0.551515 1.498345 -0.187769 0.135 Uiso 0.379(3) 1 calc GR . P A 4
C196 C -0.0390(11) 0.6920(10) 1.3177(14) 0.086(6) Uani 0.241(3) 1 d D U P A 4
C197 C -0.0403(12) 0.7606(9) 1.2619(13) 0.183(17) Uani 0.241(3) 1 d D . P A 4
H19P H -0.044097 0.751683 1.227876 0.275 Uiso 0.241(3) 1 calc GR . P A 4
H19Q H 0.002086 0.793800 1.242295 0.275 Uiso 0.241(3) 1 calc GR . P A 4
H19R H -0.079665 0.779580 1.280328 0.275 Uiso 0.241(3) 1 calc GR . P A 4
C198 C -0.062(2) 0.6936(17) 1.3841(13) 0.151(16) Uani 0.241(3) 1 d D . P A 4
H19S H -0.033649 0.732812 1.377964 0.226 Uiso 0.241(3) 1 calc R . P A 4
H19T H -0.057356 0.650567 1.416684 0.226 Uiso 0.241(3) 1 calc R . P A 4
H19U H -0.110205 0.698596 1.399879 0.226 Uiso 0.241(3) 1 calc R . P A 4
C199 C 0.0347(11) 0.6774(13) 1.2923(17) 0.145(12) Uani 0.241(3) 1 d D . P A 4
H19V H 0.039224 0.637441 1.328074 0.217 Uiso 0.241(3) 1 calc GR . P A 4
H19W H 0.068055 0.717869 1.277407 0.217 Uiso 0.241(3) 1 calc GR . P A 4
H19X H 0.043334 0.667608 1.255351 0.217 Uiso 0.241(3) 1 calc GR . P A 4
C200 C -0.0591(6) 0.0610(7) 1.5994(5) 0.083(4) Uani 0.354(5) 1 d D U P A 4
C201 C -0.0049(6) 0.1199(8) 1.5830(5) 0.116(4) Uani 0.354(5) 1 d D U P A 4
H20A H 0.016877 0.150300 1.535241 0.174 Uiso 0.354(5) 1 calc GR . P A 4
H20B H 0.029866 0.100105 1.597662 0.174 Uiso 0.354(5) 1 calc GR . P A 4
H20C H -0.027307 0.146509 1.605793 0.174 Uiso 0.354(5) 1 calc GR . P A 4
C202 C -0.0913(8) 0.0076(8) 1.6754(5) 0.095(5) Uani 0.354(5) 1 d D U P A 4
H20D H -0.119909 0.029367 1.700930 0.142 Uiso 0.354(5) 1 calc GR . P A 4
H20E H -0.054597 -0.006706 1.689023 0.142 Uiso 0.354(5) 1 calc GR . P A 4
H20F H -0.119522 -0.032899 1.683362 0.142 Uiso 0.354(5) 1 calc GR . P A 4
C203 C -0.0256(8) 0.0201(8) 1.5610(6) 0.119(5) Uani 0.354(5) 1 d D U P A 4
H20G H -0.059418 -0.019626 1.575147 0.178 Uiso 0.354(5) 1 calc GR . P A 4
H20H H 0.013331 0.003884 1.570105 0.178 Uiso 0.354(5) 1 calc GR . P A 4
H20I H -0.009499 0.050299 1.513493 0.178 Uiso 0.354(5) 1 calc GR . P A 4
C204 C 0.2758(5) 0.1940(6) 1.1113(6) 0.092(3) Uani 0.379(3) 1 d . U P A 4
H20J H 0.263973 0.232906 1.080657 0.138 Uiso 0.379(3) 1 calc GR . P A 4
H20K H 0.325494 0.196898 1.092217 0.138 Uiso 0.379(3) 1 calc GR . P A 4
H20L H 0.260831 0.195735 1.153204 0.138 Uiso 0.379(3) 1 calc GR . P A 4
C205 C 0.2558(5) 0.0654(7) 1.1743(4) 0.087(4) Uani 0.379(3) 1 d . U P A 4
H20M H 0.237715 0.069708 1.215065 0.131 Uiso 0.379(3) 1 calc GR . P A 4
H20N H 0.305869 0.071727 1.156429 0.131 Uiso 0.379(3) 1 calc GR . P A 4
H20O H 0.236789 0.019476 1.183899 0.131 Uiso 0.379(3) 1 calc GR . P A 4
C206 C 0.2732(5) 0.1258(6) 1.0544(4) 0.079(3) Uani 0.379(3) 1 d . U P A 4
H20P H 0.269644 0.170006 1.022313 0.118 Uiso 0.379(3) 1 calc GR . P A 4
H20Q H 0.251755 0.087865 1.052740 0.118 Uiso 0.379(3) 1 calc GR . P A 4
H20R H 0.321654 0.123775 1.043833 0.118 Uiso 0.379(3) 1 calc GR . P A 4
N9 N 0.4724(9) 1.1621(12) 0.3436(9) 0.054(5) Uiso 0.1732(8) 1 d . . P A 2
N10 N 0.5553(11) 1.2689(13) 0.2037(10) 0.047(6) Uiso 0.1732(8) 1 d . . P A 2
H10 H 0.554831 1.224550 0.224359 0.056 Uiso 0.1732(8) 1 calc R . P A 2
N11 N 0.5955(10) 1.1572(10) 0.1698(9) 0.061(5) Uiso 0.1732(8) 1 d . . P A 2
N12 N 0.5198(11) 1.0477(12) 0.3076(10) 0.067(6) Uiso 0.1732(8) 1 d . . P A 2
H12G H 0.522244 1.092138 0.284897 0.080 Uiso 0.1732(8) 1 calc R . P A 2
N13 N 0.0120(8) 0.3567(8) 1.1795(7) 0.052(4) Uiso 0.1732(8) 1 d D . P A 2
N14 N -0.0619(12) 0.2463(13) 1.3119(9) 0.061(7) Uiso 0.1732(8) 1 d D . P A 2
H14 H -0.059093 0.290943 1.290103 0.073 Uiso 0.1732(8) 1 calc R . P A 2
N15 N -0.1131(11) 0.3510(10) 1.3552(8) 0.060(6) Uiso 0.1732(8) 1 d D . P A 2
N16 N -0.0365(8) 0.4652(9) 1.2161(7) 0.042(4) Uiso 0.1732(8) 1 d D . P A 2
H16J H -0.042642 0.419986 1.235813 0.051 Uiso 0.1732(8) 1 calc R . P A 2
C211 C 0.2024(6) 0.7775(6) 0.8125(5) 0.040(4) Uiso 0.1732(8) 1 d . . P A 2
C210 C 0.2019(6) 0.7065(5) 0.8303(5) 0.054(4) Uiso 0.1732(8) 1 d G . P A 2
C209 C 0.2390(6) 0.6863(4) 0.7815(6) 0.041(4) Uiso 0.1732(8) 1 d G . P A 2
C208 C 0.2765(6) 0.7370(6) 0.7147(5) 0.053(4) Uiso 0.1732(8) 1 d G . P A 2
C207 C 0.2770(6) 0.8080(5) 0.6969(5) 0.041(4) Uiso 0.1732(8) 1 d G . P A 2
C212 C 0.2400(7) 0.8283(4) 0.7458(6) 0.060(5) Uiso 0.1732(8) 1 d G . P A 2
C213 C 0.3191(7) 0.8679(6) 0.6228(6) 0.057(5) Uiso 0.1732(8) 1 d . . P A 2
C218 C 0.3735(6) 0.9158(5) 0.6096(4) 0.047(3) Uiso 0.1732(8) 1 d G . P A 2
H218 H 0.384673 0.911478 0.644164 0.056 Uiso 0.1732(8) 1 calc R . P A 2
C217 C 0.4112(5) 0.9702(5) 0.5446(5) 0.047(3) Uiso 0.1732(8) 1 d G . P A 2
H217 H 0.447586 1.002275 0.535775 0.057 Uiso 0.1732(8) 1 calc R . P A 2
C216 C 0.3945(8) 0.9767(7) 0.4929(4) 0.056(4) Uiso 0.1732(8) 1 d G . P A 2
C215 C 0.3401(10) 0.9287(10) 0.5062(7) 0.11(2) Uiso 0.1732(8) 1 d G . P A 2
H215 H 0.328922 0.933032 0.471566 0.133 Uiso 0.1732(8) 1 calc R . P A 2
C214 C 0.3024(9) 0.8743(9) 0.5711(9) 0.15(2) Uiso 0.1732(8) 1 d G . P A 2
H214 H 0.266008 0.842235 0.579955 0.179 Uiso 0.1732(8) 1 calc R . P A 2
C219 C 0.4376(13) 1.0312(11) 0.4256(13) 0.077(7) Uiso 0.1732(8) 1 d D . P A 2
C220 C 0.4314(12) 1.1007(9) 0.4114(13) 0.053(5) Uiso 0.1732(8) 1 d D . P A 2
C221 C 0.3924(12) 1.1269(12) 0.4544(12) 0.065(6) Uiso 0.1732(8) 1 d . . P A 2
H221 H 0.361427 1.099291 0.499413 0.079 Uiso 0.1732(8) 1 calc R . P A 2
C222 C 0.4055(13) 1.1979(14) 0.4219(13) 0.076(7) Uiso 0.1732(8) 1 d . . P A 2
H222 H 0.387154 1.227704 0.440187 0.091 Uiso 0.1732(8) 1 calc R . P A 2
C223 C 0.4529(13) 1.2180(10) 0.3543(11) 0.067(7) Uiso 0.1732(8) 1 d D . P A 2
C224 C 0.4759(9) 1.2888(9) 0.3014(8) 0.040(5) Uiso 0.1732(8) 1 d D . P A 2
C225 C 0.5237(12) 1.3049(14) 0.2352(11) 0.044(7) Uiso 0.1732(8) 1 d D . P A 2
C226 C 0.539(3) 1.383(3) 0.179(2) 0.15(2) Uiso 0.1732(8) 1 d . . P A 2
H226 H 0.523190 1.421560 0.183444 0.180 Uiso 0.1732(8) 1 calc R . P A 2
C227 C 0.5782(15) 1.3792(15) 0.1262(17) 0.066(8) Uiso 0.1732(8) 1 d . . P A 2
H227 H 0.598454 1.419892 0.084917 0.079 Uiso 0.1732(8) 1 calc R . P A 2
C228 C 0.591(2) 1.311(2) 0.131(2) 0.072(13) Uiso 0.1732(8) 1 d D . P A 2
C229 C 0.6231(14) 1.2845(10) 0.0851(13) 0.034(6) Uiso 0.1732(8) 1 d D . P A 2
C230 C 0.6188(19) 1.2118(10) 0.1042(16) 0.100(13) Uiso 0.1732(8) 1 d D . P A 2
C231 C 0.6507(16) 1.1866(15) 0.0559(12) 0.081(10) Uiso 0.1732(8) 1 d D . P A 2
H231 H 0.672670 1.213481 0.009295 0.097 Uiso 0.1732(8) 1 calc R . P A 2
C232 C 0.6425(13) 1.1137(12) 0.0927(15) 0.067(6) Uiso 0.1732(8) 1 d D . P A 2
H232 H 0.655453 1.081815 0.075736 0.080 Uiso 0.1732(8) 1 calc R . P A 2
C233 C 0.6092(16) 1.0982(10) 0.1630(13) 0.092(9) Uiso 0.1732(8) 1 d D . P A 2
C234 C 0.5936(12) 1.0271(10) 0.2107(10) 0.055(5) Uiso 0.1732(8) 1 d D . P A 2
C235 C 0.5526(12) 1.0081(14) 0.2784(10) 0.054(5) Uiso 0.1732(8) 1 d D . P A 2
C236 C 0.5302(12) 0.9351(11) 0.3408(12) 0.051(5) Uiso 0.1732(8) 1 d . . P A 2
H236 H 0.543418 0.893927 0.339798 0.061 Uiso 0.1732(8) 1 calc R . P A 2
C237 C 0.4904(14) 0.9392(14) 0.3945(14) 0.081(7) Uiso 0.1732(8) 1 d . . P A 2
H237 H 0.470702 0.900952 0.437487 0.097 Uiso 0.1732(8) 1 calc R . P A 2
C238 C 0.4803(13) 1.0092(12) 0.3800(12) 0.059(7) Uiso 0.1732(8) 1 d D . P A 2
C239 C 0.4403(13) 1.3454(11) 0.3198(12) 0.111(13) Uiso 0.1732(8) 1 d D . P A 2
C244 C 0.4812(9) 1.3958(13) 0.3198(10) 0.066(7) Uiso 0.1732(8) 1 d G . P A 2
H244 H 0.528386 1.395129 0.308876 0.079 Uiso 0.1732(8) 1 calc R . P A 2
C243 C 0.4516(14) 1.4471(11) 0.3361(13) 0.150 Uiso 0.1732(8) 1 d DG . P A 2
C242 C 0.3810(15) 1.4480(13) 0.3525(14) 0.150 Uiso 0.1732(8) 1 d G . P A 2
H242 H 0.361204 1.482334 0.363403 0.180 Uiso 0.1732(8) 1 calc R . P A 2
C241 C 0.3401(9) 1.3977(16) 0.3525(13) 0.124(15) Uiso 0.1732(8) 1 d G . P A 2
C240 C 0.3698(12) 1.3464(12) 0.3362(14) 0.150 Uiso 0.1732(8) 1 d G . P A 2
H240 H 0.342395 1.312702 0.336209 0.180 Uiso 0.1732(8) 1 calc R . P A 2
C245 C 0.4946(12) 1.5080(11) 0.3341(11) 0.097(9) Uiso 0.1732(8) 1 d D . P A 2
C246 C 0.4450(17) 1.513(2) 0.3976(13) 0.150 Uiso 0.1732(8) 1 d D . P A 2
H24A H 0.401055 1.521318 0.395915 0.225 Uiso 0.1732(8) 1 calc R . P A 2
H24B H 0.465614 1.551842 0.399280 0.225 Uiso 0.1732(8) 1 calc R . P A 2
H24C H 0.437653 1.470234 0.437166 0.225 Uiso 0.1732(8) 1 calc R . P A 2
C247 C 0.5698(13) 1.522(2) 0.3284(15) 0.150 Uiso 0.1732(8) 1 d D . P A 2
H24D H 0.579861 1.478779 0.355575 0.225 Uiso 0.1732(8) 1 calc R . P A 2
H24E H 0.572283 1.555780 0.343896 0.225 Uiso 0.1732(8) 1 calc R . P A 2
H24F H 0.603295 1.540223 0.282224 0.225 Uiso 0.1732(8) 1 calc R . P A 2
C248 C 0.4932(11) 1.5726(10) 0.2716(9) 0.076(5) Uiso 0.1732(8) 1 d D . P A 2
H24G H 0.472061 1.556255 0.250608 0.114 Uiso 0.1732(8) 1 calc R . P A 2
H24H H 0.540141 1.597550 0.239799 0.114 Uiso 0.1732(8) 1 calc R . P A 2
H24I H 0.466550 1.603538 0.285940 0.114 Uiso 0.1732(8) 1 calc R . P A 2
C254 C 0.5655(7) 0.9214(11) 0.1993(9) 0.084(8) Uiso 0.1732(8) 1 d . . P A 2
H254 H 0.518021 0.922333 0.217365 0.101 Uiso 0.1732(8) 1 calc R . P A 2
C249 C 0.6138(9) 0.9711(9) 0.1921(9) 0.074(7) Uiso 0.1732(8) 1 d G . P A 2
C250 C 0.6847(8) 0.9697(9) 0.1651(9) 0.081(8) Uiso 0.1732(8) 1 d G . P A 2
H250 H 0.716978 1.002958 0.160323 0.097 Uiso 0.1732(8) 1 calc R . P A 2
C251 C 0.7073(8) 0.9186(12) 0.1453(9) 0.082(8) Uiso 0.1732(8) 1 d DG U P A 2
C252 C 0.6590(11) 0.8689(11) 0.1525(11) 0.128(17) Uiso 0.1732(8) 1 d G . P A 2
H252 H 0.674139 0.834644 0.139203 0.153 Uiso 0.1732(8) 1 calc R . P A 2
C253 C 0.5881(10) 0.8703(10) 0.1795(11) 0.109(13) Uiso 0.1732(8) 1 d G . P A 2
C255 C 0.7866(10) 0.9173(10) 0.1098(9) 0.100(11) Uiso 0.1732(8) 1 d D U P A 2
C256 C 0.7964(19) 0.8395(13) 0.1417(16) 0.150 Uiso 0.1732(8) 1 d D U P A 2
H25A H 0.779232 0.813702 0.124949 0.225 Uiso 0.1732(8) 1 calc R . P A 2
H25B H 0.770825 0.818277 0.189852 0.225 Uiso 0.1732(8) 1 calc R . P A 2
H25C H 0.845141 0.838722 0.129957 0.225 Uiso 0.1732(8) 1 calc R . P A 2
C257 C 0.8094(11) 0.9428(12) 0.0333(8) 0.089(6) Uiso 0.1732(8) 1 d D . P A 2
H25D H 0.819826 0.993392 0.009637 0.133 Uiso 0.1732(8) 1 calc R . P A 2
H25E H 0.772198 0.925705 0.027218 0.133 Uiso 0.1732(8) 1 calc R . P A 2
H25F H 0.850273 0.924999 0.015849 0.133 Uiso 0.1732(8) 1 calc R . P A 2
C258 C 0.8311(9) 0.9634(10) 0.1206(9) 0.066(5) Uiso 0.1732(8) 1 d D . P A 2
H25G H 0.876410 0.951036 0.111714 0.098 Uiso 0.1732(8) 1 calc R . P A 2
H25H H 0.808497 0.955630 0.166272 0.098 Uiso 0.1732(8) 1 calc R . P A 2
H25I H 0.836062 1.012130 0.090390 0.098 Uiso 0.1732(8) 1 calc R . P A 2
C264 C 0.2829(5) 0.6869(7) 0.6383(7) 0.064(5) Uiso 0.1732(8) 1 d . . P A 2
H264 H 0.234498 0.673606 0.661559 0.077 Uiso 0.1732(8) 1 calc R . P A 2
C259 C 0.3199(6) 0.7185(6) 0.6588(5) 0.044(4) Uiso 0.1732(8) 1 d G . P A 2
C260 C 0.3923(6) 0.7384(6) 0.6241(6) 0.055(4) Uiso 0.1732(8) 1 d G . P A 2
H260 H 0.417050 0.759584 0.637820 0.066 Uiso 0.1732(8) 1 calc R . P A 2
C261 C 0.4277(5) 0.7267(7) 0.5689(6) 0.056(4) Uiso 0.1732(8) 1 d G . P A 2
H261 H 0.476175 0.740072 0.545697 0.067 Uiso 0.1732(8) 1 calc R . P A 2
C262 C 0.3908(7) 0.6951(7) 0.5484(6) 0.062(5) Uiso 0.1732(8) 1 d G . P A 2
C263 C 0.3184(7) 0.6752(7) 0.5831(7) 0.055(5) Uiso 0.1732(8) 1 d G . P A 2
H263 H 0.293625 0.654094 0.569434 0.066 Uiso 0.1732(8) 1 calc R . P A 2
C265 C 0.4317(13) 0.6874(11) 0.4855(13) 0.062(5) Uiso 0.1732(8) 1 d . . P A 2
C266 C 0.4832(13) 0.7619(13) 0.4248(12) 0.083(6) Uiso 0.1732(8) 1 d . . P A 2
H26A H 0.528401 0.762752 0.424919 0.124 Uiso 0.1732(8) 1 calc R . P A 2
H26B H 0.463869 0.800126 0.431340 0.124 Uiso 0.1732(8) 1 calc R . P A 2
H26C H 0.487618 0.766614 0.382383 0.124 Uiso 0.1732(8) 1 calc R . P A 2
C267 C 0.4757(15) 0.6337(15) 0.4985(14) 0.094(8) Uiso 0.1732(8) 1 d . . P A 2
H26D H 0.506987 0.646889 0.513106 0.142 Uiso 0.1732(8) 1 calc R . P A 2
H26E H 0.502384 0.630561 0.457862 0.142 Uiso 0.1732(8) 1 calc R . P A 2
H26F H 0.446394 0.588718 0.532957 0.142 Uiso 0.1732(8) 1 calc R . P A 2
C268 C 0.3821(14) 0.6690(14) 0.4621(14) 0.095(7) Uiso 0.1732(8) 1 d . . P A 2
H26G H 0.367988 0.618710 0.483507 0.143 Uiso 0.1732(8) 1 calc R . P A 2
H26H H 0.404889 0.686969 0.414084 0.143 Uiso 0.1732(8) 1 calc R . P A 2
H26I H 0.341583 0.689607 0.473780 0.143 Uiso 0.1732(8) 1 calc R . P A 2
C269 C 0.2409(8) 0.6094(5) 0.7991(7) 0.051(4) Uiso 0.1732(8) 1 d . . P A 2
C274 C 0.1833(6) 0.5657(6) 0.8120(7) 0.066(5) Uiso 0.1732(8) 1 d G . P A 2
H274 H 0.146490 0.584869 0.803550 0.080 Uiso 0.1732(8) 1 calc R . P A 2
C273 C 0.1806(7) 0.4935(6) 0.8375(7) 0.071(5) Uiso 0.1732(8) 1 d G . P A 2
H273 H 0.142014 0.464242 0.846100 0.086 Uiso 0.1732(8) 1 calc R . P A 2
C272 C 0.2355(9) 0.4649(6) 0.8500(9) 0.073(7) Uiso 0.1732(8) 1 d DG . P A 2
C271 C 0.2932(8) 0.5085(9) 0.8371(11) 0.092(14) Uiso 0.1732(8) 1 d G . P A 2
H271 H 0.329968 0.489395 0.845556 0.111 Uiso 0.1732(8) 1 calc R . P A 2
C270 C 0.2959(7) 0.5808(9) 0.8116(10) 0.120(18) Uiso 0.1732(8) 1 d G . P A 2
H270 H 0.334445 0.610022 0.803006 0.144 Uiso 0.1732(8) 1 calc R . P A 2
C275 C 0.2359(11) 0.3861(10) 0.8650(11) 0.060 Uiso 0.1732(8) 1 d D . P A 2
C276 C 0.3047(14) 0.3650(19) 0.8671(18) 0.134(11) Uiso 0.1732(8) 1 d D . P A 2
H27A H 0.342779 0.391604 0.823300 0.200 Uiso 0.1732(8) 1 calc R . P A 2
H27B H 0.301975 0.315561 0.880158 0.200 Uiso 0.1732(8) 1 calc R . P A 2
H27C H 0.312476 0.374503 0.899232 0.200 Uiso 0.1732(8) 1 calc R . P A 2
C277 C 0.2210(19) 0.3639(19) 0.8182(16) 0.137(12) Uiso 0.1732(8) 1 d D . P A 2
H27D H 0.258592 0.387311 0.773674 0.206 Uiso 0.1732(8) 1 calc R . P A 2
H27E H 0.178026 0.376684 0.816442 0.206 Uiso 0.1732(8) 1 calc R . P A 2
H27F H 0.217038 0.313760 0.835318 0.206 Uiso 0.1732(8) 1 calc R . P A 2
C278 C 0.1748(15) 0.3449(16) 0.9332(13) 0.121(10) Uiso 0.1732(8) 1 d D . P A 2
H27G H 0.188618 0.339255 0.967903 0.182 Uiso 0.1732(8) 1 calc R . P A 2
H27H H 0.160111 0.299317 0.939041 0.182 Uiso 0.1732(8) 1 calc R . P A 2
H27I H 0.136731 0.369837 0.936092 0.182 Uiso 0.1732(8) 1 calc R . P A 2
C279 C 0.1610(6) 0.6515(7) 0.8999(6) 0.053(4) Uiso 0.1732(8) 1 d . . P A 2
C280 C 0.0895(6) 0.6302(6) 0.9241(5) 0.063(4) Uiso 0.1732(8) 1 d G U P A 2
H280 H 0.067051 0.652129 0.896704 0.075 Uiso 0.1732(8) 1 calc R . P A 2
C281 C 0.0514(5) 0.5761(6) 0.9891(5) 0.058(4) Uiso 0.1732(8) 1 d G U P A 2
H281 H 0.003579 0.561790 1.005228 0.070 Uiso 0.1732(8) 1 calc R . P A 2
C282 C 0.0849(8) 0.5433(7) 1.0299(5) 0.057(5) Uiso 0.1732(8) 1 d G U P A 2
C283 C 0.1565(8) 0.5646(10) 1.0058(8) 0.123(19) Uiso 0.1732(8) 1 d G U P A 2
H283 H 0.178866 0.542646 1.033145 0.148 Uiso 0.1732(8) 1 calc R . P A 2
C284 C 0.1945(6) 0.6187(10) 0.9408(9) 0.076(15) Uiso 0.1732(8) 1 d G U P A 2
H284 H 0.242339 0.632985 0.924622 0.091 Uiso 0.1732(8) 1 calc R . P A 2
C285 C 0.0431(11) 0.4859(8) 1.1007(10) 0.050(5) Uiso 0.1732(8) 1 d D . P A 2
C286 C 0.0461(10) 0.4144(8) 1.1167(8) 0.053(5) Uiso 0.1732(8) 1 d D U P A 2
C287 C 0.0846(9) 0.3958(8) 1.0659(9) 0.044(4) Uiso 0.1732(8) 1 d D U P A 2
H287 H 0.111134 0.427001 1.020585 0.052 Uiso 0.1732(8) 1 calc R . P A 2
C288 C 0.0765(10) 0.3251(9) 1.0944(8) 0.057(5) Uiso 0.1732(8) 1 d D U P A 2
H288 H 0.093206 0.296736 1.073925 0.068 Uiso 0.1732(8) 1 calc R . P A 2
C289 C 0.0359(9) 0.3050(9) 1.1637(7) 0.041(4) Uiso 0.1732(8) 1 d D U P A 2
C290 C 0.0169(14) 0.2298(10) 1.2119(9) 0.064(9) Uiso 0.1732(8) 1 d D . P A 2
C291 C -0.0308(12) 0.2067(11) 1.2815(9) 0.043(6) Uiso 0.1732(8) 1 d D . P A 2
C292 C -0.0505(17) 0.1354(12) 1.3325(12) 0.072(11) Uiso 0.1732(8) 1 d D . P A 2
H292 H -0.037963 0.095562 1.328122 0.086 Uiso 0.1732(8) 1 calc R . P A 2
C293 C -0.0918(14) 0.1394(14) 1.3886(14) 0.062(8) Uiso 0.1732(8) 1 d D . P A 2
H293 H -0.114769 0.099410 1.429988 0.074 Uiso 0.1732(8) 1 calc R . P A 2
C294 C -0.0983(11) 0.2079(10) 1.3811(9) 0.046(6) Uiso 0.1732(8) 1 d D . P A 2
C295 C -0.1326(14) 0.2262(11) 1.4338(12) 0.064(8) Uiso 0.1732(8) 1 d D . P A 2
C296 C -0.1371(11) 0.2976(9) 1.4207(10) 0.051(6) Uiso 0.1732(8) 1 d D . P A 2
C297 C -0.1700(14) 0.3216(12) 1.4688(12) 0.074(8) Uiso 0.1732(8) 1 d D . P A 2
H297 H -0.191094 0.293649 1.515367 0.089 Uiso 0.1732(8) 1 calc R . P A 2
C298 C -0.1655(14) 0.3923(12) 1.4357(11) 0.083(8) Uiso 0.1732(8) 1 d D . P A 2
H298 H -0.182190 0.422845 1.453645 0.099 Uiso 0.1732(8) 1 calc R . P A 2
C299 C -0.1290(12) 0.4082(10) 1.3668(11) 0.063(7) Uiso 0.1732(8) 1 d D . P A 2
C300 C -0.1080(12) 0.4816(11) 1.3174(10) 0.068(6) Uiso 0.1732(8) 1 d D . P A 2
C301 C -0.0650(11) 0.5049(10) 1.2474(10) 0.059(6) Uiso 0.1732(8) 1 d D . P A 2
C302 C -0.0466(14) 0.5775(11) 1.1975(11) 0.091(8) Uiso 0.1732(8) 1 d D . P A 2
H302 H -0.060194 0.616143 1.203825 0.109 Uiso 0.1732(8) 1 calc R . P A 2
C303 C -0.0050(12) 0.5770(10) 1.1391(12) 0.058(5) Uiso 0.1732(8) 1 d D . P A 2
H303 H 0.015635 0.617164 1.097465 0.070 Uiso 0.1732(8) 1 calc R . P A 2
C304 C 0.0034(10) 0.5081(9) 1.1488(8) 0.061(6) Uiso 0.1732(8) 1 d D . P A 2
C309 C -0.1007(9) 0.6379(10) 1.3523(11) 0.140(17) Uiso 0.1732(8) 1 d . . P A 2
C310 C -0.0812(6) 0.5830(11) 1.3373(10) 0.092(8) Uiso 0.1732(8) 1 d G . P A 2
H310 H -0.034821 0.577509 1.323736 0.111 Uiso 0.1732(8) 1 calc R . P A 2
C305 C -0.1310(9) 0.5363(8) 1.3427(8) 0.070(6) Uiso 0.1732(8) 1 d G . P A 2
C306 C -0.2003(8) 0.5445(9) 1.3630(9) 0.066(6) Uiso 0.1732(8) 1 d G . P A 2
H306 H -0.233653 0.513239 1.366596 0.079 Uiso 0.1732(8) 1 calc R . P A 2
C307 C -0.2198(7) 0.5994(10) 1.3780(9) 0.076(8) Uiso 0.1732(8) 1 d DG . P A 2
C308 C -0.1700(11) 0.6460(9) 1.3726(10) 0.090(8) Uiso 0.1732(8) 1 d G . P A 2
H308 H -0.182979 0.682767 1.382621 0.107 Uiso 0.1732(8) 1 calc R . P A 2
C311 C -0.2967(9) 0.6113(12) 1.3989(11) 0.078(8) Uiso 0.1732(8) 1 d D . P A 2
C312 C -0.319(3) 0.651(2) 1.343(2) 0.18(3) Uiso 0.1732(8) 1 d D . P A 2
H31A H -0.322294 0.622324 1.322645 0.275 Uiso 0.1732(8) 1 calc R . P A 2
H31B H -0.284624 0.693654 1.308901 0.275 Uiso 0.1732(8) 1 calc R . P A 2
H31C H -0.363370 0.663421 1.360777 0.275 Uiso 0.1732(8) 1 calc R . P A 2
C313 C -0.3132(10) 0.6338(9) 1.4527(8) 0.058(4) Uiso 0.1732(8) 1 d D . P A 2
H31D H -0.307341 0.597980 1.490173 0.087 Uiso 0.1732(8) 1 calc R . P A 2
H31E H -0.360637 0.640715 1.467398 0.087 Uiso 0.1732(8) 1 calc R . P A 2
H31F H -0.282130 0.677136 1.434788 0.087 Uiso 0.1732(8) 1 calc R . P A 2
C314 C -0.3461(12) 0.5405(11) 1.4325(12) 0.083(6) Uiso 0.1732(8) 1 d D . P A 2
H31G H -0.328512 0.503690 1.458889 0.125 Uiso 0.1732(8) 1 calc R . P A 2
H31H H -0.349136 0.531049 1.398487 0.125 Uiso 0.1732(8) 1 calc R . P A 2
H31I H -0.391774 0.542603 1.461257 0.125 Uiso 0.1732(8) 1 calc R . P A 2
C320 C 0.0930(6) 0.7961(7) 0.8900(6) 0.067(5) Uiso 0.1732(8) 1 d . . P A 2
H320 H 0.069914 0.788853 0.867097 0.081 Uiso 0.1732(8) 1 calc R . P A 2
C319 C 0.0563(5) 0.8073(7) 0.9452(6) 0.052(4) Uiso 0.1732(8) 1 d G . P A 2
H319 H 0.008739 0.807576 0.959355 0.063 Uiso 0.1732(8) 1 calc R . P A 2
C318 C 0.0908(6) 0.8182(7) 0.9794(6) 0.055(5) Uiso 0.1732(8) 1 d G . P A 2
C317 C 0.1620(6) 0.8178(7) 0.9583(7) 0.063(5) Uiso 0.1732(8) 1 d G . P A 2
H317 H 0.185059 0.825087 0.981196 0.075 Uiso 0.1732(8) 1 calc R . P A 2
C316 C 0.1986(5) 0.8066(7) 0.9031(7) 0.048(4) Uiso 0.1732(8) 1 d G . P A 2
H316 H 0.246235 0.806363 0.888939 0.058 Uiso 0.1732(8) 1 calc R . P A 2
C315 C 0.1641(6) 0.7958(7) 0.8689(5) 0.049(4) Uiso 0.1732(8) 1 d G . P A 2
C321 C 0.0480(14) 0.8336(13) 1.0450(13) 0.081(6) Uiso 0.1732(8) 1 d . . P A 2
C322 C -0.0006(17) 0.8835(17) 1.0383(16) 0.112(9) Uiso 0.1732(8) 1 d . . P A 2
H32A H -0.038702 0.864146 1.034808 0.169 Uiso 0.1732(8) 1 calc R . P A 2
H32B H 0.023826 0.927512 0.998571 0.169 Uiso 0.1732(8) 1 calc R . P A 2
H32C H -0.018505 0.891177 1.077207 0.169 Uiso 0.1732(8) 1 calc R . P A 2
C323 C 0.0863(14) 0.8493(15) 1.0759(13) 0.089(7) Uiso 0.1732(8) 1 d . . P A 2
H32D H 0.106352 0.809678 1.094530 0.134 Uiso 0.1732(8) 1 calc R . P A 2
H32E H 0.055306 0.858985 1.111140 0.134 Uiso 0.1732(8) 1 calc R . P A 2
H32F H 0.122846 0.889804 1.042697 0.134 Uiso 0.1732(8) 1 calc R . P A 2
C324 C -0.0118(14) 0.7649(14) 1.1014(13) 0.093(7) Uiso 0.1732(8) 1 d . . P A 2
H32G H -0.038444 0.753838 1.081605 0.139 Uiso 0.1732(8) 1 calc R . P A 2
H32H H -0.042150 0.773869 1.137344 0.139 Uiso 0.1732(8) 1 calc R . P A 2
H32I H 0.009488 0.725806 1.118820 0.139 Uiso 0.1732(8) 1 calc R . P A 2
C325 C 0.2358(8) 0.9062(5) 0.7227(7) 0.051(4) Uiso 0.1732(8) 1 d . . P A 2
C330 C 0.2694(6) 0.9444(5) 0.7406(5) 0.046(3) Uiso 0.1732(8) 1 d G . P A 2
H330 H 0.287849 0.921301 0.771281 0.055 Uiso 0.1732(8) 1 calc R . P A 2
C329 C 0.2753(6) 1.0172(5) 0.7126(6) 0.052(4) Uiso 0.1732(8) 1 d G . P A 2
H329 H 0.297814 1.042776 0.724621 0.063 Uiso 0.1732(8) 1 calc R . P A 2
C328 C 0.2477(9) 1.0518(5) 0.6668(8) 0.061(7) Uiso 0.1732(8) 1 d DG . P A 2
C327 C 0.2141(11) 1.0136(9) 0.6489(10) 0.14(2) Uiso 0.1732(8) 1 d G . P A 2
H327 H 0.195666 1.036738 0.618163 0.162 Uiso 0.1732(8) 1 calc R . P A 2
C326 C 0.2082(11) 0.9408(9) 0.6768(10) 0.085(15) Uiso 0.1732(8) 1 d G . P A 2
H326 H 0.185701 0.915263 0.664822 0.102 Uiso 0.1732(8) 1 calc R . P A 2
C331 C 0.2580(14) 1.1329(10) 0.6359(13) 0.073(9) Uiso 0.1732(8) 1 d D . P A 2
C332 C 0.228(2) 1.160(2) 0.5836(17) 0.087(10) Uiso 0.1732(8) 1 d D . P A 2
H33A H 0.253561 1.148795 0.547905 0.131 Uiso 0.1732(8) 1 calc R . P A 2
H33B H 0.232572 1.210471 0.565418 0.131 Uiso 0.1732(8) 1 calc R . P A 2
H33C H 0.179717 1.138631 0.604713 0.131 Uiso 0.1732(8) 1 calc R . P A 2
C333 C 0.3341(15) 1.170(2) 0.602(2) 0.108(14) Uiso 0.1732(8) 1 d D . P A 2
H33D H 0.351175 1.158721 0.635707 0.162 Uiso 0.1732(8) 1 calc R . P A 2
H33E H 0.337533 1.219698 0.578802 0.162 Uiso 0.1732(8) 1 calc R . P A 2
H33F H 0.361670 1.153714 0.570502 0.162 Uiso 0.1732(8) 1 calc R . P A 2
C334 C 0.223(3) 1.165(2) 0.683(2) 0.139(16) Uiso 0.1732(8) 1 d D . P A 2
H33G H 0.212065 1.130559 0.728342 0.208 Uiso 0.1732(8) 1 calc R . P A 2
H33H H 0.180534 1.177420 0.679394 0.208 Uiso 0.1732(8) 1 calc R . P A 2
H33I H 0.253879 1.205726 0.670116 0.208 Uiso 0.1732(8) 1 calc R . P A 2

loop_
_atom_site_aniso_label
_atom_site_aniso_U_11
_atom_site_aniso_U_22
_atom_site_aniso_U_33
_atom_site_aniso_U_23
_atom_site_aniso_U_13
_atom_site_aniso_U_12
N1 0.0543(17) 0.0196(11) 0.0292(12) -0.0018(10) -0.0077(11) 0.0072(10)
N2 0.0564(19) 0.0241(14) 0.0266(14) -0.0054(12) -0.0076(12) 0.0088(11)
N3 0.0482(16) 0.0262(12) 0.0328(13) -0.0055(11) -0.0051(12) 0.0071(10)
N4 0.0525(17) 0.0253(13) 0.0323(14) -0.0051(12) -0.0039(12) 0.0078(12)
N5 0.0475(15) 0.0239(12) 0.0241(11) -0.0020(10) -0.0048(10) 0.0075(10)
N6 0.0518(18) 0.0260(13) 0.0255(12) -0.0023(13) -0.0074(12) 0.0066(12)
N7 0.0501(17) 0.0288(13) 0.0295(13) -0.0037(11) -0.0056(12) 0.0078(11)
N8 0.0531(16) 0.0271(12) 0.0263(12) -0.0060(11) -0.0047(11) 0.0098(11)
C1 0.0484(17) 0.0245(13) 0.0258(13) -0.0014(11) -0.0065(12) 0.0040(11)
C2 0.0443(16) 0.0242(12) 0.0259(13) -0.0036(11) -0.0063(12) 0.0054(11)
C3 0.0449(16) 0.0245(12) 0.0278(13) -0.0042(11) -0.0065(12) 0.0052(11)
C4 0.0496(17) 0.0190(12) 0.0236(13) -0.0010(11) -0.0044(12) 0.0023(11)
C5 0.0472(17) 0.0235(13) 0.0297(13) -0.0060(11) -0.0060(12) 0.0071(11)
C6 0.0488(17) 0.0220(12) 0.0287(14) -0.0029(12) -0.0080(13) 0.0045(12)
C7 0.0478(17) 0.0209(12) 0.0302(13) -0.0026(11) -0.0061(12) 0.0048(11)
C8 0.0406(19) 0.053(2) 0.0291(14) -0.0063(13) -0.0017(12) -0.0013(13)
C9 0.048(2) 0.063(3) 0.0256(14) -0.0032(14) -0.0062(13) 0.0047(15)
C10 0.0470(17) 0.0214(12) 0.0305(13) -0.0012(11) -0.0060(12) 0.0056(11)
C11 0.057(2) 0.055(2) 0.0482(19) 0.0137(16) -0.0158(17) -0.0113(17)
C12 0.062(2) 0.057(2) 0.0475(19) 0.0149(16) -0.0226(17) -0.0051(17)
C13 0.0444(18) 0.0220(13) 0.0305(15) 0.0007(13) -0.0053(14) 0.0033(13)
C14 0.0474(17) 0.0234(13) 0.0256(13) -0.0009(12) -0.0068(12) 0.0056(12)
C15 0.057(2) 0.0290(14) 0.0213(13) -0.0028(12) -0.0041(13) 0.0045(14)
C16 0.061(2) 0.0275(14) 0.0244(13) -0.0035(12) -0.0084(13) 0.0051(14)
C17 0.0529(19) 0.0229(14) 0.0261(14) -0.0038(12) -0.0058(12) 0.0039(13)
C18 0.055(2) 0.0260(14) 0.0265(16) -0.0094(13) -0.0065(14) 0.0095(13)
C19 0.053(2) 0.0279(17) 0.0241(17) -0.0045(16) -0.0071(15) 0.0066(14)
C20 0.056(2) 0.0215(13) 0.0268(15) -0.0005(11) -0.0101(14) 0.0073(13)
C21 0.055(2) 0.0230(15) 0.0222(15) -0.0002(12) -0.0033(14) 0.0076(13)
C22 0.046(2) 0.0239(17) 0.0316(19) -0.0022(17) -0.0094(15) 0.0042(14)
C23 0.053(2) 0.0353(18) 0.031(2) -0.0101(16) -0.0086(17) 0.0102(14)
C24 0.048(2) 0.0282(14) 0.0335(16) -0.0055(13) -0.0060(15) 0.0068(12)
C25 0.064(2) 0.0361(17) 0.0313(16) -0.0096(14) -0.0034(16) 0.0111(15)
C26 0.065(2) 0.0365(16) 0.0356(18) -0.0110(14) 0.0016(16) 0.0093(15)
C27 0.053(2) 0.0299(15) 0.0387(19) -0.0096(13) -0.0063(15) 0.0074(13)
C28 0.054(2) 0.0314(15) 0.0398(18) -0.0127(14) -0.0027(15) 0.0097(13)
C29 0.054(2) 0.0284(15) 0.0395(19) -0.0107(15) -0.0038(15) 0.0094(13)
C30 0.058(2) 0.0265(14) 0.0444(18) -0.0056(13) 0.0002(15) 0.0104(13)
C31 0.052(2) 0.0248(15) 0.043(2) 0.0008(15) 0.0004(18) 0.0067(14)
C32 0.0472(17) 0.0222(13) 0.0309(14) -0.0003(12) -0.0037(13) 0.0054(12)
C33 0.0551(18) 0.0217(12) 0.0247(12) -0.0017(11) -0.0090(12) 0.0060(13)
C34 0.067(2) 0.0276(14) 0.0296(15) -0.0079(13) -0.0096(14) 0.0096(14)
C35 0.074(2) 0.0265(14) 0.0285(14) -0.0042(11) -0.0092(14) 0.0059(15)
C36 0.080(3) 0.0392(16) 0.0263(13) -0.0102(12) -0.0110(15) 0.0177(16)
C37 0.066(2) 0.0443(18) 0.0271(14) -0.0107(13) -0.0061(13) 0.0128(16)
C38 0.060(2) 0.0351(14) 0.0260(12) -0.0061(11) -0.0089(13) 0.0090(13)
C39 0.098(3) 0.0333(16) 0.053(2) -0.0170(16) -0.017(2) 0.0049(18)
C40 0.102(4) 0.130(5) 0.203(8) -0.141(6) -0.011(4) 0.012(4)
C41 0.128(4) 0.042(2) 0.078(3) 0.005(2) -0.035(3) -0.011(2)
C42 0.086(3) 0.0456(18) 0.0477(18) -0.0166(15) -0.0183(18) -0.0060(18)
C43 0.061(2) 0.074(2) 0.0500(19) -0.0317(18) -0.0079(17) 0.0152(18)
C47 0.0498(17) 0.0251(12) 0.0277(12) -0.0024(10) -0.0100(12) 0.0084(11)
C48 0.0477(18) 0.0543(18) 0.0289(13) -0.0083(13) -0.0074(12) 0.0168(14)
C49 0.065(2) 0.069(2) 0.0289(14) -0.0127(14) -0.0164(14) 0.0347(18)
C50 0.0559(19) 0.0532(18) 0.0238(12) -0.0079(12) -0.0067(12) 0.0218(15)
C51 0.0492(17) 0.0356(14) 0.0321(13) -0.0126(11) -0.0077(12) 0.0121(12)
C52 0.0464(16) 0.0255(12) 0.0365(14) -0.0091(11) -0.0116(12) 0.0108(11)
C57 0.0488(19) 0.064(2) 0.0329(15) -0.0160(14) -0.0056(13) 0.0154(15)
C58 0.066(3) 0.068(3) 0.052(2) 0.0030(18) -0.0142(19) 0.000(2)
C59 0.070(3) 0.155(5) 0.049(2) -0.059(3) -0.0187(19) 0.050(3)
C60 0.054(2) 0.074(2) 0.0506(19) -0.0275(18) -0.0115(16) 0.0230(18)
C61 0.062(2) 0.0290(14) 0.0392(17) -0.0100(13) -0.0030(15) 0.0100(13)
C62 0.059(2) 0.0301(15) 0.0411(17) -0.0080(14) -0.0056(15) 0.0086(14)
C63 0.065(2) 0.0318(15) 0.0418(17) -0.0116(14) -0.0075(15) 0.0114(15)
C64 0.062(2) 0.0339(16) 0.0503(19) -0.0140(15) -0.0026(16) 0.0057(14)
C65 0.067(3) 0.0378(17) 0.054(2) -0.0183(16) -0.0084(17) 0.0055(15)
C66 0.057(2) 0.0394(18) 0.057(2) -0.0186(16) -0.0034(17) 0.0085(15)
C67 0.064(2) 0.0394(17) 0.055(2) -0.0195(16) -0.0129(16) 0.0135(16)
C68 0.068(3) 0.052(2) 0.126(4) -0.048(3) -0.026(3) 0.0198(19)
C69 0.071(3) 0.068(2) 0.057(2) -0.0310(19) -0.0013(19) 0.0105(19)
C70 0.098(3) 0.062(2) 0.066(3) -0.027(2) -0.024(2) 0.036(2)
C71 0.062(2) 0.053(2) 0.088(3) -0.037(2) -0.005(2) -0.0010(18)
C75 0.0509(17) 0.0240(12) 0.0249(12) -0.0031(10) -0.0060(12) 0.0097(11)
C76 0.0462(18) 0.056(2) 0.0373(17) -0.0125(15) -0.0083(14) 0.0048(15)
C77 0.050(2) 0.0537(19) 0.0421(17) -0.0127(15) -0.0042(15) 0.0094(15)
C78 0.057(2) 0.0243(13) 0.0349(16) -0.0021(12) -0.0032(15) 0.0082(13)
C79 0.057(2) 0.0393(16) 0.0444(17) -0.0206(14) -0.0110(15) 0.0149(14)
C80 0.0504(18) 0.0388(16) 0.0452(18) -0.0202(15) -0.0103(15) 0.0143(14)
C81 0.075(3) 0.0310(15) 0.0401(17) -0.0080(14) -0.0039(17) 0.0131(15)
C82 0.075(3) 0.0418(18) 0.061(2) -0.0177(17) -0.0026(19) 0.0184(17)
C83 0.084(3) 0.0378(17) 0.0461(19) -0.0099(15) 0.0062(18) 0.0072(17)
C84 0.085(3) 0.0452(18) 0.0492(19) -0.0191(16) -0.0104(19) 0.0174(18)
C85 0.0562(19) 0.0229(12) 0.0235(12) -0.0021(11) -0.0036(12) 0.0038(12)
C86 0.071(2) 0.0280(14) 0.0367(15) -0.0062(12) -0.0142(15) 0.0041(13)
C87 0.074(2) 0.0298(14) 0.0425(16) -0.0089(13) -0.0118(16) -0.0026(14)
C88 0.070(2) 0.0245(14) 0.0286(14) -0.0048(12) -0.0030(14) 0.0068(14)
C89 0.066(2) 0.0290(16) 0.0360(15) -0.0084(15) -0.0118(15) 0.0146(15)
C90 0.051(2) 0.0270(14) 0.0341(14) -0.0104(12) -0.0087(12) 0.0096(12)
C91 0.093(3) 0.0219(16) 0.0489(18) -0.0070(15) -0.0096(18) 0.0100(17)
C92 0.113(4) 0.0289(16) 0.063(2) -0.0164(16) 0.009(2) 0.0041(19)
C93 0.085(3) 0.0254(14) 0.0514(19) -0.0060(14) -0.0154(18) -0.0021(15)
C94 0.090(3) 0.0289(15) 0.063(2) -0.0053(15) -0.023(2) 0.0162(17)
C95 0.0466(16) 0.0208(12) 0.0275(13) -0.0014(11) -0.0058(12) 0.0059(11)
C96 0.0544(18) 0.0291(13) 0.0306(13) -0.0046(11) -0.0083(13) 0.0041(12)
C97 0.0476(17) 0.0304(13) 0.0329(14) -0.0072(11) -0.0043(12) 0.0029(12)
C98 0.0532(18) 0.0207(12) 0.0254(12) -0.0024(11) -0.0025(12) 0.0066(11)
C99 0.051(2) 0.0308(14) 0.0242(13) -0.0071(11) -0.0035(12) 0.0020(12)
C100 0.046(2) 0.0299(15) 0.0320(15) -0.0084(13) -0.0017(13) 0.0010(12)
C101 0.0452(17) 0.0267(14) 0.0258(13) -0.0046(12) -0.0045(12) 0.0046(12)
C102 0.0478(17) 0.0262(13) 0.0231(13) -0.0039(12) -0.0030(12) 0.0049(12)
C103 0.0563(19) 0.0285(14) 0.0217(12) -0.0042(12) -0.0006(12) 0.0045(13)
C104 0.061(2) 0.0271(13) 0.0263(13) -0.0055(12) -0.0048(13) 0.0086(13)
C105 0.0535(19) 0.0213(13) 0.0271(14) -0.0055(12) -0.0082(12) 0.0064(12)
C106 0.052(2) 0.0258(14) 0.0276(14) -0.0005(14) -0.0095(13) 0.0004(14)
C107 0.057(2) 0.0233(15) 0.0308(16) -0.0058(14) -0.0134(14) 0.0071(13)
C108 0.058(2) 0.0252(14) 0.0319(15) -0.0021(15) -0.0136(14) 0.0062(14)
C109 0.057(2) 0.0209(16) 0.0319(17) 0.0018(14) -0.0114(14) 0.0049(14)
C110 0.0496(19) 0.0252(16) 0.0256(15) -0.0026(13) -0.0080(13) 0.0069(13)
C111 0.0451(19) 0.0324(15) 0.0221(15) -0.0021(14) -0.0037(13) 0.0051(13)
C112 0.0448(18) 0.0352(16) 0.0270(14) -0.0073(14) -0.0055(13) 0.0063(12)
C113 0.061(2) 0.0390(16) 0.0265(15) -0.0097(14) -0.0061(14) 0.0115(15)
C114 0.062(2) 0.0386(16) 0.0341(17) -0.0143(14) -0.0100(15) 0.0126(15)
C115 0.0475(19) 0.0354(17) 0.0299(16) -0.0089(13) -0.0055(14) 0.0091(13)
C116 0.0484(18) 0.0308(15) 0.0376(17) -0.0106(14) -0.0076(14) 0.0088(13)
C117 0.0498(19) 0.0307(15) 0.0341(16) -0.0111(14) -0.0058(13) 0.0104(13)
C118 0.058(2) 0.0242(13) 0.0402(18) -0.0051(13) -0.0070(17) 0.0103(13)
C119 0.057(2) 0.0229(13) 0.0339(15) -0.0025(12) -0.0052(14) 0.0075(12)
C120 0.0512(18) 0.0246(13) 0.0258(14) -0.0037(12) -0.0051(13) 0.0055(12)
C121 0.0545(18) 0.0273(13) 0.0207(11) 0.0054(10) -0.0103(11) 0.0058(12)
C122 0.0522(19) 0.0445(16) 0.0251(12) -0.0030(12) -0.0106(12) 0.0031(13)
C123 0.061(2) 0.059(2) 0.0243(13) -0.0107(13) -0.0101(13) 0.0197(16)
C124 0.073(2) 0.0473(18) 0.0298(14) -0.0105(13) -0.0181(15) 0.0169(16)
C125 0.079(2) 0.0291(14) 0.0285(13) -0.0002(11) -0.0194(15) 0.0075(14)
C126 0.0568(19) 0.0278(13) 0.0296(13) 0.0055(11) -0.0136(13) -0.0028(12)
C127 0.062(2) 0.079(3) 0.0421(17) -0.0272(18) -0.0116(16) 0.0208(19)
C131 0.087(3) 0.0308(15) 0.0498(19) 0.0003(14) -0.0269(19) -0.0033(16)
C132 0.108(4) 0.062(2) 0.111(4) -0.054(3) -0.048(3) 0.030(2)
C133 0.097(3) 0.061(2) 0.0403(18) -0.0173(17) -0.0100(19) -0.022(2)
C134 0.205(7) 0.046(2) 0.124(5) 0.033(3) -0.111(5) -0.043(3)
C135 0.0438(16) 0.0277(13) 0.0257(12) 0.0006(10) -0.0053(11) 0.0039(11)
C136 0.0452(17) 0.0512(17) 0.0240(13) -0.0008(12) -0.0059(12) 0.0139(14)
C137 0.057(2) 0.063(2) 0.0255(13) -0.0075(13) -0.0102(13) 0.0284(16)
C138 0.061(2) 0.0504(17) 0.0221(12) -0.0063(12) -0.0057(13) 0.0219(15)
C139 0.0413(16) 0.0331(13) 0.0314(13) -0.0071(11) -0.0040(12) 0.0086(11)
C140 0.0464(17) 0.0291(13) 0.0329(13) -0.0039(11) -0.0124(12) 0.0096(11)
C145 0.0509(19) 0.061(2) 0.0322(14) -0.0147(14) -0.0049(13) 0.0144(15)
C146 0.067(3) 0.132(4) 0.059(2) -0.056(3) -0.019(2) 0.040(3)
C147 0.056(2) 0.068(2) 0.0405(17) 0.0046(16) -0.0083(16) 0.0001(18)
C148 0.050(2) 0.076(3) 0.060(2) -0.0260(19) -0.0124(17) 0.0247(18)
C149 0.057(2) 0.0327(15) 0.0349(15) -0.0106(12) -0.0059(13) 0.0105(13)
C150 0.061(2) 0.0346(16) 0.055(2) -0.0190(15) -0.0066(16) 0.0060(14)
C151 0.062(2) 0.0382(18) 0.058(2) -0.0201(16) -0.0057(17) 0.0037(15)
C152 0.065(2) 0.0370(16) 0.0499(19) -0.0189(16) -0.0031(16) 0.0082(15)
C153 0.061(2) 0.0386(18) 0.0386(16) -0.0125(15) -0.0025(15) 0.0119(15)
C154 0.056(2) 0.0333(14) 0.0338(15) -0.0100(13) -0.0048(13) 0.0087(13)
C159 0.063(2) 0.047(2) 0.050(2) -0.0210(17) -0.0047(16) 0.0112(17)
C160 0.074(3) 0.043(2) 0.098(3) -0.030(2) -0.012(3) 0.0211(19)
C161 0.081(3) 0.125(4) 0.065(3) -0.052(3) 0.004(2) 0.018(3)
C162 0.059(2) 0.054(2) 0.071(2) -0.0221(19) -0.0099(19) 0.0183(17)
C163 0.0492(17) 0.0208(12) 0.0289(14) -0.0043(11) -0.0046(12) 0.0059(11)
C164 0.059(2) 0.0328(14) 0.0331(14) -0.0073(12) -0.0130(13) 0.0099(13)
C165 0.0492(18) 0.0398(16) 0.0393(16) -0.0105(14) -0.0070(14) 0.0100(13)
C166 0.065(2) 0.0235(13) 0.0366(15) -0.0077(12) -0.0111(14) 0.0104(13)
C167 0.065(2) 0.0328(15) 0.055(2) -0.0213(15) -0.0164(17) 0.0071(14)
C168 0.052(2) 0.0399(16) 0.0502(19) -0.0210(15) -0.0074(15) 0.0062(13)
C169 0.069(2) 0.0328(15) 0.0417(17) -0.0108(14) -0.0171(16) 0.0120(15)
C170 0.088(3) 0.0392(17) 0.052(2) -0.0146(15) -0.0236(19) 0.0130(17)
C171 0.088(3) 0.0431(18) 0.0409(17) -0.0098(15) -0.0124(18) 0.0087(18)
C172 0.075(3) 0.0438(18) 0.0463(18) -0.0141(15) -0.0122(17) 0.0168(17)
C173 0.0512(18) 0.0236(13) 0.0317(13) -0.0021(11) -0.0072(12) 0.0056(12)
C174 0.088(3) 0.0311(18) 0.145(5) -0.022(2) -0.068(3) 0.0100(18)
C175 0.091(3) 0.0304(18) 0.133(4) -0.024(2) -0.048(3) 0.0017(19)
C176 0.083(3) 0.0254(14) 0.0329(15) -0.0056(13) -0.0036(16) 0.0092(17)
C177 0.082(3) 0.048(2) 0.075(3) -0.0342(19) -0.042(2) 0.0338(19)
C178 0.071(3) 0.0377(19) 0.063(2) -0.0237(17) -0.030(2) 0.0192(17)
C179 0.119(4) 0.0290(18) 0.056(2) -0.0155(17) -0.002(2) 0.018(2)
C44 0.059(4) 0.087(5) 0.071(4) -0.028(4) 0.014(3) -0.005(4)
C45 0.055(4) 0.130(6) 0.113(6) -0.090(5) -0.025(4) 0.026(4)
C46 0.057(4) 0.100(5) 0.082(4) -0.057(4) -0.023(3) 0.026(3)
C53 0.083(7) 0.119(9) 0.034(4) -0.008(5) -0.015(4) 0.050(6)
C54 0.133(8) 0.152(9) 0.044(4) -0.027(5) -0.032(5) 0.113(7)
C55 0.067(5) 0.176(10) 0.061(5) 0.019(6) -0.031(4) 0.022(6)
C56 0.094(7) 0.106(8) 0.029(3) -0.006(5) -0.013(4) 0.070(7)
C128 0.064(5) 0.086(6) 0.042(3) -0.020(4) -0.006(3) 0.017(4)
C129 0.079(6) 0.088(6) 0.099(6) -0.052(5) -0.037(5) 0.041(5)
C130 0.057(4) 0.099(6) 0.051(4) -0.034(4) -0.013(3) 0.019(4)
C141 0.043(3) 0.045(3) 0.029(3) -0.006(3) -0.008(3) 0.010(3)
C142 0.044(4) 0.061(4) 0.036(3) -0.003(3) -0.013(3) 0.016(3)
C143 0.073(4) 0.045(3) 0.048(3) -0.011(3) -0.024(3) 0.027(3)
C144 0.055(4) 0.068(5) 0.046(4) -0.026(4) -0.023(3) 0.018(4)
C155 0.059(4) 0.050(4) 0.088(4) -0.041(3) -0.017(3) 0.007(3)
C156 0.099(6) 0.076(4) 0.074(4) -0.044(4) 0.023(4) -0.046(4)
C157 0.087(5) 0.098(6) 0.184(9) -0.096(6) -0.081(6) 0.036(4)
C158 0.064(4) 0.056(4) 0.052(4) -0.024(3) -0.005(3) -0.003(3)
C183 0.066(7) 0.050(6) 0.131(12) -0.036(7) -0.013(8) -0.005(5)
C184 0.094(9) 0.029(5) 0.159(14) -0.022(6) -0.037(9) -0.012(5)
C185 0.071(10) 0.20(2) 0.138(18) -0.133(18) 0.008(11) -0.029(14)
C186 0.125(11) 0.033(6) 0.086(8) 0.021(6) -0.014(8) 0.011(7)
C187 0.168(13) 0.035(6) 0.086(8) -0.017(6) 0.011(8) 0.018(8)
C188 0.141(8) 0.019(6) 0.052(9) 0.015(6) -0.017(6) -0.012(6)
C72 0.077(6) 0.062(5) 0.095(7) -0.038(5) -0.026(5) 0.004(4)
C73 0.095(7) 0.100(7) 0.090(6) -0.053(6) 0.009(5) -0.038(6)
C74 0.152(11) 0.073(6) 0.281(18) -0.085(9) -0.154(13) 0.040(7)
C180 0.147(7) 0.018(3) 0.051(5) 0.003(4) 0.019(5) 0.008(4)
C181 0.151(7) 0.028(3) 0.054(3) -0.023(3) 0.002(4) 0.007(4)
C182 0.123(6) 0.024(3) 0.087(5) -0.002(3) 0.001(4) 0.026(3)
C189 0.053(6) 0.105(8) 0.091(8) -0.049(7) 0.000(6) -0.006(6)
C190 0.068(6) 0.087(7) 0.044(5) -0.026(5) 0.000(4) 0.014(5)
C191 0.057(6) 0.103(8) 0.058(6) -0.025(6) -0.016(5) 0.022(6)
C192 0.054(5) 0.067(5) 0.035(4) -0.020(4) -0.021(4) 0.034(4)
C193 0.066(6) 0.072(6) 0.074(6) -0.007(5) -0.032(5) 0.027(5)
C194 0.088(6) 0.070(5) 0.119(7) -0.033(5) -0.065(6) 0.047(5)
C195 0.094(8) 0.109(10) 0.063(6) -0.021(7) -0.053(5) 0.051(8)
C196 0.064(8) 0.047(7) 0.110(9) -0.035(7) -0.004(7) 0.009(6)
C197 0.14(2) 0.068(12) 0.21(3) -0.067(16) 0.06(2) -0.030(12)
C198 0.13(3) 0.15(3) 0.11(2) -0.04(2) -0.01(2) -0.06(2)
C199 0.103(18) 0.11(2) 0.19(3) -0.09(2) -0.01(2) -0.030(15)
C200 0.074(6) 0.104(8) 0.026(4) 0.001(5) -0.016(4) 0.042(5)
C201 0.071(6) 0.168(9) 0.053(5) 0.004(6) -0.036(5) 0.013(6)
C202 0.089(9) 0.116(10) 0.034(4) -0.002(6) -0.022(5) 0.058(7)
C203 0.112(10) 0.140(10) 0.044(5) -0.008(6) -0.018(6) 0.087(7)
C204 0.046(5) 0.117(9) 0.112(9) -0.068(8) -0.018(5) 0.021(5)
C205 0.065(6) 0.123(9) 0.043(4) -0.023(5) -0.013(4) 0.040(6)
C206 0.062(6) 0.107(8) 0.040(4) -0.027(5) -0.004(4) 0.017(5)

loop_
_atom_type_symbol
_atom_type_description
_atom_type_scat_dispersion_real
_atom_type_scat_dispersion_imag
_atom_type_scat_source
C C 0.0181 0.0091 'International Tables Vol C Tables 4.2.6.8 and 6.1.1.4'
H H 0.0000 0.0000 'International Tables Vol C Tables 4.2.6.8 and 6.1.1.4'
N N 0.0311 0.0180 'International Tables Vol C Tables 4.2.6.8 and 6.1.1.4'

loop_
_exptl_crystal_face_index_h
_exptl_crystal_face_index_k
_exptl_crystal_face_index_l
_exptl_crystal_face_perp_dist
10 -8 -3 0.1033
11 -2 -4 0.1125
-9 11 2 0.0939
-11 2 4 0.1105
11 8 7 0.1180
-6 -5 -15 0.1265
-12 -8 -8 0.1022
7 6 16 0.0882
4 4 16 0.1080
-10 -7 -13 0.1152
-6 -12 -9 0.1031
-4 -13 -13 0.0974
0 -10 -14 0.1054
3 -7 -13 0.1164
0 10 14 0.0721
2 13 12 0.0575
1 13 11 0.0527
-4 -13 -8 0.1122
1 -13 -12 0.0985
4 -9 -12 0.1037
6 -6 -10 0.1127
6 -11 -8 0.1013
8 -7 -8 0.1043
-4 13 8 0.0629
7 -9 6 0.1333
11 -8 5 0.1174
12 0 -1 0.1161
9 -5 10 0.1243
-9 -10 -9 0.0974
-9 -11 -12 0.0968
-3 2 12 0.1247
-2 13 11 0.0497

loop_
_geom_angle_atom_site_label_1
_geom_angle_atom_site_label_2
_geom_angle_atom_site_label_3
_geom_angle
C14 N1 C17 106.0(3)
C19 N2 H2 128(3)
C19 N2 C22 108.7(3)
C22 N2 H2 123(3)
C24 N3 C27 107.1(3)
C29 N4 H4 124(3)
C32 N4 H4 127(3)
C32 N4 C29 109.2(3)
C102 N5 C105 106.0(3)
C107 N6 H6 123(4)
C107 N6 C110 108.7(3)
C110 N6 H6 128(4)
C115 N7 C112 106.2(3)
C117 N8 H8 113(4)
C120 N8 H8 138(4)
C120 N8 C117 108.5(2)
C2 C1 C6 120.7(2)
C2 C1 C7 120.4(3)
C6 C1 C7 118.8(2)
C1 C2 C3 119.5(3)
C1 C2 C75 118.5(2)
C3 C2 C75 122.0(2)
C2 C3 C4 119.8(2)
C2 C3 C85 122.1(3)
C4 C3 C85 118.0(2)
C3 C4 C95 119.1(2)
C5 C4 C3 120.4(2)
C5 C4 C95 120.5(3)
C4 C5 C6 119.8(3)
C4 C5 C163 119.1(2)
C6 C5 C163 121.0(2)
C1 C6 C173 118.4(2)
C5 C6 C1 119.7(2)
C5 C6 C173 121.8(3)
C8 C7 C1 121.7(3)
C8 C7 C12 117.9(3)
C12 C7 C1 120.4(3)
C7 C8 H8A 119.6
C7 C8 C9 120.8(3)
C9 C8 H8A 119.6
C8 C9 H9 118.9
C10 C9 C8 122.2(4)
C10 C9 H9 118.9
C9 C10 C11 117.1(3)
C9 C10 C13 122.2(3)
C11 C10 C13 120.7(3)
C10 C11 H11 119.6
C10 C11 C12 120.8(4)
C12 C11 H11 119.6
C7 C12 C11 121.1(3)
C7 C12 H12 119.5
C11 C12 H12 119.5
C14 C13 C10 118.3(3)
C14 C13 C32 125.1(3)
C32 C13 C10 116.5(3)
N1 C14 C13 125.8(3)
N1 C14 C15 110.0(3)
C13 C14 C15 124.2(3)
C14 C15 H15 126.7
C16 C15 C14 106.7(3)
C16 C15 H15 126.7
C15 C16 H16 126.0
C15 C16 C17 107.9(3)
C17 C16 H16 126.0
N1 C17 C16 109.5(3)
N1 C17 C18 125.2(3)
C18 C17 C16 125.4(4)
C17 C18 C19 125.8(3)
C17 C18 C33 116.4(3)
C19 C18 C33 117.6(3)
N2 C19 C18 125.5(3)
N2 C19 C20 109.5(3)
C18 C19 C20 124.9(4)
C19 C20 H20 126.9
C21 C20 C19 106.2(3)
C21 C20 H20 126.9
C20 C21 H21 126.1
C20 C21 C22 107.8(3)
C22 C21 H21 126.1
N2 C22 C21 107.7(4)
N2 C22 C23 127.5(4)
C23 C22 C21 124.8(4)
C22 C23 C47 115.3(4)
C24 C23 C22 124.0(4)
C24 C23 C47 120.6(4)
N3 C24 C23 126.8(4)
N3 C24 C25 109.4(3)
C23 C24 C25 123.8(3)
C24 C25 H25 126.3
C26 C25 C24 107.4(3)
C26 C25 H25 126.3
C25 C26 H26 126.7
C25 C26 C27 106.6(3)
C27 C26 H26 126.7
N3 C27 C26 109.5(3)
N3 C27 C28 127.6(4)
C28 C27 C26 122.8(3)
C27 C28 C29 124.1(3)
C27 C28 C61 120.2(3)
C29 C28 C61 115.7(3)
N4 C29 C28 126.6(3)
N4 C29 C30 107.0(3)
C28 C29 C30 126.4(3)
C29 C30 H30 125.8
C31 C30 C29 108.3(3)
C31 C30 H30 125.8
C30 C31 H31 126.3
C30 C31 C32 107.3(3)
C32 C31 H31 126.3
N4 C32 C13 126.8(3)
N4 C32 C31 108.1(3)
C13 C32 C31 125.0(3)
C34 C33 C18 121.5(3)
C34 C33 C38 119.8(3)
C38 C33 C18 118.6(3)
C33 C34 H34 119.7
C33 C34 C35 120.6(3)
C35 C34 H34 119.7
C34 C35 C39 119.7(3)
C36 C35 C34 117.5(3)
C36 C35 C39 122.7(3)
C35 C36 H36 118.2
C37 C36 C35 123.6(3)
C37 C36 H36 118.2
C36 C37 C38 116.9(3)
C36 C37 C43 122.1(3)
C38 C37 C43 121.0(4)
C33 C38 C37 121.5(3)
C33 C38 H38 119.2
C37 C38 H38 119.2
C35 C39 C41 105.5(3)
C40 C39 C35 112.0(4)
C40 C39 C41 113.6(4)
C40 C39 C42 107.0(4)
C42 C39 C35 112.7(3)
C42 C39 C41 106.0(4)
C39 C40 H40A 109.5
C39 C40 H40B 109.5
C39 C40 H40C 109.5
H40A C40 H40B 109.5
H40A C40 H40C 109.5
H40B C40 H40C 109.5
C39 C41 H41A 109.5
C39 C41 H41B 109.5
C39 C41 H41C 109.5
H41A C41 H41B 109.5
H41A C41 H41C 109.5
H41B C41 H41C 109.5
C39 C42 H42A 109.5
C39 C42 H42B 109.5
C39 C42 H42C 109.5
H42A C42 H42B 109.5
H42A C42 H42C 109.5
H42B C42 H42C 109.5
C37 C43 C46 109.3(4)
C37 C43 C189 116.1(5)
C37 C43 C191 112.3(5)
C44 C43 C37 106.6(4)
C44 C43 C45 117.3(6)
C44 C43 C46 108.2(5)
C45 C43 C37 108.4(4)
C45 C43 C46 106.8(5)
C190 C43 C37 115.0(6)
C190 C43 C189 102.1(7)
C190 C43 C191 109.7(7)
C191 C43 C189 100.3(8)
C48 C47 C23 119.2(3)
C48 C47 C52 119.0(2)
C52 C47 C23 121.6(3)
C47 C48 H48 119.1
C47 C48 C49 121.8(3)
C49 C48 H48 119.1
C48 C49 C50 117.2(3)
C48 C49 C53 116.6(5)
C48 C49 C192 125.0(5)
C50 C49 C53 125.4(5)
C50 C49 C192 116.8(5)
C49 C50 H50 118.5
C51 C50 C49 123.0(3)
C51 C50 H50 118.5
C50 C51 C52 117.7(3)
C50 C51 C57 119.8(3)
C52 C51 C57 122.5(3)
C47 C52 C51 121.2(3)
C47 C52 H52 119.4
C51 C52 H52 119.4
C51 C57 C59 108.7(3)
C58 C57 C51 110.2(3)
C58 C57 C59 109.2(3)
C58 C57 C60 108.6(3)
C60 C57 C51 111.6(3)
C60 C57 C59 108.4(3)
C57 C58 H58A 109.5
C57 C58 H58B 109.5
C57 C58 H58C 109.5
H58A C58 H58B 109.5
H58A C58 H58C 109.5
H58B C58 H58C 109.5
C57 C59 H59A 109.5
C57 C59 H59B 109.5
C57 C59 H59C 109.5
H59A C59 H59B 109.5
H59A C59 H59C 109.5
H59B C59 H59C 109.5
C57 C60 H60A 109.5
C57 C60 H60B 109.5
C57 C60 H60C 109.5
H60A C60 H60B 109.5
H60A C60 H60C 109.5
H60B C60 H60C 109.5
C62 C61 C28 120.8(3)
C62 C61 C66 120.2(3)
C66 C61 C28 119.0(3)
C61 C62 H62 119.9
C61 C62 C63 120.1(4)
C63 C62 H62 119.9
C62 C63 C67 121.7(3)
C64 C63 C62 117.8(4)
C64 C63 C67 120.4(3)
C63 C64 H64 118.1
C65 C64 C63 123.7(4)
C65 C64 H64 118.1
C64 C65 C66 117.3(4)
C64 C65 C71 122.4(4)
C66 C65 C71 120.3(4)
C61 C66 C65 120.9(4)
C61 C66 H66 119.6
C65 C66 H66 119.6
C68 C67 C63 112.9(3)
C68 C67 C69 108.6(3)
C68 C67 C70 106.9(4)
C69 C67 C63 110.3(3)
C70 C67 C63 109.7(3)
C70 C67 C69 108.2(3)
C67 C68 H68A 109.5
C67 C68 H68B 109.5
C67 C68 H68C 109.5
H68A C68 H68B 109.5
H68A C68 H68C 109.5
H68B C68 H68C 109.5
C67 C69 H69A 109.5
C67 C69 H69B 109.5
C67 C69 H69C 109.5
H69A C69 H69B 109.5
H69A C69 H69C 109.5
H69B C69 H69C 109.5
C67 C70 H70A 109.5
C67 C70 H70B 109.5
C67 C70 H70C 109.5
H70A C70 H70B 109.5
H70A C70 H70C 109.5
H70B C70 H70C 109.5
C65 C71 C184 104.5(6)
C65 C71 C74 107.3(5)
C183 C71 C65 112.9(6)
C183 C71 C184 101.9(8)
C185 C71 C65 108.9(8)
C185 C71 C183 120.9(12)
C185 C71 C184 105.9(11)
C72 C71 C65 114.4(6)
C72 C71 C74 106.7(8)
C73 C71 C65 112.2(5)
C73 C71 C72 113.1(6)
C73 C71 C74 102.0(8)
C76 C75 C2 120.9(3)
C80 C75 C2 120.1(3)
C80 C75 C76 118.8(3)
C75 C76 H76 120.0
C75 C76 C77 119.9(3)
C77 C76 H76 120.0
C76 C77 H77 119.1
C78 C77 C76 121.8(3)
C78 C77 H77 119.1
C77 C78 C79 118.1(3)
C77 C78 C81 119.8(3)
C79 C78 C81 122.0(4)
C78 C79 H79 119.6
C78 C79 C80 120.8(4)
C80 C79 H79 119.6
C75 C80 C79 120.5(3)
C75 C80 H80 119.7
C79 C80 H80 119.7
C82 C81 C78 109.8(3)
C83 C81 C78 108.5(3)
C83 C81 C82 108.0(3)
C84 C81 C78 112.7(3)
C84 C81 C82 108.9(3)
C84 C81 C83 108.8(3)
C81 C82 H82A 109.5
C81 C82 H82B 109.5
C81 C82 H82C 109.5
H82A C82 H82B 109.5
H82A C82 H82C 109.5
H82B C82 H82C 109.5
C81 C83 H83A 109.5
C81 C83 H83B 109.5
C81 C83 H83C 109.5
H83A C83 H83B 109.5
H83A C83 H83C 109.5
H83B C83 H83C 109.5
C81 C84 H84A 109.5
C81 C84 H84B 109.5
C81 C84 H84C 109.5
H84A C84 H84B 109.5
H84A C84 H84C 109.5
H84B C84 H84C 109.5
C86 C85 C3 122.5(3)
C90 C85 C3 118.9(3)
C90 C85 C86 118.2(3)
C85 C86 H86 119.7
C87 C86 C85 120.6(3)
C87 C86 H86 119.7
C86 C87 H87 119.3
C88 C87 C86 121.4(3)
C88 C87 H87 119.3
C87 C88 C91 119.2(3)
C89 C88 C87 117.7(3)
C89 C88 C91 123.2(4)
C88 C89 H89 119.2
C88 C89 C90 121.5(3)
C90 C89 H89 119.2
C85 C90 C89 120.5(3)
C85 C90 H90 119.7
C89 C90 H90 119.7
C92 C91 C88 108.4(3)
C92 C91 C93 109.7(4)
C93 C91 C88 108.8(3)
C94 C91 C88 111.2(3)
C94 C91 C92 110.0(4)
C94 C91 C93 108.8(3)
C91 C92 H92A 109.5
C91 C92 H92B 109.5
C91 C92 H92C 109.5
H92A C92 H92B 109.5
H92A C92 H92C 109.5
H92B C92 H92C 109.5
C91 C93 H93A 109.5
C91 C93 H93B 109.5
C91 C93 H93C 109.5
H93A C93 H93B 109.5
H93A C93 H93C 109.5
H93B C93 H93C 109.5
C91 C94 H94A 109.5
C91 C94 H94B 109.5
C91 C94 H94C 109.5
H94A C94 H94B 109.5
H94A C94 H94C 109.5
H94B C94 H94C 109.5
C96 C95 C4 119.3(3)
C100 C95 C4 122.0(3)
C100 C95 C96 118.5(3)
C95 C96 H96 120.1
C97 C96 C95 119.9(3)
C97 C96 H96 120.1
C96 C97 H97 119.5
C96 C97 C98 121.1(3)
C98 C97 H97 119.5
C97 C98 C101 121.2(3)
C99 C98 C97 118.6(3)
C99 C98 C101 120.2(3)
C98 C99 H99 119.9
C98 C99 C100 120.3(3)
C100 C99 H99 119.9
C95 C100 C99 121.4(3)
C95 C100 H100 119.3
C99 C100 H100 119.3
C102 C101 C98 118.6(3)
C102 C101 C120 124.6(3)
C120 C101 C98 116.9(3)
N5 C102 C101 125.6(3)
N5 C102 C103 109.9(3)
C101 C102 C103 124.4(3)
C102 C103 H103 126.5
C104 C103 C102 107.0(2)
C104 C103 H103 126.5
C103 C104 H104 126.3
C103 C104 C105 107.3(3)
C105 C104 H104 126.3
N5 C105 C104 109.7(2)
N5 C105 C106 126.3(3)
C106 C105 C104 124.0(3)
C105 C106 C121 117.5(3)
C107 C106 C105 124.8(4)
C107 C106 C121 117.5(3)
N6 C107 C106 126.7(3)
N6 C107 C108 107.3(3)
C106 C107 C108 125.8(4)
C107 C108 H108 125.8
C109 C108 C107 108.5(4)
C109 C108 H108 125.8
C108 C109 H109 126.4
C108 C109 C110 107.2(3)
C110 C109 H109 126.4
N6 C110 C109 108.2(3)
N6 C110 C111 126.4(3)
C111 C110 C109 125.3(3)
C110 C111 C135 118.6(3)
C112 C111 C110 124.7(3)
C112 C111 C135 116.4(4)
N7 C112 C111 125.9(3)
N7 C112 C113 109.8(3)
C111 C112 C113 124.3(3)
C112 C113 H113 126.6
C114 C113 C112 106.8(3)
C114 C113 H113 126.6
C113 C114 H114 126.3
C113 C114 C115 107.5(3)
C115 C114 H114 126.3
N7 C115 C114 109.8(3)
N7 C115 C116 125.9(3)
C116 C115 C114 124.3(3)
C115 C116 C149 116.8(3)
C117 C116 C115 125.3(3)
C117 C116 C149 117.9(3)
N8 C117 C116 126.5(3)
N8 C117 C118 107.7(3)
C116 C117 C118 125.7(4)
C117 C118 H118 125.9
C119 C118 C117 108.1(3)
C119 C118 H118 125.9
C118 C119 H119 126.2
C118 C119 C120 107.7(3)
C120 C119 H119 126.2
N8 C120 C101 126.3(3)
N8 C120 C119 107.9(3)
C101 C120 C119 125.9(3)
C122 C121 C106 119.3(3)
C126 C121 C106 122.2(3)
C126 C121 C122 118.5(3)
C121 C122 H122 119.2
C123 C122 C121 121.7(3)
C123 C122 H122 119.2
C122 C123 C127 120.5(4)
C124 C123 C122 117.5(3)
C124 C123 C127 122.0(3)
C123 C124 H124 118.2
C123 C124 C125 123.6(3)
C125 C124 H124 118.2
C124 C125 C126 117.0(3)
C124 C125 C131 120.4(3)
C126 C125 C131 122.5(3)
C121 C126 H126 119.1
C125 C126 C121 121.8(3)
C125 C126 H126 119.1
C123 C127 C129 109.0(5)
C123 C127 C204 112.4(4)
C128 C127 C123 108.3(4)
C128 C127 C129 108.9(5)
C128 C127 C130 115.6(6)
C130 C127 C123 107.8(4)
C130 C127 C129 107.1(5)
C205 C127 C123 114.9(5)
C205 C127 C204 103.5(8)
C205 C127 C206 113.7(6)
C206 C127 C123 111.5(5)
C206 C127 C204 99.3(6)
C132 C131 C125 112.4(3)
C132 C131 C133 107.0(4)
C132 C131 C134 111.5(4)
C133 C131 C125 111.1(3)
C133 C131 C134 107.2(4)
C134 C131 C125 107.5(3)
C131 C132 H13A 109.5
C131 C132 H13B 109.5
C131 C132 H13C 109.5
H13A C132 H13B 109.5
H13A C132 H13C 109.5
H13B C132 H13C 109.5
C131 C133 H13D 109.5
C131 C133 H13E 109.5
C131 C133 H13F 109.5
H13D C133 H13E 109.5
H13D C133 H13F 109.5
H13E C133 H13F 109.5
C131 C134 H13G 109.5
C131 C134 H13H 109.5
C131 C134 H13I 109.5
H13G C134 H13H 109.5
H13G C134 H13I 109.5
H13H C134 H13I 109.5
C136 C135 C111 118.9(3)
C136 C135 C140 118.4(2)
C140 C135 C111 122.6(3)
C135 C136 H136 119.0
C135 C136 C137 121.9(3)
C137 C136 H136 119.0
C136 C137 C141 124.4(4)
C136 C137 C200 114.9(5)
C138 C137 C136 117.4(3)
C138 C137 C141 117.6(3)
C138 C137 C200 125.8(5)
C137 C138 H138 118.7
C139 C138 C137 122.5(3)
C139 C138 H138 118.7
C138 C139 C140 118.2(3)
C138 C139 C145 119.1(3)
C140 C139 C145 122.8(3)
C135 C140 H140 119.2
C139 C140 C135 121.5(3)
C139 C140 H140 119.2
C146 C145 C139 109.2(3)
C147 C145 C139 110.8(3)
C147 C145 C146 108.1(3)
C147 C145 C148 109.5(3)
C148 C145 C139 111.0(3)
C148 C145 C146 108.0(3)
C145 C146 H14A 109.5
C145 C146 H14B 109.5
C145 C146 H14C 109.5
H14A C146 H14B 109.5
H14A C146 H14C 109.5
H14B C146 H14C 109.5
C145 C147 H14D 109.5
C145 C147 H14E 109.5
C145 C147 H14F 109.5
H14D C147 H14E 109.5
H14D C147 H14F 109.5
H14E C147 H14F 109.5
C145 C148 H14G 109.5
C145 C148 H14H 109.5
C145 C148 H14I 109.5
H14G C148 H14H 109.5
H14G C148 H14I 109.5
H14H C148 H14I 109.5
C150 C149 C116 120.6(3)
C154 C149 C116 119.9(3)
C154 C149 C150 119.5(3)
C149 C150 H150 119.3
C149 C150 C151 121.5(3)
C151 C150 H150 119.3
C150 C151 C155 119.2(5)
C150 C151 C196 127.2(10)
C152 C151 C150 116.7(4)
C152 C151 C155 124.1(5)
C152 C151 C196 115.5(10)
C151 C152 H152 118.0
C151 C152 C153 123.9(3)
C153 C152 H152 118.0
C152 C153 C154 117.7(3)
C152 C153 C159 120.0(4)
C154 C153 C159 122.3(4)
C149 C154 C153 120.8(3)
C149 C154 H154 119.6
C153 C154 H154 119.6
C153 C159 C160 109.4(3)
C161 C159 C153 109.4(4)
C161 C159 C160 109.6(4)
C162 C159 C153 112.4(3)
C162 C159 C160 107.4(4)
C162 C159 C161 108.6(4)
C159 C160 H16A 109.5
C159 C160 H16B 109.5
C159 C160 H16C 109.5
H16A C160 H16B 109.5
H16A C160 H16C 109.5
H16B C160 H16C 109.5
C159 C161 H16D 109.5
C159 C161 H16E 109.5
C159 C161 H16F 109.5
H16D C161 H16E 109.5
H16D C161 H16F 109.5
H16E C161 H16F 109.5
C159 C162 H16G 109.5
C159 C162 H16H 109.5
C159 C162 H16I 109.5
H16G C162 H16H 109.5
H16G C162 H16I 109.5
H16H C162 H16I 109.5
C164 C163 C5 121.1(3)
C168 C163 C5 120.4(3)
C168 C163 C164 118.3(3)
C163 C164 H164 119.6
C163 C164 C165 120.7(3)
C165 C164 H164 119.6
C164 C165 H165 119.5
C166 C165 C164 120.9(3)
C166 C165 H165 119.5
C165 C166 C169 119.8(3)
C167 C166 C165 117.5(3)
C167 C166 C169 122.7(3)
C166 C167 H167 119.3
C166 C167 C168 121.3(3)
C168 C167 H167 119.3
C163 C168 C167 121.1(3)
C163 C168 H168 119.4
C167 C168 H168 119.4
C170 C169 C166 112.3(3)
C170 C169 C171 107.6(3)
C170 C169 C172 108.3(3)
C171 C169 C166 110.1(3)
C171 C169 C172 108.9(3)
C172 C169 C166 109.6(3)
C169 C170 H17A 109.5
C169 C170 H17B 109.5
C169 C170 H17C 109.5
H17A C170 H17B 109.5
H17A C170 H17C 109.5
H17B C170 H17C 109.5
C169 C171 H17D 109.5
C169 C171 H17E 109.5
C169 C171 H17F 109.5
H17D C171 H17E 109.5
H17D C171 H17F 109.5
H17E C171 H17F 109.5
C169 C172 H17G 109.5
C169 C172 H17H 109.5
C169 C172 H17I 109.5
H17G C172 H17H 109.5
H17G C172 H17I 109.5
H17H C172 H17I 109.5
C174 C173 C6 121.0(3)
C174 C173 C178 116.7(4)
C178 C173 C6 121.9(4)
C173 C174 H174 119.3
C173 C174 C175 121.5(4)
C175 C174 H174 119.3
C174 C175 H175 119.1
C176 C175 C174 121.8(4)
C176 C175 H175 119.1
C175 C176 C179 119.5(4)
C177 C176 C175 117.1(4)
C177 C176 C179 123.4(4)
C176 C177 H177 119.7
C176 C177 C178 120.7(4)
C178 C177 H177 119.7
C173 C178 C177 122.1(4)
C173 C178 H178 118.9
C177 C178 H178 118.9
C176 C179 C186 111.3(8)
C176 C179 C188 108.8(12)
C176 C179 C181 105.3(4)
C187 C179 C176 118.5(7)
C187 C179 C186 104.8(14)
C187 C179 C188 115.0(17)
C188 C179 C186 96.2(12)
C180 C179 C176 111.7(6)
C180 C179 C181 109.4(7)
C180 C179 C182 113.4(6)
C182 C179 C176 110.9(5)
C182 C179 C181 105.6(6)
C43 C44 H44A 109.5
C43 C44 H44B 109.5
C43 C44 H44C 109.5
H44A C44 H44B 109.5
H44A C44 H44C 109.5
H44B C44 H44C 109.5
C43 C45 H45A 109.5
C43 C45 H45B 109.5
C43 C45 H45C 109.5
H45A C45 H45B 109.5
H45A C45 H45C 109.5
H45B C45 H45C 109.5
C43 C46 H46A 109.5
C43 C46 H46B 109.5
C43 C46 H46C 109.5
H46A C46 H46B 109.5
H46A C46 H46C 109.5
H46B C46 H46C 109.5
C54 C53 C49 105.5(8)
C54 C53 C56 109.2(9)
C55 C53 C49 113.4(8)
C55 C53 C54 105.2(11)
C55 C53 C56 113.5(10)
C56 C53 C49 109.5(9)
C53 C54 H54A 109.5
C53 C54 H54B 109.5
C53 C54 H54C 109.5
H54A C54 H54B 109.5
H54A C54 H54C 109.5
H54B C54 H54C 109.5
C53 C55 H55A 109.5
C53 C55 H55B 109.5
C53 C55 H55C 109.5
H55A C55 H55B 109.5
H55A C55 H55C 109.5
H55B C55 H55C 109.5
C53 C56 H56A 109.5
C53 C56 H56B 109.5
C53 C56 H56C 109.5
H56A C56 H56B 109.5
H56A C56 H56C 109.5
H56B C56 H56C 109.5
C127 C128 H12A 109.5
C127 C128 H12B 109.5
C127 C128 H12C 109.5
H12A C128 H12B 109.5
H12A C128 H12C 109.5
H12B C128 H12C 109.5
C127 C129 H12D 109.5
C127 C129 H12E 109.5
C127 C129 H12F 109.5
H12D C129 H12E 109.5
H12D C129 H12F 109.5
H12E C129 H12F 109.5
C127 C130 H13J 109.5
C127 C130 H13K 109.5
C127 C130 H13L 109.5
H13J C130 H13K 109.5
H13J C130 H13L 109.5
H13K C130 H13L 109.5
C142 C141 C137 110.2(5)
C143 C141 C137 114.1(5)
C143 C141 C142 110.2(6)
C143 C141 C144 109.2(6)
C144 C141 C137 107.3(6)
C144 C141 C142 105.5(7)
C141 C142 H14J 109.5
C141 C142 H14K 109.5
C141 C142 H14L 109.5
H14J C142 H14K 109.5
H14J C142 H14L 109.5
H14K C142 H14L 109.5
C141 C143 H14M 109.5
C141 C143 H14N 109.5
C141 C143 H14O 109.5
H14M C143 H14N 109.5
H14M C143 H14O 109.5
H14N C143 H14O 109.5
C141 C144 H14P 109.5
C141 C144 H14Q 109.5
C141 C144 H14R 109.5
H14P C144 H14Q 109.5
H14P C144 H14R 109.5
H14Q C144 H14R 109.5
C156 C155 C151 107.2(6)
C157 C155 C151 113.5(6)
C157 C155 C156 109.9(8)
C157 C155 C158 107.5(7)
C158 C155 C151 112.2(7)
C158 C155 C156 106.4(6)
C155 C156 H15A 109.5
C155 C156 H15B 109.5
C155 C156 H15C 109.5
H15A C156 H15B 109.5
H15A C156 H15C 109.5
H15B C156 H15C 109.5
C155 C157 H15D 109.5
C155 C157 H15E 109.5
C155 C157 H15F 109.5
H15D C157 H15E 109.5
H15D C157 H15F 109.5
H15E C157 H15F 109.5
C155 C158 H15G 109.5
C155 C158 H15H 109.5
C155 C158 H15I 109.5
H15G C158 H15H 109.5
H15G C158 H15I 109.5
H15H C158 H15I 109.5
C71 C183 H18A 109.5
C71 C183 H18B 109.5
C71 C183 H18C 109.5
H18A C183 H18B 109.5
H18A C183 H18C 109.5
H18B C183 H18C 109.5
C71 C184 H18D 109.5
C71 C184 H18E 109.5
C71 C184 H18F 109.5
H18D C184 H18E 109.5
H18D C184 H18F 109.5
H18E C184 H18F 109.5
C71 C185 H18G 109.5
C71 C185 H18H 109.5
C71 C185 H18I 109.5
H18G C185 H18H 109.5
H18G C185 H18I 109.5
H18H C185 H18I 109.5
C179 C186 H18J 109.5
C179 C186 H18K 109.5
C179 C186 H18L 109.5
H18J C186 H18K 109.5
H18J C186 H18L 109.5
H18K C186 H18L 109.5
C179 C187 H18M 109.5
C179 C187 H18N 109.5
C179 C187 H18O 109.5
H18M C187 H18N 109.5
H18M C187 H18O 109.5
H18N C187 H18O 109.5
C179 C188 H18P 109.5
C179 C188 H18Q 109.5
C179 C188 H18R 109.5
H18P C188 H18Q 109.5
H18P C188 H18R 109.5
H18Q C188 H18R 109.5
C71 C72 H72A 109.5
C71 C72 H72B 109.5
C71 C72 H72C 109.5
H72A C72 H72B 109.5
H72A C72 H72C 109.5
H72B C72 H72C 109.5
C71 C73 H73A 109.5
C71 C73 H73B 109.5
C71 C73 H73C 109.5
H73A C73 H73B 109.5
H73A C73 H73C 109.5
H73B C73 H73C 109.5
C71 C74 H74A 109.5
C71 C74 H74B 109.5
C71 C74 H74C 109.5
H74A C74 H74B 109.5
H74A C74 H74C 109.5
H74B C74 H74C 109.5
C179 C180 H18S 109.5
C179 C180 H18T 109.5
C179 C180 H18U 109.5
H18S C180 H18T 109.5
H18S C180 H18U 109.5
H18T C180 H18U 109.5
C179 C181 H18V 109.5
C179 C181 H18W 109.5
C179 C181 H18X 109.5
H18V C181 H18W 109.5
H18V C181 H18X 109.5
H18W C181 H18X 109.5
C179 C182 H18Y 109.5
C179 C182 H 109.5
C179 C182 HA 109.5
H18Y C182 H 109.5
H18Y C182 HA 109.5
H C182 HA 109.5
C43 C189 H18Z 109.5
C43 C189 HB 109.5
C43 C189 HC 109.5
H18Z C189 HB 109.5
H18Z C189 HC 109.5
HB C189 HC 109.5
C43 C190 H19A 109.5
C43 C190 H19B 109.5
C43 C190 H19C 109.5
H19A C190 H19B 109.5
H19A C190 H19C 109.5
H19B C190 H19C 109.5
C43 C191 H19D 109.5
C43 C191 H19E 109.5
C43 C191 H19F 109.5
H19D C191 H19E 109.5
H19D C191 H19F 109.5
H19E C191 H19F 109.5
C193 C192 C49 108.6(7)
C193 C192 C195 102.4(11)
C194 C192 C49 115.2(8)
C194 C192 C193 113.9(9)
C194 C192 C195 109.5(10)
C195 C192 C49 106.2(9)
C192 C193 H19G 109.5
C192 C193 H19H 109.5
C192 C193 H19I 109.5
H19G C193 H19H 109.5
H19G C193 H19I 109.5
H19H C193 H19I 109.5
C192 C194 H19J 109.5
C192 C194 H19K 109.5
C192 C194 H19L 109.5
H19J C194 H19K 109.5
H19J C194 H19L 109.5
H19K C194 H19L 109.5
C192 C195 H19M 109.5
C192 C195 H19N 109.5
C192 C195 H19O 109.5
H19M C195 H19N 109.5
H19M C195 H19O 109.5
H19N C195 H19O 109.5
C197 C196 C151 110.7(15)
C197 C196 C199 107(2)
C198 C196 C151 107.8(19)
C198 C196 C197 113(2)
C198 C196 C199 113(3)
C199 C196 C151 105.3(15)
C196 C197 H19P 109.5
C196 C197 H19Q 109.5
C196 C197 H19R 109.5
H19P C197 H19Q 109.5
H19P C197 H19R 109.5
H19Q C197 H19R 109.5
C196 C198 H19S 109.5
C196 C198 H19T 109.5
C196 C198 H19U 109.5
H19S C198 H19T 109.5
H19S C198 H19U 109.5
H19T C198 H19U 109.5
C196 C199 H19V 109.5
C196 C199 H19W 109.5
C196 C199 H19X 109.5
H19V C199 H19W 109.5
H19V C199 H19X 109.5
H19W C199 H19X 109.5
C201 C200 C137 117.0(8)
C201 C200 C202 110.9(11)
C201 C200 C203 110.6(12)
C202 C200 C137 107.5(9)
C203 C200 C137 103.2(9)
C203 C200 C202 107.0(11)
C200 C201 H20A 109.5
C200 C201 H20B 109.5
C200 C201 H20C 109.5
H20A C201 H20B 109.5
H20A C201 H20C 109.5
H20B C201 H20C 109.5
C200 C202 H20D 109.5
C200 C202 H20E 109.5
C200 C202 H20F 109.5
H20D C202 H20E 109.5
H20D C202 H20F 109.5
H20E C202 H20F 109.5
C200 C203 H20G 109.5
C200 C203 H20H 109.5
C200 C203 H20I 109.5
H20G C203 H20H 109.5
H20G C203 H20I 109.5
H20H C203 H20I 109.5
C127 C204 H20J 109.5
C127 C204 H20K 109.5
C127 C204 H20L 109.5
H20J C204 H20K 109.5
H20J C204 H20L 109.5
H20K C204 H20L 109.5
C127 C205 H20M 109.5
C127 C205 H20N 109.5
C127 C205 H20O 109.5
H20M C205 H20N 109.5
H20M C205 H20O 109.5
H20N C205 H20O 109.5
C127 C206 H20P 109.5
C127 C206 H20Q 109.5
C127 C206 H20R 109.5
H20P C206 H20Q 109.5
H20P C206 H20R 109.5
H20Q C206 H20R 109.5
C223 N9 C220 102.5(17)
C225 N10 H10 123.1
C225 N10 C228 114(2)
C228 N10 H10 123.1
C233 N11 C230 105.2(18)
C235 N12 H12G 122.7
C235 N12 C238 115(2)
C238 N12 H12G 122.7
C289 N13 C286 99.3(14)
C291 N14 H14 123.2
C291 N14 C294 114(2)
C294 N14 H14 123.2
C296 N15 C299 100.3(15)
C301 N16 H16J 125.0
C301 N16 C304 109.9(17)
C304 N16 H16J 125.0
C210 C211 C212 120.0
C210 C211 C315 117.0(9)
C212 C211 C315 122.9(9)
C211 C210 C279 121.3(10)
C209 C210 C211 120.0
C209 C210 C279 118.6(10)
C210 C209 C208 120.0
C210 C209 C269 121.6(10)
C208 C209 C269 118.4(10)
C209 C208 C259 122.7(9)
C207 C208 C209 120.0
C207 C208 C259 117.3(9)
C208 C207 C212 120.0
C208 C207 C213 122.5(10)
C212 C207 C213 117.5(10)
C211 C212 C325 121.7(10)
C207 C212 C211 120.0
C207 C212 C325 118.0(10)
C218 C213 C207 118.5(10)
C218 C213 C214 120.0
C214 C213 C207 121.5(10)
C213 C218 H218 120.0
C213 C218 C217 120.0
C217 C218 H218 120.0
C218 C217 H217 120.0
C218 C217 C216 120.0
C216 C217 H217 120.0
C217 C216 C219 118.1(13)
C215 C216 C217 120.0
C215 C216 C219 121.8(13)
C216 C215 H215 120.0
C214 C215 C216 120.0
C214 C215 H215 120.0
C213 C214 H214 120.0
C215 C214 C213 120.0
C215 C214 H214 120.0
C220 C219 C216 117(2)
C238 C219 C216 116.6(19)
C238 C219 C220 126(3)
C219 C220 N9 123(2)
C221 C220 N9 107.7(18)
C221 C220 C219 129(2)
C220 C221 H221 124.7
C222 C221 C220 111(2)
C222 C221 H221 124.7
C221 C222 H222 126.9
C221 C222 C223 106(2)
C223 C222 H222 126.9
N9 C223 C222 113.0(18)
N9 C223 C224 123(2)
C222 C223 C224 124(2)
C223 C224 C239 116.1(18)
C225 C224 C223 121(2)
C225 C224 C239 122.5(17)
N10 C225 C224 136(2)
N10 C225 C226 106(2)
C224 C225 C226 117(3)
C225 C226 H226 128.8
C227 C226 C225 102(4)
C227 C226 H226 128.8
C226 C227 H227 120.5
C226 C227 C228 119(4)
C228 C227 H227 120.5
C227 C228 N10 98(2)
C229 C228 N10 125(3)
C229 C228 C227 136(4)
C228 C229 C230 124(3)
N11 C230 C229 126(3)
N11 C230 C231 110.9(15)
C229 C230 C231 122(3)
C230 C231 H231 126.7
C232 C231 C230 106.5(17)
C232 C231 H231 126.7
C231 C232 H232 127.3
C231 C232 C233 105.3(17)
C233 C232 H232 127.3
N11 C233 C232 111.8(15)
N11 C233 C234 132(2)
C234 C233 C232 116(2)
C233 C234 C249 123(2)
C235 C234 C233 119(2)
C235 C234 C249 118.3(19)
N12 C235 C234 130(2)
N12 C235 C236 100.6(19)
C234 C235 C236 129(2)
C235 C236 H236 124.9
C237 C236 C235 110(2)
C237 C236 H236 124.9
C236 C237 H237 124.1
C236 C237 C238 112(2)
C238 C237 H237 124.1
C219 C238 N12 130(2)
C219 C238 C237 127(2)
C237 C238 N12 103(2)
C244 C239 C224 118.1(19)
C244 C239 C240 120.0
C240 C239 C224 121.9(19)
C239 C244 H244 120.0
C239 C244 C243 120.0
C243 C244 H244 120.0
C244 C243 C245 123(2)
C242 C243 C244 120.0
C242 C243 C245 117(2)
C243 C242 H242 120.0
C243 C242 C241 120.0
C241 C242 H242 120.0
C242 C241 C240 120.0
C239 C240 H240 120.0
C241 C240 C239 120.0
C241 C240 H240 120.0
C246 C245 C243 103(2)
C246 C245 C247 105.2(15)
C246 C245 C248 107.3(16)
C247 C245 C243 134(3)
C247 C245 C248 105.0(14)
C248 C245 C243 100.1(17)
C245 C246 H24A 109.5
C245 C246 H24B 109.5
C245 C246 H24C 109.5
H24A C246 H24B 109.5
H24A C246 H24C 109.5
H24B C246 H24C 109.5
C245 C247 H24D 109.5
C245 C247 H24E 109.5
C245 C247 H24F 109.5
H24D C247 H24E 109.5
H24D C247 H24F 109.5
H24E C247 H24F 109.5
C245 C248 H24G 109.5
C245 C248 H24H 109.5
C245 C248 H24I 109.5
H24G C248 H24H 109.5
H24G C248 H24I 109.5
H24H C248 H24I 109.5
C249 C254 H254 120.0
C249 C254 C253 120.0
C253 C254 H254 120.0
C254 C249 C234 122.8(15)
C250 C249 C234 117.2(15)
C250 C249 C254 120.0
C249 C250 H250 120.0
C249 C250 C251 120.0
C251 C250 H250 120.0
C250 C251 C252 120.0
C250 C251 C255 122.6(13)
C252 C251 C255 117.3(13)
C251 C252 H252 120.0
C251 C252 C253 120.0
C253 C252 H252 120.0
C252 C253 C254 120.0
C256 C255 C251 108.0(14)
C257 C255 C251 110.2(13)
C257 C255 C256 107.8(14)
C258 C255 C251 110.1(13)
C258 C255 C256 109.6(14)
C258 C255 C257 111.0(13)
C255 C256 H25A 109.5
C255 C256 H25B 109.5
C255 C256 H25C 109.5
H25A C256 H25B 109.5
H25A C256 H25C 109.5
H25B C256 H25C 109.5
C255 C257 H25D 109.5
C255 C257 H25E 109.5
C255 C257 H25F 109.5
H25D C257 H25E 109.5
H25D C257 H25F 109.5
H25E C257 H25F 109.5
C255 C258 H25G 109.5
C255 C258 H25H 109.5
C255 C258 H25I 109.5
H25G C258 H25H 109.5
H25G C258 H25I 109.5
H25H C258 H25I 109.5
C259 C264 H264 120.0
C259 C264 C263 120.0
C263 C264 H264 120.0
C264 C259 C208 116.6(9)
C264 C259 C260 120.0
C260 C259 C208 123.1(9)
C259 C260 H260 120.0
C261 C260 C259 120.0
C261 C260 H260 120.0
C260 C261 H261 120.0
C260 C261 C262 120.0
C262 C261 H261 120.0
C261 C262 C263 120.0
C261 C262 C265 117.8(12)
C263 C262 C265 122.2(12)
C264 C263 H263 120.0
C262 C263 C264 120.0
C262 C263 H263 120.0
C262 C265 C266 110.1(18)
C267 C265 C262 110.5(19)
C267 C265 C266 108(2)
C267 C265 C268 111(2)
C268 C265 C262 110(2)
C268 C265 C266 107(2)
C265 C266 H26A 109.5
C265 C266 H26B 109.5
C265 C266 H26C 109.5
H26A C266 H26B 109.5
H26A C266 H26C 109.5
H26B C266 H26C 109.5
C265 C267 H26D 109.5
C265 C267 H26E 109.5
C265 C267 H26F 109.5
H26D C267 H26E 109.5
H26D C267 H26F 109.5
H26E C267 H26F 109.5
C265 C268 H26G 109.5
C265 C268 H26H 109.5
C265 C268 H26I 109.5
H26G C268 H26H 109.5
H26G C268 H26I 109.5
H26H C268 H26I 109.5
C274 C269 C209 119.8(10)
C274 C269 C270 120.0
C270 C269 C209 119.6(10)
C269 C274 H274 120.0
C273 C274 C269 120.0
C273 C274 H274 120.0
C274 C273 H273 120.0
C274 C273 C272 120.0
C272 C273 H273 120.0
C273 C272 C275 116.9(13)
C271 C272 C273 120.0
C271 C272 C275 122.0(13)
C272 C271 H271 120.0
C270 C271 C272 120.0
C270 C271 H271 120.0
C269 C270 H270 120.0
C271 C270 C269 120.0
C271 C270 H270 120.0
C276 C275 C272 111.2(19)
C276 C275 C277 109(2)
C277 C275 C272 117(2)
C278 C275 C272 104.0(19)
C278 C275 C276 111(2)
C278 C275 C277 105(2)
C275 C276 H27A 109.5
C275 C276 H27B 109.5
C275 C276 H27C 109.5
H27A C276 H27B 109.5
H27A C276 H27C 109.5
H27B C276 H27C 109.5
C275 C277 H27D 109.5
C275 C277 H27E 109.5
C275 C277 H27F 109.5
H27D C277 H27E 109.5
H27D C277 H27F 109.5
H27E C277 H27F 109.5
C275 C278 H27G 109.5
C275 C278 H27H 109.5
C275 C278 H27I 109.5
H27G C278 H27H 109.5
H27G C278 H27I 109.5
H27H C278 H27I 109.5
C280 C279 C210 120.3(10)
C280 C279 C284 120.0
C284 C279 C210 119.7(10)
C279 C280 H280 120.0
C279 C280 C281 120.0
C281 C280 H280 120.0
C280 C281 H281 120.0
C280 C281 C282 120.0
C282 C281 H281 120.0
C281 C282 C285 119.6(12)
C283 C282 C281 120.0
C283 C282 C285 120.4(12)
C282 C283 H283 120.0
C284 C283 C282 120.0
C284 C283 H283 120.0
C279 C284 H284 120.0
C283 C284 C279 120.0
C283 C284 H284 120.0
C286 C285 C282 120.1(16)
C286 C285 C304 123.6(18)
C304 C285 C282 116.2(14)
N13 C286 C285 126.4(17)
N13 C286 C287 112.9(15)
C287 C286 C285 120.7(15)
C286 C287 H287 125.9
C288 C287 C286 108.2(15)
C288 C287 H287 125.9
C287 C288 H288 128.9
C287 C288 C289 102.2(15)
C289 C288 H288 128.9
N13 C289 C288 117.0(15)
N13 C289 C290 124.5(15)
C288 C289 C290 118.2(16)
C291 C290 C289 119.7(18)
N14 C291 C290 128.7(19)
N14 C291 C292 107.2(19)
C292 C291 C290 124(2)
C291 C292 H292 128.4
C293 C292 C291 103(2)
C293 C292 H292 128.4
C292 C293 H293 121.9
C292 C293 C294 116(2)
C294 C293 H293 121.9
N14 C294 C293 99(2)
N14 C294 C295 134(2)
C293 C294 C295 126.6(18)
C294 C295 C296 122(2)
N15 C296 C295 120(2)
N15 C296 C297 112.5(17)
C297 C296 C295 126.9(18)
C296 C297 H297 125.7
C298 C297 C296 109(2)
C298 C297 H297 125.7
C297 C298 H298 128.6
C297 C298 C299 103(2)
C299 C298 H298 128.6
N15 C299 C298 115.6(18)
N15 C299 C300 127(2)
C298 C299 C300 117.1(18)
C299 C300 C305 117.7(17)
C301 C300 C299 123(2)
C301 C300 C305 119.7(16)
N16 C301 C300 128.4(18)
N16 C301 C302 108.7(19)
C300 C301 C302 122.9(19)
C301 C302 H302 127.9
C303 C302 C301 104(2)
C303 C302 H302 127.9
C302 C303 H303 124.0
C302 C303 C304 112(2)
C304 C303 H303 124.0
N16 C304 C285 126.0(18)
N16 C304 C303 105.1(17)
C303 C304 C285 128.9(17)
C310 C309 C308 120.0
C309 C310 H310 120.0
C309 C310 C305 120.0
C305 C310 H310 120.0
C310 C305 C300 119.9(14)
C306 C305 C300 119.6(14)
C306 C305 C310 120.0
C305 C306 H306 120.0
C305 C306 C307 120.0
C307 C306 H306 120.0
C306 C307 C308 120.0
C306 C307 C311 121.2(14)
C308 C307 C311 118.7(14)
C309 C308 H308 120.0
C307 C308 C309 120.0
C307 C308 H308 120.0
C312 C311 C307 117(3)
C312 C311 C314 98(2)
C313 C311 C307 107.3(15)
C313 C311 C312 118(3)
C313 C311 C314 105.9(17)
C314 C311 C307 109.0(18)
C311 C312 H31A 109.5
C311 C312 H31B 109.5
C311 C312 H31C 109.5
H31A C312 H31B 109.5
H31A C312 H31C 109.5
H31B C312 H31C 109.5
C311 C313 H31D 109.5
C311 C313 H31E 109.5
C311 C313 H31F 109.5
H31D C313 H31E 109.5
H31D C313 H31F 109.5
H31E C313 H31F 109.5
C311 C314 H31G 109.5
C311 C314 H31H 109.5
C311 C314 H31I 109.5
H31G C314 H31H 109.5
H31G C314 H31I 109.5
H31H C314 H31I 109.5
C319 C320 H320 120.0
C319 C320 C315 120.0
C315 C320 H320 120.0
C320 C319 H319 120.0
C318 C319 C320 120.0
C318 C319 H319 120.0
C319 C318 C317 120.0
C319 C318 C321 120.7(12)
C317 C318 C321 119.3(12)
C318 C317 H317 120.0
C316 C317 C318 120.0
C316 C317 H317 120.0
C317 C316 H316 120.0
C317 C316 C315 120.0
C315 C316 H316 120.0
C320 C315 C211 119.7(9)
C316 C315 C211 120.1(9)
C316 C315 C320 120.0
C322 C321 C318 117(2)
C322 C321 C324 96(2)
C323 C321 C318 119(2)
C323 C321 C322 107(3)
C323 C321 C324 108(2)
C324 C321 C318 106.4(19)
C321 C322 H32A 109.5
C321 C322 H32B 109.5
C321 C322 H32C 109.5
H32A C322 H32B 109.5
H32A C322 H32C 109.5
H32B C322 H32C 109.5
C321 C323 H32D 109.5
C321 C323 H32E 109.5
C321 C323 H32F 109.5
H32D C323 H32E 109.5
H32D C323 H32F 109.5
H32E C323 H32F 109.5
C321 C324 H32G 109.5
C321 C324 H32H 109.5
C321 C324 H32I 109.5
H32G C324 H32H 109.5
H32G C324 H32I 109.5
H32H C324 H32I 109.5
C330 C325 C212 118.5(9)
C330 C325 C326 120.0
C326 C325 C212 120.9(9)
C325 C330 H330 120.0
C329 C330 C325 120.0
C329 C330 H330 120.0
C330 C329 H329 120.0
C330 C329 C328 120.0
C328 C329 H329 120.0
C329 C328 C331 117.5(13)
C327 C328 C329 120.0
C327 C328 C331 122.4(13)
C328 C327 H327 120.0
C328 C327 C326 120.0
C326 C327 H327 120.0
C325 C326 H326 120.0
C327 C326 C325 120.0
C327 C326 H326 120.0
C332 C331 C328 109(2)
C333 C331 C328 114(2)
C333 C331 C332 109(3)
C334 C331 C328 118(2)
C334 C331 C332 105(3)
C334 C331 C333 102(3)
C331 C332 H33A 109.5
C331 C332 H33B 109.5
C331 C332 H33C 109.5
H33A C332 H33B 109.5
H33A C332 H33C 109.5
H33B C332 H33C 109.5
C331 C333 H33D 109.5
C331 C333 H33E 109.5
C331 C333 H33F 109.5
H33D C333 H33E 109.5
H33D C333 H33F 109.5
H33E C333 H33F 109.5
C331 C334 H33G 109.5
C331 C334 H33H 109.5
C331 C334 H33I 109.5
H33G C334 H33H 109.5
H33G C334 H33I 109.5
H33H C334 H33I 109.5

loop_
_geom_bond_atom_site_label_1
_geom_bond_atom_site_label_2
_geom_bond_distance
N1 C14 1.379(3)
N1 C17 1.384(4)
N2 H2 1.03(4)
N2 C19 1.365(6)
N2 C22 1.370(6)
N3 C24 1.368(4)
N3 C27 1.368(4)
N4 H4 1.04(4)
N4 C29 1.379(5)
N4 C32 1.374(4)
N5 C102 1.376(3)
N5 C105 1.381(4)
N6 H6 1.03(4)
N6 C107 1.373(5)
N6 C110 1.376(4)
N7 C112 1.379(4)
N7 C115 1.377(5)
N8 H8 1.04(4)
N8 C117 1.385(4)
N8 C120 1.380(4)
C1 C2 1.398(4)
C1 C6 1.409(4)
C1 C7 1.499(3)
C2 C3 1.408(3)
C2 C75 1.508(4)
C3 C4 1.412(4)
C3 C85 1.498(4)
C4 C5 1.399(4)
C4 C95 1.495(3)
C5 C6 1.405(4)
C5 C163 1.495(4)
C6 C173 1.489(4)
C7 C8 1.324(5)
C7 C12 1.382(5)
C8 H8A 0.9300
C8 C9 1.409(5)
C9 H9 0.9300
C9 C10 1.347(5)
C10 C11 1.369(5)
C10 C13 1.496(4)
C11 H11 0.9300
C11 C12 1.390(4)
C12 H12 0.9300
C13 C14 1.393(5)
C13 C32 1.399(5)
C14 C15 1.456(4)
C15 H15 0.9300
C15 C16 1.342(4)
C16 H16 0.9300
C16 C17 1.448(4)
C17 C18 1.398(4)
C18 C19 1.410(5)
C18 C33 1.519(4)
C19 C20 1.431(5)
C20 H20 0.9300
C20 C21 1.381(5)
C21 H21 0.9300
C21 C22 1.444(6)
C22 C23 1.414(7)
C23 C24 1.392(5)
C23 C47 1.472(5)
C24 C25 1.452(6)
C25 H25 0.9300
C25 C26 1.348(5)
C26 H26 0.9300
C26 C27 1.459(5)
C27 C28 1.388(4)
C28 C29 1.402(5)
C28 C61 1.499(5)
C29 C30 1.437(4)
C30 H30 0.9300
C30 C31 1.368(5)
C31 H31 0.9300
C31 C32 1.430(4)
C33 C34 1.390(5)
C33 C38 1.401(5)
C34 H34 0.9300
C34 C35 1.414(5)
C35 C36 1.405(5)
C35 C39 1.534(5)
C36 H36 0.9300
C36 C37 1.392(5)
C37 C38 1.408(5)
C37 C43 1.539(6)
C38 H38 0.9300
C39 C40 1.514(6)
C39 C41 1.585(5)
C39 C42 1.522(6)
C40 H40A 0.9600
C40 H40B 0.9600
C40 H40C 0.9600
C41 H41A 0.9600
C41 H41B 0.9600
C41 H41C 0.9600
C42 H42A 0.9600
C42 H42B 0.9600
C42 H42C 0.9600
C43 C44 1.493(7)
C43 C45 1.519(8)
C43 C46 1.553(7)
C43 C189 1.595(10)
C43 C190 1.505(9)
C43 C191 1.545(10)
C47 C48 1.378(4)
C47 C52 1.389(4)
C48 H48 0.9300
C48 C49 1.389(4)
C49 C50 1.391(5)
C49 C53 1.565(11)
C49 C192 1.555(10)
C50 H50 0.9300
C50 C51 1.376(4)
C51 C52 1.392(4)
C51 C57 1.536(4)
C52 H52 0.9300
C57 C58 1.521(6)
C57 C59 1.545(5)
C57 C60 1.525(5)
C58 H58A 0.9600
C58 H58B 0.9600
C58 H58C 0.9600
C59 H59A 0.9600
C59 H59B 0.9600
C59 H59C 0.9600
C60 H60A 0.9600
C60 H60B 0.9600
C60 H60C 0.9600
C61 C62 1.383(5)
C61 C66 1.390(5)
C62 H62 0.9300
C62 C63 1.403(5)
C63 C64 1.380(6)
C63 C67 1.537(5)
C64 H64 0.9300
C64 C65 1.379(5)
C65 C66 1.396(5)
C65 C71 1.516(6)
C66 H66 0.9300
C67 C68 1.507(5)
C67 C69 1.537(5)
C67 C70 1.524(5)
C68 H68A 0.9600
C68 H68B 0.9600
C68 H68C 0.9600
C69 H69A 0.9600
C69 H69B 0.9600
C69 H69C 0.9600
C70 H70A 0.9600
C70 H70B 0.9600
C70 H70C 0.9600
C71 C183 1.434(13)
C71 C184 1.649(13)
C71 C185 1.419(18)
C71 C72 1.481(12)
C71 C73 1.466(9)
C71 C74 1.611(11)
C75 C76 1.384(5)
C75 C80 1.358(5)
C76 H76 0.9300
C76 C77 1.400(5)
C77 H77 0.9300
C77 C78 1.353(5)
C78 C79 1.376(5)
C78 C81 1.548(5)
C79 H79 0.9300
C79 C80 1.410(4)
C80 H80 0.9300
C81 C82 1.545(5)
C81 C83 1.534(5)
C81 C84 1.520(6)
C82 H82A 0.9600
C82 H82B 0.9600
C82 H82C 0.9600
C83 H83A 0.9600
C83 H83B 0.9600
C83 H83C 0.9600
C84 H84A 0.9600
C84 H84B 0.9600
C84 H84C 0.9600
C85 C86 1.395(5)
C85 C90 1.374(5)
C86 H86 0.9300
C86 C87 1.392(4)
C87 H87 0.9300
C87 C88 1.389(5)
C88 C89 1.370(6)
C88 C91 1.555(4)
C89 H89 0.9300
C89 C90 1.410(5)
C90 H90 0.9300
C91 C92 1.522(5)
C91 C93 1.524(6)
C91 C94 1.517(6)
C92 H92A 0.9600
C92 H92B 0.9600
C92 H92C 0.9600
C93 H93A 0.9600
C93 H93B 0.9600
C93 H93C 0.9600
C94 H94A 0.9600
C94 H94B 0.9600
C94 H94C 0.9600
C95 C96 1.405(4)
C95 C100 1.383(6)
C96 H96 0.9300
C96 C97 1.393(4)
C97 H97 0.9300
C97 C98 1.406(5)
C98 C99 1.380(4)
C98 C101 1.502(4)
C99 H99 0.9300
C99 C100 1.403(5)
C100 H100 0.9300
C101 C102 1.396(4)
C101 C120 1.398(4)
C102 C103 1.451(4)
C103 H103 0.9300
C103 C104 1.346(4)
C104 H104 0.9300
C104 C105 1.448(4)
C105 C106 1.414(4)
C106 C107 1.400(5)
C106 C121 1.456(6)
C107 C108 1.433(4)
C108 H108 0.9300
C108 C109 1.356(6)
C109 H109 0.9300
C109 C110 1.429(5)
C110 C111 1.419(5)
C111 C112 1.402(5)
C111 C135 1.509(4)
C112 C113 1.455(5)
C113 H113 0.9300
C113 C114 1.348(4)
C114 H114 0.9300
C114 C115 1.447(4)
C115 C116 1.401(4)
C116 C117 1.397(5)
C116 C149 1.511(4)
C117 C118 1.433(4)
C118 H118 0.9300
C118 C119 1.361(5)
C119 H119 0.9300
C119 C120 1.439(4)
C121 C122 1.395(4)
C121 C126 1.388(4)
C122 H122 0.9300
C122 C123 1.381(5)
C123 C124 1.379(5)
C123 C127 1.535(5)
C124 H124 0.9300
C124 C125 1.386(5)
C125 C126 1.387(5)
C125 C131 1.535(5)
C126 H126 0.9300
C127 C128 1.427(8)
C127 C129 1.595(9)
C127 C130 1.512(9)
C127 C204 1.654(12)
C127 C205 1.458(10)
C127 C206 1.525(8)
C131 C132 1.506(6)
C131 C133 1.514(6)
C131 C134 1.525(5)
C132 H13A 0.9600
C132 H13B 0.9600
C132 H13C 0.9600
C133 H13D 0.9600
C133 H13E 0.9600
C133 H13F 0.9600
C134 H13G 0.9600
C134 H13H 0.9600
C134 H13I 0.9600
C135 C136 1.375(4)
C135 C140 1.398(4)
C136 H136 0.9300
C136 C137 1.401(4)
C137 C138 1.390(4)
C137 C141 1.542(8)
C137 C200 1.585(11)
C138 H138 0.9300
C138 C139 1.379(4)
C139 C140 1.388(4)
C139 C145 1.541(4)
C140 H140 0.9300
C145 C146 1.541(5)
C145 C147 1.514(5)
C145 C148 1.535(5)
C146 H14A 0.9600
C146 H14B 0.9600
C146 H14C 0.9600
C147 H14D 0.9600
C147 H14E 0.9600
C147 H14F 0.9600
C148 H14G 0.9600
C148 H14H 0.9600
C148 H14I 0.9600
C149 C150 1.386(5)
C149 C154 1.379(5)
C150 H150 0.9300
C150 C151 1.413(5)
C151 C152 1.376(5)
C151 C155 1.549(8)
C151 C196 1.548(16)
C152 H152 0.9300
C152 C153 1.378(6)
C153 C154 1.408(5)
C153 C159 1.529(5)
C154 H154 0.9300
C159 C160 1.546(5)
C159 C161 1.510(5)
C159 C162 1.507(6)
C160 H16A 0.9600
C160 H16B 0.9600
C160 H16C 0.9600
C161 H16D 0.9600
C161 H16E 0.9600
C161 H16F 0.9600
C162 H16G 0.9600
C162 H16H 0.9600
C162 H16I 0.9600
C163 C164 1.380(4)
C163 C168 1.369(5)
C164 H164 0.9300
C164 C165 1.398(4)
C165 H165 0.9300
C165 C166 1.394(5)
C166 C167 1.376(5)
C166 C169 1.555(5)
C167 H167 0.9300
C167 C168 1.396(5)
C168 H168 0.9300
C169 C170 1.519(6)
C169 C171 1.528(5)
C169 C172 1.536(5)
C170 H17A 0.9600
C170 H17B 0.9600
C170 H17C 0.9600
C171 H17D 0.9600
C171 H17E 0.9600
C171 H17F 0.9600
C172 H17G 0.9600
C172 H17H 0.9600
C172 H17I 0.9600
C173 C174 1.358(5)
C173 C178 1.368(6)
C174 H174 0.9300
C174 C175 1.386(5)
C175 H175 0.9300
C175 C176 1.373(6)
C176 C177 1.359(6)
C176 C179 1.545(5)
C177 H177 0.9300
C177 C178 1.398(7)
C178 H178 0.9300
C179 C186 1.567(12)
C179 C187 1.517(12)
C179 C188 1.549(13)
C179 C180 1.489(8)
C179 C181 1.564(8)
C179 C182 1.514(9)
C44 H44A 0.9600
C44 H44B 0.9600
C44 H44C 0.9600
C45 H45A 0.9600
C45 H45B 0.9600
C45 H45C 0.9600
C46 H46A 0.9600
C46 H46B 0.9600
C46 H46C 0.9600
C53 C54 1.516(11)
C53 C55 1.512(12)
C53 C56 1.547(10)
C54 H54A 0.9600
C54 H54B 0.9600
C54 H54C 0.9600
C55 H55A 0.9600
C55 H55B 0.9600
C55 H55C 0.9600
C56 H56A 0.9600
C56 H56B 0.9600
C56 H56C 0.9600
C128 H12A 0.9600
C128 H12B 0.9600
C128 H12C 0.9600
C129 H12D 0.9600
C129 H12E 0.9600
C129 H12F 0.9600
C130 H13J 0.9600
C130 H13K 0.9600
C130 H13L 0.9600
C141 C142 1.539(8)
C141 C143 1.496(8)
C141 C144 1.528(9)
C142 H14J 0.9600
C142 H14K 0.9600
C142 H14L 0.9600
C143 H14M 0.9600
C143 H14N 0.9600
C143 H14O 0.9600
C144 H14P 0.9600
C144 H14Q 0.9600
C144 H14R 0.9600
C155 C156 1.528(9)
C155 C157 1.506(10)
C155 C158 1.524(8)
C156 H15A 0.9600
C156 H15B 0.9600
C156 H15C 0.9600
C157 H15D 0.9600
C157 H15E 0.9600
C157 H15F 0.9600
C158 H15G 0.9600
C158 H15H 0.9600
C158 H15I 0.9600
C183 H18A 0.9600
C183 H18B 0.9600
C183 H18C 0.9600
C184 H18D 0.9600
C184 H18E 0.9600
C184 H18F 0.9600
C185 H18G 0.9600
C185 H18H 0.9600
C185 H18I 0.9600
C186 H18J 0.9600
C186 H18K 0.9600
C186 H18L 0.9600
C187 H18M 0.9600
C187 H18N 0.9600
C187 H18O 0.9600
C188 H18P 0.9600
C188 H18Q 0.9600
C188 H18R 0.9600
C72 H72A 0.9600
C72 H72B 0.9600
C72 H72C 0.9600
C73 H73A 0.9600
C73 H73B 0.9600
C73 H73C 0.9600
C74 H74A 0.9600
C74 H74B 0.9600
C74 H74C 0.9600
C180 H18S 0.9600
C180 H18T 0.9600
C180 H18U 0.9600
C181 H18V 0.9600
C181 H18W 0.9600
C181 H18X 0.9600
C182 H18Y 0.9600
C182 H 0.9600
C182 HA 0.9600
C189 H18Z 0.9600
C189 HB 0.9600
C189 HC 0.9600
C190 H19A 0.9600
C190 H19B 0.9600
C190 H19C 0.9600
C191 H19D 0.9600
C191 H19E 0.9600
C191 H19F 0.9600
C192 C193 1.514(11)
C192 C194 1.499(11)
C192 C195 1.534(12)
C193 H19G 0.9600
C193 H19H 0.9600
C193 H19I 0.9600
C194 H19J 0.9600
C194 H19K 0.9600
C194 H19L 0.9600
C195 H19M 0.9600
C195 H19N 0.9600
C195 H19O 0.9600
C196 C197 1.521(15)
C196 C198 1.512(15)
C196 C199 1.523(15)
C197 H19P 0.9600
C197 H19Q 0.9600
C197 H19R 0.9600
C198 H19S 0.9600
C198 H19T 0.9600
C198 H19U 0.9600
C199 H19V 0.9600
C199 H19W 0.9600
C199 H19X 0.9600
C200 C201 1.517(12)
C200 C202 1.548(11)
C200 C203 1.525(13)
C201 H20A 0.9600
C201 H20B 0.9600
C201 H20C 0.9600
C202 H20D 0.9600
C202 H20E 0.9600
C202 H20F 0.9600
C203 H20G 0.9600
C203 H20H 0.9600
C203 H20I 0.9600
C204 H20J 0.9600
C204 H20K 0.9600
C204 H20L 0.9600
C205 H20M 0.9600
C205 H20N 0.9600
C205 H20O 0.9600
C206 H20P 0.9600
C206 H20Q 0.9600
C206 H20R 0.9600
N9 C220 1.49(3)
N9 C223 1.36(3)
N10 H10 0.8600
N10 C225 1.32(3)
N10 C228 1.46(4)
N11 C230 1.39(3)
N11 C233 1.36(3)
N12 H12G 0.8600
N12 C235 1.35(3)
N12 C238 1.45(3)
N13 C286 1.382(14)
N13 C289 1.358(14)
N14 H14 0.8600
N14 C291 1.362(14)
N14 C294 1.380(15)
N15 C296 1.382(14)
N15 C299 1.385(14)
N16 H16J 0.8600
N16 C301 1.362(14)
N16 C304 1.369(14)
C211 C210 1.3900
C211 C212 1.3900
C211 C315 1.511(13)
C210 C209 1.3900
C210 C279 1.467(12)
C209 C208 1.3900
C209 C269 1.517(13)
C208 C207 1.3900
C208 C259 1.529(14)
C207 C212 1.3900
C207 C213 1.567(12)
C212 C325 1.530(13)
C213 C218 1.3900
C213 C214 1.3900
C218 H218 0.9300
C218 C217 1.3900
C217 H217 0.9300
C217 C216 1.3900
C216 C215 1.3900
C216 C219 1.44(3)
C215 H215 0.9300
C215 C214 1.3900
C214 H214 0.9300
C219 C220 1.396(16)
C219 C238 1.390(16)
C220 C221 1.38(3)
C221 H221 0.9300
C221 C222 1.35(3)
C222 H222 0.9300
C222 C223 1.42(3)
C223 C224 1.425(16)
C224 C225 1.412(15)
C224 C239 1.561(17)
C225 C226 1.56(5)
C226 H226 0.9300
C226 C227 1.26(5)
C227 H227 0.9300
C227 C228 1.45(4)
C228 C229 1.404(16)
C229 C230 1.413(16)
C230 C231 1.43(4)
C231 H231 0.9300
C231 C232 1.39(3)
C232 H232 0.9300
C232 C233 1.45(3)
C233 C234 1.401(15)
C234 C235 1.395(15)
C234 C249 1.46(2)
C235 C236 1.54(3)
C236 H236 0.9300
C236 C237 1.29(3)
C237 H237 0.9300
C237 C238 1.42(3)
C239 C244 1.3900
C239 C240 1.3900
C244 H244 0.9300
C244 C243 1.3900
C243 C242 1.3900
C243 C245 1.572(18)
C242 H242 0.9300
C242 C241 1.3900
C241 C240 1.3900
C240 H240 0.9300
C245 C246 1.546(16)
C245 C247 1.563(15)
C245 C248 1.567(15)
C246 H24A 0.9600
C246 H24B 0.9600
C246 H24C 0.9600
C247 H24D 0.9600
C247 H24E 0.9600
C247 H24F 0.9600
C248 H24G 0.9600
C248 H24H 0.9600
C248 H24I 0.9600
C254 H254 0.9300
C254 C249 1.3900
C254 C253 1.3900
C249 C250 1.3900
C250 H250 0.9300
C250 C251 1.3900
C251 C252 1.3900
C251 C255 1.565(18)
C252 H252 0.9300
C252 C253 1.3900
C255 C256 1.559(15)
C255 C257 1.558(15)
C255 C258 1.539(15)
C256 H25A 0.9600
C256 H25B 0.9600
C256 H25C 0.9600
C257 H25D 0.9600
C257 H25E 0.9600
C257 H25F 0.9600
C258 H25G 0.9600
C258 H25H 0.9600
C258 H25I 0.9600
C264 H264 0.9300
C264 C259 1.3900
C264 C263 1.3900
C259 C260 1.3900
C260 H260 0.9300
C260 C261 1.3900
C261 H261 0.9300
C261 C262 1.3900
C262 C263 1.3900
C262 C265 1.52(3)
C263 H263 0.9300
C265 C266 1.63(3)
C265 C267 1.48(3)
C265 C268 1.50(3)
C266 H26A 0.9600
C266 H26B 0.9600
C266 H26C 0.9600
C267 H26D 0.9600
C267 H26E 0.9600
C267 H26F 0.9600
C268 H26G 0.9600
C268 H26H 0.9600
C268 H26I 0.9600
C269 C274 1.3900
C269 C270 1.3900
C274 H274 0.9300
C274 C273 1.3900
C273 H273 0.9300
C273 C272 1.3900
C272 C271 1.3900
C272 C275 1.567(17)
C271 H271 0.9300
C271 C270 1.3900
C270 H270 0.9300
C275 C276 1.537(15)
C275 C277 1.545(15)
C275 C278 1.512(15)
C276 H27A 0.9600
C276 H27B 0.9600
C276 H27C 0.9600
C277 H27D 0.9600
C277 H27E 0.9600
C277 H27F 0.9600
C278 H27G 0.9600
C278 H27H 0.9600
C278 H27I 0.9600
C279 C280 1.3900
C279 C284 1.3900
C280 H280 0.9300
C280 C281 1.3900
C281 H281 0.9300
C281 C282 1.3900
C282 C283 1.3900
C282 C285 1.50(2)
C283 H283 0.9300
C283 C284 1.3900
C284 H284 0.9300
C285 C286 1.416(14)
C285 C304 1.418(14)
C286 C287 1.409(14)
C287 H287 0.9300
C287 C288 1.346(16)
C288 H288 0.9300
C288 C289 1.419(14)
C289 C290 1.465(15)
C290 C291 1.443(15)
C291 C292 1.420(15)
C292 H292 0.9300
C292 C293 1.343(17)
C293 H293 0.9300
C293 C294 1.411(15)
C294 C295 1.425(14)
C295 C296 1.433(15)
C296 C297 1.415(15)
C297 H297 0.9300
C297 C298 1.358(17)
C298 H298 0.9300
C298 C299 1.424(15)
C299 C300 1.442(15)
C300 C301 1.430(15)
C300 C305 1.54(3)
C301 C302 1.434(15)
C302 H302 0.9300
C302 C303 1.355(17)
C303 H303 0.9300
C303 C304 1.411(15)
C309 C310 1.3900
C309 C308 1.3900
C310 H310 0.9300
C310 C305 1.3900
C305 C306 1.3900
C306 H306 0.9300
C306 C307 1.3900
C307 C308 1.3900
C307 C311 1.560(17)
C308 H308 0.9300
C311 C312 1.523(16)
C311 C313 1.503(14)
C311 C314 1.533(15)
C312 H31A 0.9600
C312 H31B 0.9600
C312 H31C 0.9600
C313 H31D 0.9600
C313 H31E 0.9600
C313 H31F 0.9600
C314 H31G 0.9600
C314 H31H 0.9600
C314 H31I 0.9600
C320 H320 0.9300
C320 C319 1.3900
C320 C315 1.3900
C319 H319 0.9300
C319 C318 1.3900
C318 C317 1.3900
C318 C321 1.67(3)
C317 H317 0.9300
C317 C316 1.3900
C316 H316 0.9300
C316 C315 1.3900
C321 C322 1.48(4)
C321 C323 1.43(4)
C321 C324 1.61(3)
C322 H32A 0.9600
C322 H32B 0.9600
C322 H32C 0.9600
C323 H32D 0.9600
C323 H32E 0.9600
C323 H32F 0.9600
C324 H32G 0.9600
C324 H32H 0.9600
C324 H32I 0.9600
C325 C330 1.3900
C325 C326 1.3900
C330 H330 0.9300
C330 C329 1.3900
C329 H329 0.9300
C329 C328 1.3900
C328 C327 1.3900
C328 C331 1.543(17)
C327 H327 0.9300
C327 C326 1.3900
C326 H326 0.9300
C331 C332 1.532(15)
C331 C333 1.524(15)
C331 C334 1.523(15)
C332 H33A 0.9600
C332 H33B 0.9600
C332 H33C 0.9600
C333 H33D 0.9600
C333 H33E 0.9600
C333 H33F 0.9600
C334 H33G 0.9600
C334 H33H 0.9600
C334 H33I 0.9600

loop_
_exptl_oxdiff_crystal_face_indexfrac_h
_exptl_oxdiff_crystal_face_indexfrac_k
_exptl_oxdiff_crystal_face_indexfrac_l
_exptl_oxdiff_crystal_face_x
_exptl_oxdiff_crystal_face_y
_exptl_oxdiff_crystal_face_z
9.9958 -8.0016 -2.5105 0.2073 0.8388 -0.4204
10.9951 -2.0018 -3.5099 0.1286 0.5030 -0.8527
-8.9964 11.0015 2.0105 -0.2507 -0.9864 0.1698
-10.9951 2.0018 3.5099 -0.1286 -0.5030 0.8527
10.9978 7.9995 6.9944 -0.6054 0.0993 -0.7779
-6.0020 -5.0009 -15.4989 0.9349 -0.2312 -0.1963
-11.9979 -7.9995 -8.4938 0.6895 -0.1677 0.7630
7.0018 6.0008 15.9984 -0.9886 0.2214 0.1040
4.0028 4.0011 15.5002 -0.8985 0.2094 0.3856
-10.0000 -7.0002 -13.4959 0.9064 -0.2379 0.2941
-6.0001 -12.0004 -8.9998 0.7470 0.3063 0.5257
-4.0019 -13.0010 -13.0023 0.9537 0.3738 0.2152
-0.0036 -10.0015 -13.5047 0.8860 0.3484 -0.2426
2.9956 -7.0018 -12.5062 0.7504 0.3100 -0.5475
0.0036 10.0015 13.5047 -0.8860 -0.3484 0.2426
2.0024 13.0012 12.0037 -0.8868 -0.4737 -0.1330
1.0025 13.0012 11.0044 -0.8281 -0.5328 -0.1199
-4.0006 -13.0005 -8.0015 0.7004 0.4658 0.4948
0.9967 -13.0015 -11.5060 0.8372 0.6051 -0.0462
3.9955 -9.0018 -11.5074 0.7321 0.4885 -0.4582
5.9952 -6.0019 -10.0079 0.5793 0.4185 -0.6661
5.9958 -11.0017 -8.0090 0.5790 0.7537 -0.2981
7.9950 -7.0019 -8.0095 0.4819 0.5964 -0.6411
-3.9965 13.0015 8.0079 -0.6356 -0.7917 0.0576
6.9993 -9.0004 5.9929 -0.1789 0.9328 0.3132
10.9975 -8.0010 4.9898 -0.1808 1.0176 -0.0701
11.9955 -0.0016 -0.5097 -0.0719 0.4796 -0.8565
8.9996 -5.0002 9.9929 -0.4785 0.8491 0.1939
-8.9992 -10.0000 -9.4969 0.7563 0.0555 0.6024
-8.9999 -11.0003 -11.9976 0.9031 0.0692 0.5139
-2.9956 2.0016 12.0047 -0.6241 -0.0207 0.7756
-1.9966 13.0015 10.5067 -0.7784 -0.6642 0.0593

loop_
_smtbx_masks_void_nr
_smtbx_masks_void_average_x
_smtbx_masks_void_average_y
_smtbx_masks_void_average_z
_smtbx_masks_void_volume
_smtbx_masks_void_count_electrons
1 0.711 -0.130 -0.211 2128.0 457.4
2 0.102 0.185 0.040 7.4 0.0
3 0.898 0.815 -0.040 7.4 0.0
